data_1551346
loop_
_publ_author_name
'Soumen De'
'Bo Chi'
'Thierry Granier'
'Ting Qi'
'Victor Maurizot'
'Ivan Huc'

_publ_section_title
;
 Designing cooperatively folded abiotic uni- and multimolecular helix
 bundles
;
_journal_name_full 'Nature Chemistry'
_journal_page_first 51
_journal_page_last 57
_journal_paper_doi 10.1038/nchem.2854
_journal_volume 10
_journal_year 2018
_chemical_formula_sum 'C112 H104 N18 O21'
_chemical_formula_weight 2038.13
_space_group_crystal_system triclinic
_space_group_IT_number 1
_space_group_name_Hall 'P 1'
_space_group_name_H-M_alt 'P 1'
_atom_sites_solution_hydrogens geom
_cell_angle_alpha 108.71(3)
_cell_angle_beta 107.77(3)
_cell_angle_gamma 109.81(3)
_cell_formula_units_Z 4
_cell_length_a 25.286(5)
_cell_length_b 26.901(5)
_cell_length_c 27.418(6)
_cell_measurement_temperature 293(2)
_cell_volume 14718(10)
_computing_structure_refinement 'SHELXL-2013 (Sheldrick, 2013)'
_diffrn_ambient_temperature 293(2)
_diffrn_measured_fraction_theta_full 0.502
_diffrn_measured_fraction_theta_max 0.893
_diffrn_measurement_device_type 'PILATUS 6M-F'
_diffrn_radiation_wavelength 0.800
_diffrn_reflns_av_R_equivalents 0.0540
_diffrn_reflns_av_unetI/netI 0.0870
_diffrn_reflns_Laue_measured_fraction_full 0.502
_diffrn_reflns_Laue_measured_fraction_max 0.893
_diffrn_reflns_limit_h_max 24
_diffrn_reflns_limit_h_min -24
_diffrn_reflns_limit_k_max 26
_diffrn_reflns_limit_k_min -26
_diffrn_reflns_limit_l_max 27
_diffrn_reflns_limit_l_min -27
_diffrn_reflns_number 92984
_diffrn_reflns_point_group_measured_fraction_full 0.488
_diffrn_reflns_point_group_measured_fraction_max 0.869
_diffrn_reflns_theta_full 28.685
_diffrn_reflns_theta_max 23.330
_diffrn_reflns_theta_min 0.997
_diffrn_source synchrotron
_exptl_absorpt_coefficient_mu 0.065
_exptl_crystal_density_diffrn 0.920
_exptl_crystal_description parallelipiped
_exptl_crystal_F_000 4280
_exptl_crystal_size_max 0.07
_exptl_crystal_size_mid 0.05
_exptl_crystal_size_min 0.04
_refine_diff_density_max 0.319
_refine_diff_density_min -0.267
_refine_diff_density_rms 0.050
_refine_ls_abs_structure_details
;
 Flack x determined using 11476 quotients [(I+)-(I-)]/[(I+)+(I-)]
 (Parsons and Flack (2004), Acta Cryst. A60, s61).
;
_refine_ls_abs_structure_Flack 0.6(3)
_refine_ls_extinction_coef .
_refine_ls_extinction_method none
_refine_ls_goodness_of_fit_ref 0.949
_refine_ls_hydrogen_treatment constr
_refine_ls_matrix_type full
_refine_ls_number_parameters 5437
_refine_ls_number_reflns 51965
_refine_ls_number_restraints 7180
_refine_ls_restrained_S_all 0.972
_refine_ls_R_factor_all 0.1282
_refine_ls_R_factor_gt 0.1021
_refine_ls_shift/su_max 0.198
_refine_ls_shift/su_mean 0.025
_refine_ls_structure_factor_coef Fsqd
_refine_ls_weighting_details 'w=1/[\s^2^(Fo^2^)+(0.1000P)^2^+8.0000P+1.0000sin\q] where P=(Fo^2^+2Fc^2^)/3'
_refine_ls_weighting_scheme calc
_refine_ls_wR_factor_gt 0.2517
_refine_ls_wR_factor_ref 0.2747
_reflns_Friedel_coverage 0.946
_reflns_Friedel_fraction_full 0.474
_reflns_Friedel_fraction_max 0.844
_reflns_number_gt 29727
_reflns_number_total 51965
_reflns_threshold_expression 'I > 2\s(I)'
_cod_data_source_file nchem.2854-s10.cif
_cod_data_source_block bo149-squeezed
_cod_original_cell_volume 14717(7)
_cod_database_code 1551346
_shelx_space_group_comment
;
The symmetry employed for this shelxl refinement is uniquely defined
by the following loop, which should always be used as a source of
symmetry information in preference to the above space-group names.
They are only intended as comments.
;
_shelxl_version_number 2013-4

loop_
_space_group_symop_operation_xyz
'x, y, z'

loop_
_atom_site_label
_atom_site_type_symbol
_atom_site_fract_x
_atom_site_fract_y
_atom_site_fract_z
_atom_site_U_iso_or_equiv
_atom_site_adp_type
_atom_site_occupancy
_atom_site_site_symmetry_order
_atom_site_calc_flag
_atom_site_refinement_flags_posn
_atom_site_refinement_flags_adp
_atom_site_refinement_flags_occupancy
_atom_site_disorder_assembly
_atom_site_disorder_group
OA_1 O 1.0749(13) 0.7903(13) -0.0064(13) 0.350(13) Uani 1 1 d D U . . .
OB_1 O 1.1176(11) 0.8754(11) -0.0065(10) 0.316(11) Uani 1 1 d D U . . .
N_2 N 1.1183(12) 0.8412(13) 0.0144(10) 0.284(11) Uani 1 1 d D U . . .
C2_2 C 1.1700(10) 0.8644(10) 0.0653(9) 0.220(8) Uani 1 1 d D U . . .
C3_2 C 1.1974(11) 0.8279(11) 0.0706(10) 0.227(8) Uani 1 1 d D U . . .
H3_2 H 1.1770 0.7874 0.0439 0.273 Uiso 1 1 calc R U . . .
C4_2 C 1.2574(11) 0.8557(11) 0.1186(10) 0.210(8) Uani 1 1 d D U . . .
H4_2 H 1.2765 0.8320 0.1210 0.251 Uiso 1 1 calc R U . . .
C5_2 C 1.2914(10) 0.9145(11) 0.1628(9) 0.202(7) Uani 1 1 d D U . . .
H5_2 H 1.3311 0.9307 0.1938 0.242 Uiso 1 1 calc R U . . .
C6_2 C 1.2581(8) 0.9473(9) 0.1549(8) 0.177(5) Uani 1 1 d D U . . .
C7_2 C 1.1996(9) 0.9239(9) 0.1079(8) 0.183(6) Uani 1 1 d D U . . .
C8_2 C 1.2888(8) 1.0060(9) 0.1983(8) 0.184(6) Uani 1 1 d D U . . .
C9_2 C 1.2580(7) 1.0385(8) 0.1930(7) 0.174(6) Uani 1 1 d D U . . .
H9_2 H 1.2775 1.0782 0.2214 0.209 Uiso 1 1 calc R U . . .
C10_2 C 1.1989(8) 1.0146(9) 0.1468(8) 0.182(6) Uani 1 1 d D U . . .
N11_2 N 1.1693(6) 0.9574(7) 0.1044(7) 0.161(4) Uani 1 1 d D U . . .
C_2 C 1.1622(8) 1.0445(9) 0.1419(8) 0.170(6) Uani 1 1 d D U . . .
OB_2 O 1.3469(6) 1.0223(8) 0.2401(7) 0.218(6) Uani 1 1 d D U . . .
O_2 O 1.1900(5) 1.0983(6) 0.1702(6) 0.177(4) Uani 1 1 d D U . . .
CG_2 C 1.3804(8) 1.0837(11) 0.2914(10) 0.275(10) Uani 1 1 d D U . . .
HG1_2 H 1.3581 1.0860 0.3146 0.330 Uiso 1 1 calc R U . . .
HG2_2 H 1.3848 1.1143 0.2792 0.330 Uiso 1 1 calc R U . . .
CD_2 C 1.4463(10) 1.0901(11) 0.3257(12) 0.284(12) Uani 1 1 d D U . . .
HD_2 H 1.4399 1.0518 0.3248 0.340 Uiso 1 1 calc R U . . .
CE1_2 C 1.4857(11) 1.1046(18) 0.2950(11) 0.41(2) Uani 1 1 d D U . . .
HE1A_2 H 1.4640 1.0731 0.2556 0.617 Uiso 1 1 calc R U . . .
HE1B_2 H 1.5263 1.1079 0.3149 0.617 Uiso 1 1 calc R U . . .
HE1C_2 H 1.4917 1.1418 0.2951 0.617 Uiso 1 1 calc R U . . .
CE2_2 C 1.4796(12) 1.138(2) 0.3875(9) 0.48(3) Uani 1 1 d D U . . .
HE2A_2 H 1.4539 1.1281 0.4061 0.725 Uiso 1 1 calc R U . . .
HE2B_2 H 1.4869 1.1756 0.3889 0.725 Uiso 1 1 calc R U . . .
HE2C_2 H 1.5196 1.1399 0.4074 0.725 Uiso 1 1 calc R U . . .
N_3 N 1.0983(6) 1.0099(6) 0.1070(6) 0.152(4) Uani 1 1 d D U . . .
H0_3 H 1.0850 0.9719 0.0929 0.183 Uiso 1 1 calc . U . . .
C2_3 C 1.0527(7) 1.0244(7) 0.0910(7) 0.159(5) Uani 1 1 d D U . . .
C3_3 C 1.0639(8) 1.0836(7) 0.1062(7) 0.147(5) Uani 1 1 d D U . . .
H3_3 H 1.1048 1.1156 0.1310 0.177 Uiso 1 1 calc R U . . .
C4_3 C 1.0149(8) 1.0936(7) 0.0845(8) 0.193(8) Uani 1 1 d D U . . .
H4_3 H 1.0228 1.1329 0.0951 0.232 Uiso 1 1 calc R U . . .
C5_3 C 0.9537(7) 1.0475(7) 0.0473(7) 0.165(6) Uani 1 1 d D U . . .
H5_3 H 0.9213 1.0554 0.0315 0.198 Uiso 1 1 calc R U . . .
C6_3 C 0.9411(7) 0.9883(6) 0.0335(6) 0.150(5) Uani 1 1 d D U . . .
C7_3 C 0.9904(7) 0.9775(6) 0.0558(6) 0.141(4) Uani 1 1 d D U . . .
C8_3 C 0.8781(6) 0.9374(6) -0.0053(6) 0.144(5) Uani 1 1 d D U . . .
C9_3 C 0.8679(7) 0.8806(6) -0.0182(6) 0.143(5) Uani 1 1 d D U . . .
H9_3 H 0.8278 0.8475 -0.0436 0.171 Uiso 1 1 calc R U . . .
C10_3 C 0.9205(7) 0.8741(6) 0.0082(6) 0.149(5) Uani 1 1 d D U . . .
N11_3 N 0.9798(6) 0.9199(6) 0.0430(6) 0.152(4) Uani 1 1 d D U . . .
C_3 C 0.9120(8) 0.8166(7) 0.0028(8) 0.154(5) Uani 1 1 d D U . . .
OB_3 O 0.8306(5) 0.9505(5) -0.0288(5) 0.170(4) Uani 1 1 d D U . . .
HB_3 H 0.7966 0.9194 -0.0498 0.254 Uiso 1 1 calc R U . . .
O_3 O 0.8619(6) 0.7712(6) -0.0354(5) 0.165(4) Uani 1 1 d D U . . .
N_4 N 0.9622(6) 0.8153(5) 0.0384(6) 0.148(4) Uani 1 1 d D U . . .
H0_4 H 0.9939 0.8502 0.0637 0.178 Uiso 1 1 calc . U . . .
C2_4 C 0.9717(8) 0.7700(8) 0.0417(7) 0.143(4) Uani 1 1 d D U . . .
C3_4 C 0.9309(9) 0.7124(8) -0.0011(8) 0.171(6) Uani 1 1 d D U . . .
H3_4 H 0.8926 0.7024 -0.0304 0.205 Uiso 1 1 calc R U . . .
C4_4 C 0.9493(13) 0.6670(11) 0.0007(11) 0.291(15) Uani 1 1 d D U . . .
H4_4 H 0.9240 0.6271 -0.0281 0.349 Uiso 1 1 calc R U . . .
C5_4 C 1.0068(10) 0.6860(10) 0.0476(9) 0.196(7) Uani 1 1 d D U . . .
H5_4 H 1.0174 0.6567 0.0501 0.235 Uiso 1 1 calc R U . . .
C6_4 C 1.0470(9) 0.7416(10) 0.0882(9) 0.183(6) Uani 1 1 d D U . . .
C7_4 C 1.0298(8) 0.7864(9) 0.0878(8) 0.173(6) Uani 1 1 d D U . . .
C8_4 C 1.1057(10) 0.7593(10) 0.1332(9) 0.203(7) Uani 1 1 d D U . . .
C9_4 C 1.1407(9) 0.8209(9) 0.1734(9) 0.186(6) Uani 1 1 d D U . . .
H9_4 H 1.1797 0.8340 0.2037 0.223 Uiso 1 1 calc R U . . .
C10_4 C 1.1231(9) 0.8635(8) 0.1724(8) 0.177(6) Uani 1 1 d D U . . .
N11_4 N 1.0651(7) 0.8449(7) 0.1279(6) 0.162(5) Uani 1 1 d D U . . .
C_4 C 1.1565(9) 0.9266(8) 0.2161(8) 0.165(5) Uani 1 1 d D U . . .
OB_4 O 1.1260(9) 0.7187(8) 0.1384(8) 0.240(6) Uani 1 1 d D U . . .
O_4 O 1.2109(7) 0.9486(8) 0.2504(7) 0.212(6) Uani 1 1 d D U . . .
CG_4 C 1.1894(10) 0.7399(11) 0.1806(12) 0.247(10) Uani 1 1 d D U . . .
HG1_4 H 1.1987 0.7685 0.2185 0.296 Uiso 1 1 calc R U . . .
HG2_4 H 1.2200 0.7593 0.1693 0.296 Uiso 1 1 calc R U . . .
CD_4 C 1.1926(14) 0.6855(15) 0.1826(17) 0.375(18) Uani 1 1 d D U . . .
HD_4 H 1.1795 0.6554 0.1435 0.450 Uiso 1 1 calc R U . . .
CE1_4 C 1.2597(13) 0.703(2) 0.224(2) 0.48(3) Uani 1 1 d D U . . .
HE1A_4 H 1.2603 0.6675 0.2252 0.721 Uiso 1 1 calc R U . . .
HE1B_4 H 1.2722 0.7320 0.2622 0.721 Uiso 1 1 calc R U . . .
HE1C_4 H 1.2886 0.7189 0.2103 0.721 Uiso 1 1 calc R U . . .
CE2_4 C 1.1477(16) 0.6587(19) 0.207(2) 0.45(3) Uani 1 1 d D U . . .
HE2A_4 H 1.1502 0.6245 0.2086 0.674 Uiso 1 1 calc R U . . .
HE2B_4 H 1.1048 0.6467 0.1813 0.674 Uiso 1 1 calc R U . . .
HE2C_4 H 1.1606 0.6885 0.2448 0.674 Uiso 1 1 calc R U . . .
N_5 N 1.1217(6) 0.9550(6) 0.2149(6) 0.156(4) Uani 1 1 d D U . . .
H0_5 H 1.0817 0.9314 0.1922 0.187 Uiso 1 1 calc . U . . .
C2_5 C 1.1369(8) 1.0126(7) 0.2420(7) 0.163(5) Uani 1 1 d D U . . .
C3_5 C 1.1994(8) 1.0560(8) 0.2828(7) 0.183(6) Uani 1 1 d D U . . .
H3_5 H 1.2313 1.0456 0.2921 0.219 Uiso 1 1 calc R U . . .
C4_5 C 1.2121(9) 1.1132(9) 0.3082(8) 0.178(6) Uani 1 1 d D U . . .
H4_5 H 1.2538 1.1426 0.3349 0.213 Uiso 1 1 calc R U . . .
C5_5 C 1.1659(7) 1.1307(7) 0.2965(6) 0.154(5) Uani 1 1 d D U . . .
H5_5 H 1.1776 1.1711 0.3148 0.185 Uiso 1 1 calc R U . . .
C6_5 C 1.1013(7) 1.0880(7) 0.2572(6) 0.158(5) Uani 1 1 d D U . . .
C7_5 C 1.0872(7) 1.0279(7) 0.2302(6) 0.158(5) Uani 1 1 d D U . . .
C8_5 C 1.0512(8) 1.1005(7) 0.2429(7) 0.166(6) Uani 1 1 d D U . . .
C9_5 C 0.9922(8) 1.0540(6) 0.2055(7) 0.162(5) Uani 1 1 d D U . . .
H9_5 H 0.9580 1.0614 0.1957 0.194 Uiso 1 1 calc R U . . .
C10_5 C 0.9814(8) 0.9959(6) 0.1815(7) 0.166(6) Uani 1 1 d D U . . .
N11_5 N 1.0291(7) 0.9838(6) 0.1946(6) 0.153(5) Uani 1 1 d D U . . .
C_5 C 0.9178(8) 0.9431(6) 0.1424(8) 0.160(6) Uani 1 1 d D U . . .
OB_5 O 1.0671(8) 1.1595(6) 0.2706(8) 0.230(7) Uani 1 1 d D U . . .
O_5 O 0.8733(6) 0.9527(5) 0.1240(6) 0.172(5) Uani 1 1 d D U . . .
CG_5 C 1.0199(13) 1.1760(8) 0.2503(16) 0.34(2) Uani 1 1 d D U . . .
HG1_5 H 0.9938 1.1700 0.2697 0.409 Uiso 1 1 calc R U . . .
HG2_5 H 0.9927 1.1486 0.2091 0.409 Uiso 1 1 calc R U . . .
CD_5 C 1.0433(19) 1.2402(11) 0.2588(19) 0.60(3) Uani 1 1 d D U . . .
HD_5 H 1.0130 1.2535 0.2644 0.724 Uiso 1 1 calc R U . . .
CE1_5 C 1.047(3) 1.241(2) 0.204(2) 0.75(6) Uani 1 1 d D U . . .
HE1A_5 H 1.0064 1.2131 0.1705 1.125 Uiso 1 1 calc R U . . .
HE1B_5 H 1.0781 1.2297 0.1990 1.125 Uiso 1 1 calc R U . . .
HE1C_5 H 1.0592 1.2806 0.2080 1.125 Uiso 1 1 calc R U . . .
CE2_5 C 1.108(3) 1.2823(15) 0.311(2) 0.71(5) Uani 1 1 d D U . . .
HE2A_5 H 1.1211 1.3224 0.3168 1.067 Uiso 1 1 calc R U . . .
HE2B_5 H 1.1379 1.2702 0.3058 1.067 Uiso 1 1 calc R U . . .
HE2C_5 H 1.1050 1.2811 0.3453 1.067 Uiso 1 1 calc R U . . .
N_6 N 0.9110(5) 0.8895(4) 0.1340(5) 0.147(4) Uani 1 1 d D U . . .
H0_6 H 0.9446 0.8870 0.1495 0.177 Uiso 1 1 calc . U . . .
C2_6 C 0.8498(5) 0.8342(4) 0.0998(5) 0.139(5) Uani 1 1 d D U . . .
H2A_6 H 0.8302 0.8272 0.0601 0.167 Uiso 1 1 calc R U . . .
H2B_6 H 0.8216 0.8375 0.1164 0.167 Uiso 1 1 calc R U . . .
C7_6 C 0.8620(6) 0.7825(5) 0.1007(6) 0.139(4) Uani 1 1 d D U . . .
C6_6 C 0.8138(6) 0.7254(5) 0.0585(5) 0.116(4) Uani 1 1 d D U . . .
H6_6 H 0.7767 0.7193 0.0309 0.139 Uiso 1 1 calc R U . . .
N11_6 N 0.9160(5) 0.7936(5) 0.1404(5) 0.124(3) Uani 1 1 d D U . . .
C10_6 C 0.9252(6) 0.7482(6) 0.1415(6) 0.126(4) Uani 1 1 d D U . . .
C_6 C 0.9845(7) 0.7616(8) 0.1866(7) 0.146(5) Uani 1 1 d D U . . .
O_6 O 0.9994(6) 0.7220(6) 0.1850(5) 0.169(4) Uani 1 1 d D U . . .
C9_6 C 0.8779(6) 0.6892(6) 0.1007(5) 0.118(4) Uani 1 1 d D U . . .
H9_6 H 0.8836 0.6571 0.1019 0.142 Uiso 1 1 calc R U . . .
C8_6 C 0.8227(7) 0.6789(6) 0.0589(6) 0.131(4) Uani 1 1 d D U . . .
OB_6 O 0.7804(5) 0.6203(4) 0.0191(5) 0.153(4) Uani 1 1 d D U . . .
HB_6 H 0.7482 0.6180 -0.0029 0.230 Uiso 1 1 calc R U . . .
N_7 N 1.0232(7) 0.8177(6) 0.2288(6) 0.172(5) Uani 1 1 d D U . . .
H0_7 H 1.0077 0.8413 0.2262 0.207 Uiso 1 1 calc . U . . .
C2_7 C 1.0805(7) 0.8459(8) 0.2743(7) 0.158(5) Uani 1 1 d D U . . .
C3_7 C 1.1184(9) 0.8225(9) 0.2868(7) 0.175(6) Uani 1 1 d D U . . .
H3_7 H 1.1031 0.7816 0.2649 0.210 Uiso 1 1 calc R U . . .
C4_7 C 1.1816(9) 0.8586(11) 0.3327(8) 0.201(7) Uani 1 1 d D U . . .
H4_7 H 1.2079 0.8420 0.3409 0.242 Uiso 1 1 calc R U . . .
C5_7 C 1.2028(10) 0.9191(11) 0.3648(9) 0.224(9) Uani 1 1 d D U . . .
H5_7 H 1.2446 0.9431 0.3941 0.269 Uiso 1 1 calc R U . . .
C6_7 C 1.1664(8) 0.9450(8) 0.3560(6) 0.173(6) Uani 1 1 d D U . . .
C7_7 C 1.1045(8) 0.9084(7) 0.3113(6) 0.155(5) Uani 1 1 d D U . . .
C8_7 C 1.1893(8) 1.0072(8) 0.3912(7) 0.175(6) Uani 1 1 d D U . . .
C9_7 C 1.1466(6) 1.0296(8) 0.3808(6) 0.164(6) Uani 1 1 d D U . . .
H9_7 H 1.1598 1.0701 0.4020 0.197 Uiso 1 1 calc R U . . .
C10_7 C 1.0832(7) 0.9895(7) 0.3374(7) 0.154(5) Uani 1 1 d D U . . .
N11_7 N 1.0649(6) 0.9320(6) 0.3035(6) 0.149(4) Uani 1 1 d D U . . .
C_7 C 1.0363(7) 1.0081(7) 0.3274(7) 0.143(5) Uani 1 1 d D U . . .
OB_7 O 1.2513(6) 1.0397(8) 0.4330(6) 0.237(7) Uani 1 1 d D U . . .
O_7 O 1.0524(6) 1.0629(6) 0.3495(6) 0.179(4) Uani 1 1 d D U . . .
CG_7 C 1.2793(9) 1.1058(10) 0.4683(11) 0.322(15) Uani 1 1 d D U . . .
HG1_7 H 1.2793 1.1159 0.5056 0.386 Uiso 1 1 calc R U . . .
HG2_7 H 1.2559 1.1212 0.4480 0.386 Uiso 1 1 calc R U . . .
CD_7 C 1.3490(12) 1.1319(14) 0.4764(13) 0.42(2) Uani 1 1 d D U . . .
HD_7 H 1.3741 1.1172 0.4966 0.510 Uiso 1 1 calc R U . . .
CE1_7 C 1.3377(13) 1.1118(14) 0.4107(10) 0.48(3) Uani 1 1 d D U . . .
HE1A_7 H 1.3194 1.0690 0.3900 0.713 Uiso 1 1 calc R U . . .
HE1B_7 H 1.3775 1.1306 0.4107 0.713 Uiso 1 1 calc R U . . .
HE1C_7 H 1.3093 1.1239 0.3920 0.713 Uiso 1 1 calc R U . . .
CE2_7 C 1.3791(14) 1.2004(11) 0.5063(13) 0.40(2) Uani 1 1 d D U . . .
HE2A_7 H 1.4217 1.2176 0.5115 0.602 Uiso 1 1 calc R U . . .
HE2B_7 H 1.3798 1.2143 0.5436 0.602 Uiso 1 1 calc R U . . .
HE2C_7 H 1.3546 1.2121 0.4827 0.602 Uiso 1 1 calc R U . . .
N_8 N 0.9744(6) 0.9674(5) 0.2953(5) 0.145(4) Uani 1 1 d D U . . .
H0_8 H 0.9681 0.9311 0.2828 0.174 Uiso 1 1 calc . U . . .
C2_8 C 0.9200(7) 0.9699(7) 0.2780(5) 0.139(5) Uani 1 1 d D U . . .
C3_8 C 0.9191(8) 1.0239(8) 0.2897(7) 0.162(6) Uani 1 1 d D U . . .
H3_8 H 0.9572 1.0597 0.3101 0.194 Uiso 1 1 calc R U . . .
C4_8 C 0.8616(9) 1.0250(8) 0.2712(8) 0.191(7) Uani 1 1 d D U . . .
H4_8 H 0.8608 1.0611 0.2798 0.230 Uiso 1 1 calc R U . . .
C5_8 C 0.8061(8) 0.9709(7) 0.2398(7) 0.184(6) Uani 1 1 d D U . . .
H5_8 H 0.7675 0.9709 0.2273 0.221 Uiso 1 1 calc R U . . .
C6_8 C 0.8058(7) 0.9158(7) 0.2260(6) 0.170(6) Uani 1 1 d D U . . .
C7_8 C 0.8634(7) 0.9140(7) 0.2463(5) 0.149(5) Uani 1 1 d D U . . .
C8_8 C 0.7508(8) 0.8624(7) 0.1948(8) 0.241(9) Uani 1 1 d D U . . .
C9_8 C 0.7530(8) 0.8076(8) 0.1812(8) 0.207(8) Uani 1 1 d D U . . .
H9_8 H 0.7166 0.7704 0.1568 0.248 Uiso 1 1 calc R U . . .
C10_8 C 0.8122(6) 0.8126(6) 0.2064(6) 0.141(5) Uani 1 1 d D U . . .
N11_8 N 0.8659(5) 0.8640(6) 0.2383(5) 0.139(4) Uani 1 1 d D U . . .
C_8 C 0.8147(6) 0.7583(6) 0.2014(6) 0.130(4) Uani 1 1 d D U . . .
OB_8 O 0.6963(6) 0.8668(5) 0.1837(9) 0.307(10) Uani 1 1 d D U . . .
HB_8 H 0.6654 0.8331 0.1654 0.460 Uiso 1 1 calc R U . . .
O_8 O 0.7703(4) 0.7064(4) 0.1632(4) 0.135(3) Uani 1 1 d D U . . .
N_9 N 0.8688(5) 0.7652(5) 0.2391(5) 0.138(4) Uani 1 1 d D U . . .
H0_9 H 0.8974 0.8019 0.2629 0.165 Uiso 1 1 calc . U . . .
C2_9 C 0.8857(6) 0.7251(7) 0.2462(6) 0.139(4) Uani 1 1 d D U . . .
C3_9 C 0.8503(7) 0.6645(6) 0.2085(6) 0.134(5) Uani 1 1 d D U . . .
H3_9 H 0.8102 0.6478 0.1780 0.161 Uiso 1 1 calc R U . . .
C4_9 C 0.8774(9) 0.6295(8) 0.2183(7) 0.172(6) Uani 1 1 d D U . . .
H4_9 H 0.8546 0.5886 0.1925 0.206 Uiso 1 1 calc R U . . .
C5_9 C 0.9361(8) 0.6512(8) 0.2636(7) 0.157(5) Uani 1 1 d D U . . .
H5_9 H 0.9515 0.6252 0.2680 0.188 Uiso 1 1 calc R U . . .
C6_9 C 0.9710(7) 0.7106(8) 0.3015(7) 0.150(5) Uani 1 1 d D U . . .
C7_9 C 0.9465(5) 0.7475(6) 0.2940(5) 0.116(4) Uani 1 1 d D U . . .
C8_9 C 1.0311(7) 0.7349(8) 0.3483(7) 0.150(5) Uani 1 1 d D U . . .
C9_9 C 1.0611(7) 0.7972(7) 0.3855(6) 0.132(4) Uani 1 1 d D U . . .
H9_9 H 1.1011 0.8155 0.4168 0.158 Uiso 1 1 calc R U . . .
C10_9 C 1.0334(6) 0.8329(6) 0.3775(6) 0.127(4) Uani 1 1 d D U . . .
N11_9 N 0.9767(5) 0.8075(6) 0.3317(5) 0.130(4) Uani 1 1 d D U . . .
C_9 C 1.0628(7) 0.8973(6) 0.4183(6) 0.128(4) Uani 1 1 d D U . . .
OB_9 O 1.0544(7) 0.6964(7) 0.3518(6) 0.205(6) Uani 1 1 d D U . . .
O_9 O 1.1191(5) 0.9270(5) 0.4568(5) 0.162(4) Uani 1 1 d D U . . .
CG_9 C 1.1140(10) 0.7197(10) 0.4018(9) 0.230(9) Uani 1 1 d D U . . .
HG1_9 H 1.1139 0.7418 0.4375 0.276 Uiso 1 1 calc R U . . .
HG2_9 H 1.1492 0.7461 0.3992 0.276 Uiso 1 1 calc R U . . .
CD_9 C 1.1191(14) 0.6630(15) 0.3997(15) 0.335(17) Uani 1 1 d D U . . .
HD_9 H 1.1080 0.6355 0.3602 0.402 Uiso 1 1 calc R U . . .
CE1_9 C 1.1863(12) 0.6829(18) 0.442(2) 0.46(3) Uani 1 1 d D U . . .
HE1A_9 H 1.2150 0.7013 0.4287 0.696 Uiso 1 1 calc R U . . .
HE1B_9 H 1.1894 0.6487 0.4429 0.696 Uiso 1 1 calc R U . . .
HE1C_9 H 1.1971 0.7113 0.4797 0.696 Uiso 1 1 calc R U . . .
CE2_9 C 1.0734(13) 0.6322(14) 0.4203(16) 0.340(19) Uani 1 1 d D U . . .
HE2A_9 H 1.0307 0.6200 0.3944 0.510 Uiso 1 1 calc R U . . .
HE2B_9 H 1.0846 0.6598 0.4589 0.510 Uiso 1 1 calc R U . . .
HE2C_9 H 1.0765 0.5976 0.4204 0.510 Uiso 1 1 calc R U . . .
N_10 N 1.0240(6) 0.9205(6) 0.4166(6) 0.142(4) Uani 1 1 d D U . . .
H0_10 H 0.9847 0.8942 0.3937 0.170 Uiso 1 1 calc . U . . .
C2_10 C 1.0332(6) 0.9757(6) 0.4427(5) 0.110(3) Uani 1 1 d D U . . .
C3_10 C 1.0892(6) 1.0270(7) 0.4784(6) 0.130(4) Uani 1 1 d D U . . .
H3_10 H 1.1265 1.0247 0.4905 0.156 Uiso 1 1 calc R U . . .
C4_10 C 1.0926(8) 1.0819(7) 0.4971(6) 0.136(5) Uani 1 1 d D U . . .
H4_10 H 1.1324 1.1158 0.5203 0.163 Uiso 1 1 calc R U . . .
C5_10 C 1.0411(7) 1.0891(6) 0.4835(6) 0.129(4) Uani 1 1 d D U . . .
H5_10 H 1.0452 1.1272 0.4990 0.155 Uiso 1 1 calc R U . . .
C6_10 C 0.9820(6) 1.0394(6) 0.4464(5) 0.118(4) Uani 1 1 d D U . . .
C7_10 C 0.9772(6) 0.9820(6) 0.4265(5) 0.111(3) Uani 1 1 d D U . . .
C8_10 C 0.9257(8) 1.0422(7) 0.4266(6) 0.138(4) Uani 1 1 d D U . . .
C9_10 C 0.8672(7) 0.9887(7) 0.3907(6) 0.140(5) Uani 1 1 d D U . . .
H9_10 H 0.8291 0.9896 0.3780 0.168 Uiso 1 1 calc R U . . .
C10_10 C 0.8683(6) 0.9348(7) 0.3751(5) 0.126(4) Uani 1 1 d D U . . .
N11_10 N 0.9200(5) 0.9309(5) 0.3905(5) 0.122(3) Uani 1 1 d D U . . .
C_10 C 0.8081(8) 0.8788(8) 0.3376(9) 0.176(7) Uani 1 1 d D U . . .
OB_10 O 0.9314(6) 1.0976(6) 0.4450(6) 0.172(4) Uani 1 1 d D U . . .
O_10 O 0.7575(6) 0.8777(7) 0.3213(8) 0.227(7) Uani 1 1 d D U . . .
CG_10 C 0.8754(9) 1.1008(8) 0.4225(9) 0.186(7) Uani 1 1 d D U . . .
HG1_10 H 0.8466 1.0831 0.4361 0.223 Uiso 1 1 calc R U . . .
HG2_10 H 0.8543 1.0792 0.3803 0.223 Uiso 1 1 calc R U . . .
CD_10 C 0.8941(10) 1.1665(10) 0.4434(9) 0.199(7) Uani 1 1 d D U . . .
HD_10 H 0.9210 1.1877 0.4856 0.239 Uiso 1 1 calc R U . . .
CE1_10 C 0.9319(9) 1.1940(8) 0.4171(9) 0.195(7) Uani 1 1 d D U . . .
HE1A_10 H 0.9429 1.2356 0.4317 0.292 Uiso 1 1 calc R U . . .
HE1B_10 H 0.9069 1.1734 0.3756 0.292 Uiso 1 1 calc R U . . .
HE1C_10 H 0.9699 1.1906 0.4272 0.292 Uiso 1 1 calc R U . . .
CE2_10 C 0.8349(9) 1.1740(11) 0.4313(11) 0.245(10) Uani 1 1 d D U . . .
HE2A_10 H 0.8120 1.1562 0.4488 0.368 Uiso 1 1 calc R U . . .
HE2B_10 H 0.8083 1.1545 0.3901 0.368 Uiso 1 1 calc R U . . .
HE2C_10 H 0.8473 1.2159 0.4475 0.368 Uiso 1 1 calc R U . . .
OT_11 O 0.8124(4) 0.8285(5) 0.3312(5) 0.157(4) Uani 1 1 d D U . . .
CT_11 C 0.7554(7) 0.7702(7) 0.2966(7) 0.158(6) Uani 1 1 d D U . . .
HT1_11 H 0.7665 0.7395 0.2964 0.237 Uiso 1 1 calc R U . . .
HT2_11 H 0.7351 0.7635 0.2575 0.237 Uiso 1 1 calc R U . . .
HT3_11 H 0.7268 0.7693 0.3131 0.237 Uiso 1 1 calc R U . . .
OA_31 O 0.4958(19) 0.3589(16) -0.2250(14) 0.52(3) Uani 1 1 d D U . . .
OB_31 O 0.5042(12) 0.4438(12) -0.1865(10) 0.325(12) Uani 1 1 d D U . . .
N_32 N 0.4799(11) 0.3958(13) -0.2249(9) 0.262(11) Uani 1 1 d D U . . .
C2_32 C 0.4245(9) 0.3785(8) -0.2701(8) 0.195(7) Uani 1 1 d D U . . .
C3_32 C 0.4173(13) 0.3463(12) -0.3249(10) 0.308(17) Uani 1 1 d D U . . .
H3_32 H 0.4498 0.3399 -0.3294 0.370 Uiso 1 1 calc R U . . .
C4_32 C 0.3580(12) 0.3232(11) -0.3742(10) 0.253(11) Uani 1 1 d D U . . .
H4_32 H 0.3535 0.3027 -0.4110 0.303 Uiso 1 1 calc R U . . .
C5_32 C 0.3083(11) 0.3294(9) -0.3707(8) 0.236(10) Uani 1 1 d D U . . .
H5_32 H 0.2705 0.3143 -0.4035 0.283 Uiso 1 1 calc R U . . .
C6_32 C 0.3183(8) 0.3616(7) -0.3119(7) 0.178(6) Uani 1 1 d D U . . .
C7_32 C 0.3752(8) 0.3856(7) -0.2636(7) 0.170(6) Uani 1 1 d D U . . .
C8_32 C 0.2684(7) 0.3669(6) -0.3020(6) 0.132(4) Uani 1 1 d D U . . .
C9_32 C 0.2764(6) 0.3938(6) -0.2479(6) 0.129(4) Uani 1 1 d D U . . .
H9_32 H 0.2430 0.3955 -0.2411 0.155 Uiso 1 1 calc R U . . .
C10_32 C 0.3366(6) 0.4190(5) -0.2021(5) 0.121(4) Uani 1 1 d D U . . .
N11_32 N 0.3859(6) 0.4158(6) -0.2068(6) 0.146(4) Uani 1 1 d D U . . .
C_32 C 0.3505(7) 0.4520(6) -0.1422(5) 0.117(4) Uani 1 1 d D U . . .
OB_32 O 0.2139(6) 0.3423(5) -0.3502(5) 0.164(4) Uani 1 1 d D U . . .
O_32 O 0.3054(4) 0.4480(3) -0.1311(4) 0.116(3) Uani 1 1 d D U . . .
CG_32 C 0.1631(7) 0.3517(7) -0.3497(6) 0.155(5) Uani 1 1 d D U . . .
HG1_32 H 0.1758 0.3941 -0.3351 0.187 Uiso 1 1 calc R U . . .
HG2_32 H 0.1491 0.3385 -0.3247 0.187 Uiso 1 1 calc R U . . .
CD_32 C 0.1088(9) 0.3154(9) -0.4127(8) 0.204(8) Uani 1 1 d D U . . .
HD_32 H 0.1266 0.3210 -0.4389 0.245 Uiso 1 1 calc R U . . .
CE1_32 C 0.0780(11) 0.2495(7) -0.4291(8) 0.267(12) Uani 1 1 d D U . . .
HE1A_32 H 0.1093 0.2365 -0.4251 0.401 Uiso 1 1 calc R U . . .
HE1B_32 H 0.0451 0.2266 -0.4687 0.401 Uiso 1 1 calc R U . . .
HE1C_32 H 0.0600 0.2435 -0.4040 0.401 Uiso 1 1 calc R U . . .
CE2_32 C 0.0614(10) 0.3376(10) -0.4179(10) 0.249(10) Uani 1 1 d D U . . .
HE2A_32 H 0.0822 0.3795 -0.4070 0.374 Uiso 1 1 calc R U . . .
HE2B_32 H 0.0434 0.3320 -0.3927 0.374 Uiso 1 1 calc R U . . .
HE2C_32 H 0.0284 0.3156 -0.4574 0.374 Uiso 1 1 calc R U . . .
N_33 N 0.4118(5) 0.4867(5) -0.1021(5) 0.116(3) Uani 1 1 d D U . . .
H0_33 H 0.4378 0.4850 -0.1159 0.139 Uiso 1 1 calc . U . . .
C2_33 C 0.4405(6) 0.5238(5) -0.0446(5) 0.112(4) Uani 1 1 d D U . . .
C3_33 C 0.4125(6) 0.5261(5) -0.0087(5) 0.101(3) Uani 1 1 d D U . . .
H3_33 H 0.3686 0.5038 -0.0250 0.121 Uiso 1 1 calc R U . . .
C4_33 C 0.4473(6) 0.5601(5) 0.0499(6) 0.111(4) Uani 1 1 d D U . . .
H4_33 H 0.4268 0.5601 0.0729 0.133 Uiso 1 1 calc R U . . .
C5_33 C 0.5136(6) 0.5953(5) 0.0765(5) 0.108(4) Uani 1 1 d D U . . .
H5_33 H 0.5370 0.6186 0.1167 0.130 Uiso 1 1 calc R U . . .
C6_33 C 0.5430(6) 0.5946(5) 0.0417(5) 0.100(3) Uani 1 1 d D U . . .
C7_33 C 0.5078(6) 0.5608(5) -0.0181(5) 0.106(3) Uani 1 1 d D U . . .
C8_33 C 0.6089(6) 0.6257(4) 0.0638(5) 0.099(3) Uani 1 1 d D U . . .
C9_33 C 0.6361(6) 0.6235(5) 0.0268(5) 0.107(4) Uani 1 1 d D U . . .
H9_33 H 0.6799 0.6442 0.0416 0.129 Uiso 1 1 calc R U . . .
C10_33 C 0.5965(7) 0.5897(6) -0.0332(6) 0.133(5) Uani 1 1 d D U . . .
N11_33 N 0.5352(5) 0.5596(4) -0.0548(4) 0.104(3) Uani 1 1 d D U . . .
C_33 C 0.6224(7) 0.5901(7) -0.0742(6) 0.143(5) Uani 1 1 d D U . . .
OB_33 O 0.6446(4) 0.6578(4) 0.1234(4) 0.122(3) Uani 1 1 d D U . . .
HB_33 H 0.6824 0.6739 0.1320 0.183 Uiso 1 1 calc R U . . .
O_33 O 0.6805(5) 0.6058(5) -0.0600(5) 0.148(3) Uani 1 1 d D U . . .
N_34 N 0.5816(6) 0.5708(6) -0.1289(5) 0.148(4) Uani 1 1 d D U . . .
H0_34 H 0.5461 0.5694 -0.1325 0.177 Uiso 1 1 calc . U . . .
C2_34 C 0.5838(7) 0.5524(7) -0.1813(6) 0.167(6) Uani 1 1 d D U . . .
C3_34 C 0.6340(9) 0.5480(9) -0.1876(7) 0.201(8) Uani 1 1 d D U . . .
H3_34 H 0.6706 0.5628 -0.1537 0.242 Uiso 1 1 calc R U . . .
C4_34 C 0.6351(10) 0.5232(10) -0.2406(8) 0.229(9) Uani 1 1 d D U . . .
H4_34 H 0.6706 0.5211 -0.2420 0.275 Uiso 1 1 calc R U . . .
C5_34 C 0.5812(9) 0.5022(10) -0.2900(8) 0.241(10) Uani 1 1 d D U . . .
H5_34 H 0.5794 0.4855 -0.3263 0.290 Uiso 1 1 calc R U . . .
C6_34 C 0.5279(9) 0.5060(9) -0.2854(8) 0.243(10) Uani 1 1 d D U . . .
C7_34 C 0.5298(7) 0.5324(7) -0.2312(7) 0.176(6) Uani 1 1 d D U . . .
C8_34 C 0.4713(9) 0.4793(9) -0.3332(7) 0.242(8) Uani 1 1 d D U . . .
C9_34 C 0.4207(10) 0.4856(10) -0.3233(9) 0.239(9) Uani 1 1 d D U . . .
H9_34 H 0.3818 0.4687 -0.3556 0.286 Uiso 1 1 calc R U . . .
C10_34 C 0.4259(9) 0.5150(9) -0.2695(8) 0.212(8) Uani 1 1 d D U . . .
N11_34 N 0.4807(7) 0.5388(7) -0.2229(7) 0.182(5) Uani 1 1 d D U . . .
C_34 C 0.3739(9) 0.5198(9) -0.2580(9) 0.193(7) Uani 1 1 d D U . . .
OB_34 O 0.4669(8) 0.4458(8) -0.3854(6) 0.271(7) Uani 1 1 d D U . . .
O_34 O 0.3184(7) 0.4938(6) -0.2984(7) 0.219(6) Uani 1 1 d D U . . .
CG_34 C 0.4045(16) 0.411(2) -0.4369(13) 0.53(4) Uani 1 1 d D U . . .
HG1_34 H 0.3928 0.4378 -0.4483 0.637 Uiso 1 1 calc R U . . .
HG2_34 H 0.3728 0.3893 -0.4279 0.637 Uiso 1 1 calc R U . . .
CD_34 C 0.407(2) 0.366(2) -0.4873(13) 0.72(4) Uani 1 1 d D U . . .
HD_34 H 0.4214 0.3857 -0.5089 0.869 Uiso 1 1 calc R U . . .
CE1_34 C 0.338(2) 0.313(3) -0.528(2) 0.84(6) Uani 1 1 d D U . . .
HE1A_34 H 0.3369 0.2844 -0.5604 1.262 Uiso 1 1 calc R U . . .
HE1B_34 H 0.3095 0.3271 -0.5411 1.262 Uiso 1 1 calc R U . . .
HE1C_34 H 0.3246 0.2932 -0.5064 1.262 Uiso 1 1 calc R U . . .
CE2_34 C 0.450(3) 0.343(3) -0.464(2) 0.77(6) Uani 1 1 d D U . . .
HE2A_34 H 0.4524 0.3167 -0.4954 1.157 Uiso 1 1 calc R U . . .
HE2B_34 H 0.4328 0.3212 -0.4458 1.157 Uiso 1 1 calc R U . . .
HE2C_34 H 0.4913 0.3760 -0.4360 1.157 Uiso 1 1 calc R U . . .
N_35 N 0.3860(7) 0.5513(7) -0.2039(7) 0.183(5) Uani 1 1 d D U . . .
H0_35 H 0.4261 0.5694 -0.1811 0.220 Uiso 1 1 calc . U . . .
C2_35 C 0.3561(8) 0.5636(7) -0.1738(8) 0.174(6) Uani 1 1 d D U . . .
C3_35 C 0.2903(9) 0.5359(8) -0.1989(10) 0.200(7) Uani 1 1 d D U . . .
H3_35 H 0.2649 0.5105 -0.2386 0.240 Uiso 1 1 calc R U . . .
C4_35 C 0.2639(10) 0.5482(9) -0.1606(11) 0.209(8) Uani 1 1 d D U . . .
H4_35 H 0.2198 0.5296 -0.1788 0.251 Uiso 1 1 calc R U . . .
C5_35 C 0.2919(9) 0.5828(10) -0.1017(11) 0.228(9) Uani 1 1 d D U . . .
H5_35 H 0.2697 0.5863 -0.0805 0.274 Uiso 1 1 calc R U . . .
C6_35 C 0.3589(8) 0.6124(7) -0.0769(9) 0.173(6) Uani 1 1 d D U . . .
C7_35 C 0.3887(8) 0.6036(6) -0.1120(8) 0.156(5) Uani 1 1 d D U . . .
C8_35 C 0.3956(9) 0.6498(8) -0.0178(9) 0.185(6) Uani 1 1 d D U . . .
C9_35 C 0.4610(7) 0.6791(6) 0.0051(7) 0.140(4) Uani 1 1 d D U . . .
H9_35 H 0.4872 0.7048 0.0447 0.167 Uiso 1 1 calc R U . . .
C10_35 C 0.4857(6) 0.6685(6) -0.0332(8) 0.139(5) Uani 1 1 d D U . . .
N11_35 N 0.4518(7) 0.6307(6) -0.0899(7) 0.150(4) Uani 1 1 d D U . . .
C_35 C 0.5550(7) 0.7031(6) -0.0108(8) 0.139(5) Uani 1 1 d D U . . .
OB_35 O 0.3667(6) 0.6563(6) 0.0163(8) 0.206(5) Uani 1 1 d D U . . .
O_35 O 0.5903(5) 0.7289(5) 0.0403(5) 0.145(4) Uani 1 1 d D U . . .
CG_35 C 0.4056(8) 0.6881(10) 0.0815(8) 0.208(7) Uani 1 1 d D U . . .
HG1_35 H 0.4238 0.7309 0.0949 0.250 Uiso 1 1 calc R U . . .
HG2_35 H 0.4406 0.6794 0.0908 0.250 Uiso 1 1 calc R U . . .
CD_35 C 0.3713(11) 0.6730(13) 0.1164(10) 0.294(13) Uani 1 1 d D U . . .
HD_35 H 0.3483 0.6955 0.1211 0.353 Uiso 1 1 calc R U . . .
CE1_35 C 0.3277(10) 0.6081(11) 0.0894(11) 0.290(13) Uani 1 1 d D U . . .
HE1A_35 H 0.3075 0.6007 0.1127 0.436 Uiso 1 1 calc R U . . .
HE1B_35 H 0.3512 0.5867 0.0869 0.436 Uiso 1 1 calc R U . . .
HE1C_35 H 0.2961 0.5947 0.0511 0.436 Uiso 1 1 calc R U . . .
CE2_35 C 0.4259(13) 0.6931(14) 0.1780(9) 0.42(3) Uani 1 1 d D U . . .
HE2A_35 H 0.4547 0.7352 0.1963 0.631 Uiso 1 1 calc R U . . .
HE2B_35 H 0.4485 0.6711 0.1728 0.631 Uiso 1 1 calc R U . . .
HE2C_35 H 0.4073 0.6849 0.2022 0.631 Uiso 1 1 calc R U . . .
N_36 N 0.5760(4) 0.6998(5) -0.0502(5) 0.145(4) Uani 1 1 d D U . . .
H0_36 H 0.5494 0.6750 -0.0862 0.174 Uiso 1 1 calc . U . . .
C2_36 C 0.6424(4) 0.7364(6) -0.0348(4) 0.159(5) Uani 1 1 d D U . . .
H2A_36 H 0.6699 0.7293 -0.0076 0.191 Uiso 1 1 calc R U . . .
H2B_36 H 0.6544 0.7786 -0.0167 0.191 Uiso 1 1 calc R U . . .
C7_36 C 0.6490(6) 0.7189(5) -0.0906(4) 0.123(4) Uani 1 1 d D U . . .
C6_36 C 0.7063(7) 0.7302(7) -0.0882(7) 0.150(5) Uani 1 1 d D U . . .
H6_36 H 0.7417 0.7461 -0.0530 0.180 Uiso 1 1 calc R U . . .
N11_36 N 0.5981(6) 0.6960(6) -0.1420(5) 0.156(4) Uani 1 1 d D U . . .
C10_36 C 0.6025(6) 0.6841(6) -0.1918(6) 0.158(5) Uani 1 1 d D U . . .
C_36 C 0.5455(8) 0.6622(11) -0.2454(8) 0.222(9) Uani 1 1 d D U . . .
O_36 O 0.5386(8) 0.6348(9) -0.2950(7) 0.250(7) Uani 1 1 d D U . . .
C9_36 C 0.6588(7) 0.6950(8) -0.1912(8) 0.183(7) Uani 1 1 d D U . . .
H9_36 H 0.6620 0.6871 -0.2255 0.220 Uiso 1 1 calc R U . . .
C8_36 C 0.7114(7) 0.7177(7) -0.1398(7) 0.184(7) Uani 1 1 d D U . . .
OB_36 O 0.7653(5) 0.7228(7) -0.1446(5) 0.206(6) Uani 1 1 d D U . . .
HB_36 H 0.7946 0.7365 -0.1124 0.309 Uiso 1 1 calc R U . . .
N_37 N 0.4962(7) 0.6640(8) -0.2385(7) 0.206(7) Uani 1 1 d D U . . .
H0_37 H 0.5044 0.6817 -0.2028 0.247 Uiso 1 1 calc . U . . .
C2_37 C 0.4346(8) 0.6428(9) -0.2778(9) 0.215(8) Uani 1 1 d D U . . .
C3_37 C 0.4099(10) 0.6085(10) -0.3372(9) 0.223(8) Uani 1 1 d D U . . .
H3_37 H 0.4350 0.5999 -0.3535 0.267 Uiso 1 1 calc R U . . .
C4_37 C 0.3465(11) 0.5879(11) -0.3710(11) 0.260(11) Uani 1 1 d D U . . .
H4_37 H 0.3293 0.5645 -0.4109 0.312 Uiso 1 1 calc R U . . .
C5_37 C 0.3062(11) 0.5995(11) -0.3499(10) 0.251(11) Uani 1 1 d D U . . .
H5_37 H 0.2642 0.5856 -0.3751 0.301 Uiso 1 1 calc R U . . .
C6_37 C 0.3301(9) 0.6321(9) -0.2905(9) 0.224(8) Uani 1 1 d D U . . .
C7_37 C 0.3957(8) 0.6560(7) -0.2540(8) 0.171(5) Uani 1 1 d D U . . .
C8_37 C 0.2907(8) 0.6397(8) -0.2665(9) 0.204(7) Uani 1 1 d D U . . .
C9_37 C 0.3214(7) 0.6757(8) -0.2051(9) 0.197(7) Uani 1 1 d D U . . .
H9_37 H 0.2973 0.6832 -0.1869 0.237 Uiso 1 1 calc R U . . .
C10_37 C 0.3851(6) 0.6996(6) -0.1720(7) 0.162(5) Uani 1 1 d D U . . .
N11_37 N 0.4204(6) 0.6872(6) -0.1963(7) 0.159(4) Uani 1 1 d D U . . .
C_37 C 0.4157(8) 0.7364(8) -0.1085(8) 0.173(6) Uani 1 1 d D U . . .
OB_37 O 0.2274(7) 0.6160(9) -0.2969(9) 0.274(8) Uani 1 1 d D U . . .
O_37 O 0.3806(5) 0.7368(5) -0.0864(6) 0.165(4) Uani 1 1 d D U . . .
CG_37 C 0.1880(8) 0.6192(11) -0.2690(11) 0.275(11) Uani 1 1 d D U . . .
HG1_37 H 0.1865 0.6563 -0.2620 0.330 Uiso 1 1 calc R U . . .
HG2_37 H 0.2088 0.6220 -0.2313 0.330 Uiso 1 1 calc R U . . .
CD_37 C 0.1214(12) 0.5694(14) -0.2995(15) 0.392(19) Uani 1 1 d D U . . .
HD_37 H 0.1201 0.5385 -0.2875 0.470 Uiso 1 1 calc R U . . .
CE1_37 C 0.0962(13) 0.542(2) -0.3654(13) 0.59(4) Uani 1 1 d D U . . .
HE1A_37 H 0.0533 0.5096 -0.3843 0.882 Uiso 1 1 calc R U . . .
HE1B_37 H 0.1223 0.5261 -0.3760 0.882 Uiso 1 1 calc R U . . .
HE1C_37 H 0.0970 0.5717 -0.3772 0.882 Uiso 1 1 calc R U . . .
CE2_37 C 0.0784(11) 0.5942(14) -0.2830(13) 0.322(14) Uani 1 1 d D U . . .
HE2A_37 H 0.0355 0.5622 -0.3028 0.483 Uiso 1 1 calc R U . . .
HE2B_37 H 0.0799 0.6247 -0.2944 0.483 Uiso 1 1 calc R U . . .
HE2C_37 H 0.0933 0.6110 -0.2418 0.483 Uiso 1 1 calc R U . . .
N_38 N 0.4794(6) 0.7706(6) -0.0784(7) 0.163(5) Uani 1 1 d D U . . .
H0_38 H 0.4962 0.7663 -0.1014 0.195 Uiso 1 1 calc . U . . .
C2_38 C 0.5239(6) 0.8092(6) -0.0238(7) 0.149(5) Uani 1 1 d D U . . .
C3_38 C 0.5067(8) 0.8181(7) 0.0192(8) 0.161(5) Uani 1 1 d D U . . .
H3_38 H 0.4645 0.7974 0.0106 0.194 Uiso 1 1 calc R U . . .
C4_38 C 0.5534(8) 0.8591(8) 0.0767(9) 0.169(6) Uani 1 1 d D U . . .
H4_38 H 0.5421 0.8673 0.1064 0.203 Uiso 1 1 calc R U . . .
C5_38 C 0.6148(8) 0.8866(8) 0.0887(9) 0.197(7) Uani 1 1 d D U . . .
H5_38 H 0.6457 0.9115 0.1273 0.237 Uiso 1 1 calc R U . . .
C6_38 C 0.6336(7) 0.8786(7) 0.0441(8) 0.186(6) Uani 1 1 d D U . . .
C7_38 C 0.5861(6) 0.8402(6) -0.0124(7) 0.162(5) Uani 1 1 d D U . . .
C8_38 C 0.6971(8) 0.9094(9) 0.0550(9) 0.230(9) Uani 1 1 d D U . . .
C9_38 C 0.7079(7) 0.8979(8) 0.0064(7) 0.195(7) Uani 1 1 d D U . . .
H9_38 H 0.7492 0.9161 0.0117 0.234 Uiso 1 1 calc R U . . .
C10_38 C 0.6585(6) 0.8603(6) -0.0489(7) 0.155(5) Uani 1 1 d D U . . .
N11_38 N 0.5986(5) 0.8308(5) -0.0583(6) 0.147(4) Uani 1 1 d D U . . .
C_38 C 0.6685(7) 0.8527(7) -0.0993(7) 0.170(5) Uani 1 1 d D U . . .
OB_38 O 0.7419(6) 0.9480(10) 0.1104(8) 0.322(12) Uani 1 1 d D U . . .
HB_38 H 0.7769 0.9615 0.1116 0.483 Uiso 1 1 calc R U . . .
O_38 O 0.7196(6) 0.8595(8) -0.0985(7) 0.232(7) Uani 1 1 d D U . . .
N_39 N 0.6173(6) 0.8298(7) -0.1503(6) 0.178(5) Uani 1 1 d D U . . .
H0_39 H 0.5826 0.8218 -0.1477 0.214 Uiso 1 1 calc . U . . .
C2_39 C 0.6095(8) 0.8171(8) -0.2041(7) 0.211(7) Uani 1 1 d D U . . .
C3_39 C 0.6551(8) 0.8169(9) -0.2206(9) 0.209(7) Uani 1 1 d D U . . .
H3_39 H 0.6959 0.8282 -0.1944 0.251 Uiso 1 1 calc R U . . .
C4_39 C 0.6360(11) 0.7983(9) -0.2803(10) 0.242(9) Uani 1 1 d D U . . .
H4_39 H 0.6668 0.7998 -0.2925 0.291 Uiso 1 1 calc R U . . .
C5_39 C 0.5766(11) 0.7784(11) -0.3217(11) 0.272(11) Uani 1 1 d D U . . .
H5_39 H 0.5672 0.7652 -0.3606 0.326 Uiso 1 1 calc R U . . .
C6_39 C 0.5290(10) 0.7783(9) -0.3037(9) 0.244(8) Uani 1 1 d D U . . .
C7_39 C 0.5466(8) 0.7984(8) -0.2458(8) 0.225(8) Uani 1 1 d D U . . .
C8_39 C 0.4658(11) 0.7575(10) -0.3442(10) 0.289(12) Uani 1 1 d D U . . .
C9_39 C 0.4233(10) 0.7619(10) -0.3245(8) 0.235(8) Uani 1 1 d D U . . .
H9_39 H 0.3817 0.7492 -0.3499 0.282 Uiso 1 1 calc R U . . .
C10_39 C 0.4453(8) 0.7865(8) -0.2638(8) 0.205(7) Uani 1 1 d D U . . .
N11_39 N 0.5039(7) 0.8005(7) -0.2280(7) 0.191(6) Uani 1 1 d D U . . .
C_39 C 0.4033(9) 0.7946(9) -0.2418(8) 0.186(6) Uani 1 1 d D U . . .
OB_39 O 0.4527(10) 0.7366(12) -0.4003(9) 0.331(10) Uani 1 1 d D U . . .
O_39 O 0.3455(6) 0.7712(7) -0.2735(6) 0.206(5) Uani 1 1 d D U . . .
CG_39 C 0.3890(12) 0.7222(17) -0.4408(9) 0.366(17) Uani 1 1 d D U . . .
HG1_39 H 0.3846 0.7578 -0.4346 0.439 Uiso 1 1 calc R U . . .
HG2_39 H 0.3555 0.6937 -0.4382 0.439 Uiso 1 1 calc R U . . .
CD_39 C 0.3906(14) 0.6944(16) -0.4985(11) 0.408(18) Uani 1 1 d D U . . .
HD_39 H 0.4056 0.6653 -0.4981 0.489 Uiso 1 1 calc R U . . .
CE1_39 C 0.3261(13) 0.6624(16) -0.5491(10) 0.46(2) Uani 1 1 d D U . . .
HE1A_39 H 0.2979 0.6309 -0.5456 0.685 Uiso 1 1 calc R U . . .
HE1B_39 H 0.3285 0.6456 -0.5845 0.685 Uiso 1 1 calc R U . . .
HE1C_39 H 0.3104 0.6902 -0.5498 0.685 Uiso 1 1 calc R U . . .
CE2_39 C 0.4385(11) 0.7447(14) -0.5020(8) 0.310(14) Uani 1 1 d D U . . .
HE2A_39 H 0.4791 0.7642 -0.4686 0.465 Uiso 1 1 calc R U . . .
HE2B_39 H 0.4242 0.7734 -0.5029 0.465 Uiso 1 1 calc R U . . .
HE2C_39 H 0.4421 0.7280 -0.5367 0.465 Uiso 1 1 calc R U . . .
N_40 N 0.4282(6) 0.8296(6) -0.1861(7) 0.178(5) Uani 1 1 d D U . . .
H0_40 H 0.4690 0.8481 -0.1695 0.213 Uiso 1 1 calc . U . . .
C2_40 C 0.4056(10) 0.8435(7) -0.1487(8) 0.188(6) Uani 1 1 d D U . . .
C3_40 C 0.3422(10) 0.8188(8) -0.1653(10) 0.200(7) Uani 1 1 d D U . . .
H3_40 H 0.3121 0.7931 -0.2040 0.239 Uiso 1 1 calc R U . . .
C4_40 C 0.3241(11) 0.8337(9) -0.1210(11) 0.214(8) Uani 1 1 d D U . . .
H4_40 H 0.2814 0.8187 -0.1304 0.257 Uiso 1 1 calc R U . . .
C5_40 C 0.3710(10) 0.8712(8) -0.0625(10) 0.189(7) Uani 1 1 d D U . . .
H5_40 H 0.3583 0.8798 -0.0338 0.227 Uiso 1 1 calc R U . . .
C6_40 C 0.4344(10) 0.8954(7) -0.0466(9) 0.184(6) Uani 1 1 d D U . . .
C7_40 C 0.4540(9) 0.8843(7) -0.0893(8) 0.177(5) Uani 1 1 d D U . . .
C8_40 C 0.4837(9) 0.9365(7) 0.0118(9) 0.174(5) Uani 1 1 d D U . . .
C9_40 C 0.5439(9) 0.9594(7) 0.0187(9) 0.169(5) Uani 1 1 d D U . . .
H9_40 H 0.5767 0.9848 0.0565 0.202 Uiso 1 1 calc R U . . .
C10_40 C 0.5609(9) 0.9478(8) -0.0268(10) 0.188(6) Uani 1 1 d D U . . .
N11_40 N 0.5156(8) 0.9091(7) -0.0804(8) 0.187(5) Uani 1 1 d D U . . .
C_40 C 0.6200(9) 0.9820(9) -0.0157(10) 0.179(6) Uani 1 1 d D U . . .
OB_40 O 0.4622(7) 0.9451(6) 0.0503(8) 0.196(5) Uani 1 1 d D U . . .
O_40 O 0.6673(9) 1.0173(9) 0.0266(9) 0.250(7) Uani 1 1 d D U . . .
CG_40 C 0.5105(10) 0.9817(10) 0.1098(9) 0.237(9) Uani 1 1 d D U . . .
HG1_40 H 0.5306 1.0234 0.1185 0.284 Uiso 1 1 calc R U . . .
HG2_40 H 0.5426 0.9692 0.1165 0.284 Uiso 1 1 calc R U . . .
CD_40 C 0.4789(13) 0.9744(12) 0.1493(12) 0.279(11) Uani 1 1 d D U . . .
HD_40 H 0.5122 0.9920 0.1891 0.335 Uiso 1 1 calc R U . . .
CE1_40 C 0.4405(16) 1.0067(12) 0.1493(16) 0.41(2) Uani 1 1 d D U . . .
HE1A_40 H 0.4676 1.0484 0.1630 0.614 Uiso 1 1 calc R U . . .
HE1B_40 H 0.4217 1.0027 0.1744 0.614 Uiso 1 1 calc R U . . .
HE1C_40 H 0.4076 0.9896 0.1105 0.614 Uiso 1 1 calc R U . . .
CE2_40 C 0.4381(12) 0.9085(10) 0.1276(14) 0.304(13) Uani 1 1 d D U . . .
HE2A_40 H 0.4637 0.8891 0.1278 0.456 Uiso 1 1 calc R U . . .
HE2B_40 H 0.4051 0.8909 0.0887 0.456 Uiso 1 1 calc R U . . .
HE2C_40 H 0.4194 0.9035 0.1525 0.456 Uiso 1 1 calc R U . . .
OT_41 O 0.6298(6) 0.9582(7) -0.0683(7) 0.208(5) Uani 1 1 d D U . . .
CT_41 C 0.6948(8) 0.9993(9) -0.0504(11) 0.209(8) Uani 1 1 d D U . . .
HT1_41 H 0.7044 0.9874 -0.0821 0.313 Uiso 1 1 calc R U . . .
HT2_41 H 0.7228 0.9987 -0.0180 0.313 Uiso 1 1 calc R U . . .
HT3_41 H 0.7004 1.0391 -0.0391 0.313 Uiso 1 1 calc R U . . .
OA_51 O 0.5150(13) 0.6570(10) 0.2130(9) 0.327(12) Uani 1 1 d D U . . .
OB_51 O 0.4859(5) 0.5639(6) 0.1814(5) 0.158(4) Uani 1 1 d D U . . .
N_52 N 0.5214(10) 0.6153(11) 0.2210(8) 0.228(8) Uani 1 1 d D U . . .
C2_52 C 0.5711(9) 0.6303(8) 0.2677(8) 0.189(7) Uani 1 1 d D U . . .
C3_52 C 0.5811(11) 0.6588(12) 0.3244(8) 0.286(17) Uani 1 1 d D U . . .
H3_52 H 0.5504 0.6668 0.3316 0.343 Uiso 1 1 calc R U . . .
C4_52 C 0.6386(11) 0.6756(12) 0.3713(9) 0.272(15) Uani 1 1 d D U . . .
H4_52 H 0.6423 0.6922 0.4084 0.327 Uiso 1 1 calc R U . . .
C5_52 C 0.6889(10) 0.6698(10) 0.3675(8) 0.214(9) Uani 1 1 d D U . . .
H5_52 H 0.7261 0.6825 0.3997 0.256 Uiso 1 1 calc R U . . .
C6_52 C 0.6792(7) 0.6429(7) 0.3104(7) 0.167(6) Uani 1 1 d D U . . .
C7_52 C 0.6230(7) 0.6223(6) 0.2627(6) 0.152(5) Uani 1 1 d D U . . .
C8_52 C 0.7285(7) 0.6357(7) 0.3005(6) 0.156(5) Uani 1 1 d D U . . .
C9_52 C 0.7205(8) 0.6052(7) 0.2451(6) 0.161(6) Uani 1 1 d D U . . .
H9_52 H 0.7529 0.6000 0.2391 0.194 Uiso 1 1 calc R U . . .
C10_52 C 0.6604(7) 0.5821(5) 0.1981(6) 0.134(4) Uani 1 1 d D U . . .
N11_52 N 0.6149(7) 0.5909(6) 0.2059(5) 0.148(4) Uani 1 1 d D U . . .
C_52 C 0.6455(7) 0.5485(6) 0.1377(6) 0.125(4) Uani 1 1 d D U . . .
OB_52 O 0.7832(5) 0.6629(6) 0.3519(5) 0.173(4) Uani 1 1 d D U . . .
O_52 O 0.6900(5) 0.5525(4) 0.1249(4) 0.142(3) Uani 1 1 d D U . . .
CG_52 C 0.8328(6) 0.6508(7) 0.3439(5) 0.148(5) Uani 1 1 d D U . . .
HG1_52 H 0.8451 0.6662 0.3194 0.177 Uiso 1 1 calc R U . . .
HG2_52 H 0.8183 0.6080 0.3261 0.177 Uiso 1 1 calc R U . . .
CD_52 C 0.8899(8) 0.6837(8) 0.4063(7) 0.175(6) Uani 1 1 d D U . . .
HD_52 H 0.8745 0.6716 0.4315 0.210 Uiso 1 1 calc R U . . .
CE1_52 C 0.9393(8) 0.6649(8) 0.4035(9) 0.220(9) Uani 1 1 d D U . . .
HE1A_52 H 0.9208 0.6223 0.3887 0.330 Uiso 1 1 calc R U . . .
HE1B_52 H 0.9742 0.6848 0.4417 0.330 Uiso 1 1 calc R U . . .
HE1C_52 H 0.9541 0.6758 0.3782 0.330 Uiso 1 1 calc R U . . .
CE2_52 C 0.9146(6) 0.7493(6) 0.4291(6) 0.155(5) Uani 1 1 d D U . . .
HE2A_52 H 0.8812 0.7586 0.4298 0.233 Uiso 1 1 calc R U . . .
HE2B_52 H 0.9294 0.7616 0.4045 0.233 Uiso 1 1 calc R U . . .
HE2C_52 H 0.9490 0.7701 0.4678 0.233 Uiso 1 1 calc R U . . .
N_53 N 0.5861(5) 0.5086(4) 0.0998(4) 0.103(3) Uani 1 1 d D U . . .
H0_53 H 0.5615 0.5033 0.1156 0.124 Uiso 1 1 calc . U . . .
C2_53 C 0.5555(5) 0.4742(4) 0.0419(5) 0.085(3) Uani 1 1 d D U . . .
C3_53 C 0.5833(6) 0.4710(5) 0.0055(6) 0.106(3) Uani 1 1 d D U . . .
H3_53 H 0.6272 0.4918 0.0208 0.127 Uiso 1 1 calc R U . . .
C4_53 C 0.5450(6) 0.4366(5) -0.0540(6) 0.117(4) Uani 1 1 d D U . . .
H4_53 H 0.5641 0.4351 -0.0782 0.140 Uiso 1 1 calc R U . . .
C5_53 C 0.4790(6) 0.4039(6) -0.0791(6) 0.120(4) Uani 1 1 d D U . . .
H5_53 H 0.4548 0.3813 -0.1193 0.144 Uiso 1 1 calc R U . . .
C6_53 C 0.4498(5) 0.4051(4) -0.0443(5) 0.102(3) Uani 1 1 d D U . . .
C7_53 C 0.4873(5) 0.4389(4) 0.0164(5) 0.098(3) Uani 1 1 d D U . . .
C8_53 C 0.3836(6) 0.3735(5) -0.0674(5) 0.116(4) Uani 1 1 d D U . . .
C9_53 C 0.3573(6) 0.3750(5) -0.0305(5) 0.113(4) Uani 1 1 d D U . . .
H9_53 H 0.3135 0.3547 -0.0450 0.135 Uiso 1 1 calc R U . . .
C10_53 C 0.3977(5) 0.4078(4) 0.0298(5) 0.089(3) Uani 1 1 d D U . . .
N11_53 N 0.4611(5) 0.4401(4) 0.0523(5) 0.113(3) Uani 1 1 d D U . . .
C_53 C 0.3735(6) 0.4070(5) 0.0706(5) 0.113(4) Uani 1 1 d D U . . .
OB_53 O 0.3499(4) 0.3412(4) -0.1255(4) 0.128(3) Uani 1 1 d D U . . .
HB_53 H 0.3120 0.3244 -0.1347 0.192 Uiso 1 1 calc R U . . .
O_53 O 0.3161(4) 0.3864(4) 0.0570(4) 0.130(3) Uani 1 1 d D U . . .
N_54 N 0.4172(5) 0.4301(5) 0.1268(4) 0.137(4) Uani 1 1 d D U . . .
H0_54 H 0.4556 0.4428 0.1321 0.164 Uiso 1 1 calc . U . . .
C2_54 C 0.4118(8) 0.4368(6) 0.1757(6) 0.146(5) Uani 1 1 d D U . . .
C3_54 C 0.3586(9) 0.4295(7) 0.1819(8) 0.182(6) Uani 1 1 d D U . . .
H3_54 H 0.3206 0.4170 0.1506 0.219 Uiso 1 1 calc R U . . .
C4_54 C 0.3631(10) 0.4415(8) 0.2372(8) 0.206(8) Uani 1 1 d D U . . .
H4_54 H 0.3268 0.4365 0.2416 0.247 Uiso 1 1 calc R U . . .
C5_54 C 0.4176(10) 0.4600(10) 0.2855(9) 0.246(11) Uani 1 1 d D U . . .
H5_54 H 0.4177 0.4664 0.3210 0.295 Uiso 1 1 calc R U . . .
C6_54 C 0.4726(9) 0.4691(8) 0.2802(7) 0.218(8) Uani 1 1 d D U . . .
C7_54 C 0.4676(8) 0.4557(7) 0.2232(7) 0.184(7) Uani 1 1 d D U . . .
C8_54 C 0.5300(11) 0.4892(10) 0.3265(9) 0.291(15) Uani 1 1 d D U . . .
C9_54 C 0.5839(10) 0.4996(9) 0.3204(7) 0.214(8) Uani 1 1 d D U . . .
H9_54 H 0.6236 0.5178 0.3521 0.256 Uiso 1 1 calc R U . . .
C10_54 C 0.5751(8) 0.4811(7) 0.2638(7) 0.179(6) Uani 1 1 d D U . . .
N11_54 N 0.5219(7) 0.4622(6) 0.2188(6) 0.166(5) Uani 1 1 d D U . . .
C_54 C 0.6295(9) 0.4824(9) 0.2560(8) 0.184(6) Uani 1 1 d D U . . .
OB_54 O 0.5341(10) 0.5005(10) 0.3782(7) 0.303(9) Uani 1 1 d D U . . .
O_54 O 0.6846(6) 0.5132(7) 0.2975(6) 0.227(7) Uani 1 1 d D U . . .
CG_54 C 0.5932(13) 0.5335(17) 0.4308(10) 0.37(2) Uani 1 1 d D U . . .
HG1_54 H 0.6144 0.5756 0.4409 0.444 Uiso 1 1 calc R U . . .
HG2_54 H 0.6215 0.5171 0.4273 0.444 Uiso 1 1 calc R U . . .
CD_54 C 0.5713(19) 0.5247(19) 0.4763(13) 0.57(3) Uani 1 1 d D U . . .
HD_54 H 0.5585 0.5541 0.4921 0.689 Uiso 1 1 calc R U . . .
CE1_54 C 0.6272(19) 0.5293(18) 0.5243(11) 0.57(3) Uani 1 1 d D U . . .
HE1A_54 H 0.6160 0.5251 0.5538 0.849 Uiso 1 1 calc R U . . .
HE1B_54 H 0.6640 0.5676 0.5413 0.849 Uiso 1 1 calc R U . . .
HE1C_54 H 0.6364 0.4979 0.5077 0.849 Uiso 1 1 calc R U . . .
CE2_54 C 0.5160(19) 0.459(2) 0.4446(15) 0.68(5) Uani 1 1 d D U . . .
HE2A_54 H 0.4808 0.4549 0.4139 1.013 Uiso 1 1 calc R U . . .
HE2B_54 H 0.5031 0.4509 0.4719 1.013 Uiso 1 1 calc R U . . .
HE2C_54 H 0.5299 0.4320 0.4286 1.013 Uiso 1 1 calc R U . . .
N_55 N 0.6166(7) 0.4474(6) 0.2021(6) 0.168(5) Uani 1 1 d D U . . .
H0_55 H 0.5764 0.4248 0.1799 0.202 Uiso 1 1 calc . U . . .
C2_55 C 0.6488(8) 0.4384(6) 0.1742(8) 0.165(5) Uani 1 1 d D U . . .
C3_55 C 0.7162(8) 0.4674(7) 0.2047(9) 0.192(7) Uani 1 1 d D U . . .
H3_55 H 0.7390 0.4917 0.2448 0.231 Uiso 1 1 calc R U . . .
C4_55 C 0.7459(9) 0.4565(8) 0.1696(10) 0.189(7) Uani 1 1 d D U . . .
H4_55 H 0.7899 0.4736 0.1877 0.227 Uiso 1 1 calc R U . . .
C5_55 C 0.7131(8) 0.4218(8) 0.1095(10) 0.188(7) Uani 1 1 d D U . . .
H5_55 H 0.7348 0.4178 0.0878 0.226 Uiso 1 1 calc R U . . .
C6_55 C 0.6455(7) 0.3923(6) 0.0819(8) 0.150(5) Uani 1 1 d D U . . .
C7_55 C 0.6151(8) 0.4009(7) 0.1163(8) 0.162(5) Uani 1 1 d D U . . .
C8_55 C 0.6087(7) 0.3537(6) 0.0217(8) 0.152(5) Uani 1 1 d D U . . .
C9_55 C 0.5441(8) 0.3279(7) 0.0023(8) 0.164(5) Uani 1 1 d D U . . .
H9_55 H 0.5186 0.3045 -0.0377 0.196 Uiso 1 1 calc R U . . .
C10_55 C 0.5145(7) 0.3328(6) 0.0343(8) 0.138(4) Uani 1 1 d D U . . .
N11_55 N 0.5498(6) 0.3679(5) 0.0902(6) 0.137(4) Uani 1 1 d D U . . .
C_55 C 0.4460(7) 0.2991(7) 0.0108(8) 0.143(5) Uani 1 1 d D U . . .
OB_55 O 0.6391(8) 0.3463(7) -0.0096(9) 0.244(7) Uani 1 1 d D U . . .
O_55 O 0.4079(5) 0.2660(4) -0.0430(5) 0.142(3) Uani 1 1 d D U . . .
CG_55 C 0.6049(15) 0.3004(13) -0.0716(11) 0.346(17) Uani 1 1 d D U . . .
HG1_55 H 0.5604 0.2786 -0.0821 0.415 Uiso 1 1 calc R U . . .
HG2_55 H 0.6210 0.2721 -0.0756 0.415 Uiso 1 1 calc R U . . .
CD_55 C 0.610(2) 0.3228(14) -0.1136(12) 0.41(2) Uani 1 1 d D U . . .
HD_55 H 0.5720 0.3279 -0.1262 0.487 Uiso 1 1 calc R U . . .
CE1_55 C 0.663(2) 0.3824(12) -0.0910(16) 0.46(3) Uani 1 1 d D U . . .
HE1A_55 H 0.6600 0.3925 -0.1219 0.691 Uiso 1 1 calc R U . . .
HE1B_55 H 0.7022 0.3821 -0.0751 0.691 Uiso 1 1 calc R U . . .
HE1C_55 H 0.6612 0.4117 -0.0611 0.691 Uiso 1 1 calc R U . . .
CE2_55 C 0.6005(12) 0.2762(13) -0.1688(10) 0.307(14) Uani 1 1 d D U . . .
HE2A_55 H 0.6022 0.2922 -0.1953 0.460 Uiso 1 1 calc R U . . .
HE2B_55 H 0.5600 0.2411 -0.1866 0.460 Uiso 1 1 calc R U . . .
HE2C_55 H 0.6335 0.2656 -0.1597 0.460 Uiso 1 1 calc R U . . .
N_56 N 0.4225(4) 0.2999(5) 0.0476(5) 0.131(4) Uani 1 1 d D U . . .
H0_56 H 0.4495 0.3193 0.0839 0.158 Uiso 1 1 calc . U . . .
C2_56 C 0.3553(4) 0.2712(5) 0.0331(5) 0.122(4) Uani 1 1 d D U . . .
H2A_56 H 0.3346 0.2289 0.0056 0.147 Uiso 1 1 calc R U . . .
H2B_56 H 0.3343 0.2898 0.0157 0.147 Uiso 1 1 calc R U . . .
C7_56 C 0.3515(8) 0.2788(6) 0.0895(5) 0.165(6) Uani 1 1 d D U . . .
C6_56 C 0.2923(8) 0.2673(8) 0.0857(8) 0.176(6) Uani 1 1 d D U . . .
H6_56 H 0.2582 0.2546 0.0507 0.212 Uiso 1 1 calc R U . . .
N11_56 N 0.4022(7) 0.2968(6) 0.1366(6) 0.164(5) Uani 1 1 d D U . . .
C10_56 C 0.3962(8) 0.3058(8) 0.1852(8) 0.203(7) Uani 1 1 d D U . . .
C_56 C 0.4533(9) 0.3321(9) 0.2386(9) 0.243(10) Uani 1 1 d D U . . .
O_56 O 0.4550(8) 0.3428(9) 0.2858(7) 0.254(7) Uani 1 1 d D U . . .
C9_56 C 0.3393(9) 0.2947(9) 0.1853(9) 0.219(9) Uani 1 1 d D U . . .
H9_56 H 0.3368 0.3003 0.2197 0.262 Uiso 1 1 calc R U . . .
C8_56 C 0.2854(9) 0.2753(8) 0.1356(9) 0.189(7) Uani 1 1 d D U . . .
OB_56 O 0.2295(7) 0.2672(8) 0.1379(8) 0.232(7) Uani 1 1 d D U . . .
HB_56 H 0.2018 0.2556 0.1054 0.348 Uiso 1 1 calc R U . . .
N_57 N 0.5058(7) 0.3341(8) 0.2325(7) 0.201(6) Uani 1 1 d D U . . .
H0_57 H 0.4999 0.3190 0.1972 0.242 Uiso 1 1 calc . U . . .
C2_57 C 0.5639(9) 0.3559(9) 0.2730(9) 0.216(8) Uani 1 1 d D U . . .
C3_57 C 0.5872(13) 0.3840(11) 0.3318(10) 0.329(18) Uani 1 1 d D U . . .
H3_57 H 0.5594 0.3865 0.3470 0.395 Uiso 1 1 calc R U . . .
C4_57 C 0.6513(12) 0.4091(11) 0.3702(11) 0.253(11) Uani 1 1 d D U . . .
H4_57 H 0.6663 0.4296 0.4101 0.303 Uiso 1 1 calc R U . . .
C5_57 C 0.6923(12) 0.4026(10) 0.3474(10) 0.242(10) Uani 1 1 d D U . . .
H5_57 H 0.7349 0.4181 0.3723 0.290 Uiso 1 1 calc R U . . .
C6_57 C 0.6698(9) 0.3733(8) 0.2876(9) 0.207(7) Uani 1 1 d D U . . .
C7_57 C 0.6056(9) 0.3482(8) 0.2505(9) 0.200(7) Uani 1 1 d D U . . .
C8_57 C 0.7091(8) 0.3650(8) 0.2634(9) 0.192(6) Uani 1 1 d D U . . .
C9_57 C 0.6848(7) 0.3305(7) 0.2023(8) 0.175(6) Uani 1 1 d D U . . .
H9_57 H 0.7116 0.3260 0.1864 0.210 Uiso 1 1 calc R U . . .
C10_57 C 0.6193(8) 0.3034(6) 0.1671(7) 0.165(5) Uani 1 1 d D U . . .
N11_57 N 0.5827(8) 0.3144(7) 0.1924(8) 0.189(5) Uani 1 1 d D U . . .
C_57 C 0.5853(7) 0.2618(7) 0.1059(8) 0.163(5) Uani 1 1 d D U . . .
OB_57 O 0.7703(7) 0.3939(7) 0.3062(7) 0.215(6) Uani 1 1 d D U . . .
O_57 O 0.6124(5) 0.2574(5) 0.0747(6) 0.173(4) Uani 1 1 d D U . . .
CG_57 C 0.8167(9) 0.3903(11) 0.2882(10) 0.268(12) Uani 1 1 d D U . . .
HG1_57 H 0.8310 0.4217 0.2777 0.322 Uiso 1 1 calc R U . . .
HG2_57 H 0.7970 0.3521 0.2537 0.322 Uiso 1 1 calc R U . . .
CD_57 C 0.8734(14) 0.396(2) 0.3337(15) 0.48(3) Uani 1 1 d D U . . .
HD_57 H 0.8626 0.3552 0.3268 0.577 Uiso 1 1 calc R U . . .
CE1_57 C 0.9319(13) 0.418(3) 0.3262(19) 0.61(5) Uani 1 1 d D U . . .
HE1A_57 H 0.9216 0.3960 0.2864 0.917 Uiso 1 1 calc R U . . .
HE1B_57 H 0.9636 0.4134 0.3509 0.917 Uiso 1 1 calc R U . . .
HE1C_57 H 0.9478 0.4602 0.3366 0.917 Uiso 1 1 calc R U . . .
CE2_57 C 0.8844(17) 0.429(3) 0.3942(11) 0.49(3) Uani 1 1 d D U . . .
HE2A_57 H 0.8452 0.4129 0.3960 0.739 Uiso 1 1 calc R U . . .
HE2B_57 H 0.8997 0.4708 0.4054 0.739 Uiso 1 1 calc R U . . .
HE2C_57 H 0.9152 0.4241 0.4202 0.739 Uiso 1 1 calc R U . . .
N_58 N 0.5232(6) 0.2276(5) 0.0802(6) 0.155(4) Uani 1 1 d D U . . .
H0_58 H 0.5084 0.2304 0.1047 0.186 Uiso 1 1 calc . U . . .
C2_58 C 0.4781(7) 0.1902(6) 0.0261(7) 0.151(5) Uani 1 1 d D U . . .
C3_58 C 0.4905(7) 0.1786(6) -0.0200(7) 0.140(5) Uani 1 1 d D U . . .
H3_58 H 0.5322 0.1956 -0.0140 0.168 Uiso 1 1 calc R U . . .
C4_58 C 0.4413(8) 0.1416(7) -0.0756(8) 0.156(5) Uani 1 1 d D U . . .
H4_58 H 0.4506 0.1343 -0.1066 0.187 Uiso 1 1 calc R U . . .
C5_58 C 0.3761(8) 0.1139(7) -0.0877(8) 0.172(6) Uani 1 1 d D U . . .
H5_58 H 0.3430 0.0891 -0.1254 0.207 Uiso 1 1 calc R U . . .
C6_58 C 0.3658(7) 0.1265(6) -0.0397(8) 0.153(5) Uani 1 1 d D U . . .
C7_58 C 0.4152(7) 0.1618(6) 0.0159(8) 0.162(5) Uani 1 1 d D U . . .
C8_58 C 0.3039(7) 0.1034(7) -0.0488(7) 0.183(6) Uani 1 1 d D U . . .
C9_58 C 0.2900(7) 0.1115(7) -0.0023(7) 0.158(5) Uani 1 1 d D U . . .
H9_58 H 0.2486 0.0951 -0.0076 0.190 Uiso 1 1 calc R U . . .
C10_58 C 0.3422(7) 0.1457(6) 0.0524(6) 0.161(5) Uani 1 1 d D U . . .
N11_58 N 0.4027(6) 0.1705(6) 0.0608(7) 0.170(5) Uani 1 1 d D U . . .
C_58 C 0.3347(8) 0.1519(9) 0.1031(7) 0.192(7) Uani 1 1 d D U . . .
OB_58 O 0.2543(6) 0.0771(6) -0.1019(5) 0.186(4) Uani 1 1 d D U . . .
HB_58 H 0.2212 0.0663 -0.0995 0.279 Uiso 1 1 calc R U . . .
O_58 O 0.2823(5) 0.1419(6) 0.1003(5) 0.180(5) Uani 1 1 d D U . . .
N_59 N 0.3858(6) 0.1743(7) 0.1538(6) 0.187(5) Uani 1 1 d D U . . .
H0_59 H 0.4198 0.1778 0.1510 0.224 Uiso 1 1 calc . U . . .
C2_59 C 0.3929(8) 0.1922(7) 0.2087(7) 0.208(7) Uani 1 1 d D U . . .
C3_59 C 0.3535(10) 0.2001(10) 0.2304(10) 0.236(8) Uani 1 1 d D U . . .
H3_59 H 0.3115 0.1851 0.2042 0.283 Uiso 1 1 calc R U . . .
C4_59 C 0.3718(12) 0.2299(11) 0.2904(11) 0.277(10) Uani 1 1 d D U . . .
H4_59 H 0.3422 0.2354 0.3016 0.332 Uiso 1 1 calc R U . . .
C5_59 C 0.4311(11) 0.2506(11) 0.3323(10) 0.260(10) Uani 1 1 d D U . . .
H5_59 H 0.4433 0.2701 0.3718 0.311 Uiso 1 1 calc R U . . .
C6_59 C 0.4725(10) 0.2402(9) 0.3108(9) 0.253(9) Uani 1 1 d D U . . .
C7_59 C 0.4554(8) 0.2136(8) 0.2523(8) 0.213(7) Uani 1 1 d D U . . .
C8_59 C 0.5350(10) 0.2619(9) 0.3517(9) 0.249(9) Uani 1 1 d D U . . .
C9_59 C 0.5751(9) 0.2526(9) 0.3313(9) 0.222(8) Uani 1 1 d D U . . .
H9_59 H 0.6164 0.2655 0.3576 0.266 Uiso 1 1 calc R U . . .
C10_59 C 0.5559(8) 0.2240(7) 0.2715(8) 0.201(6) Uani 1 1 d D U . . .
N11_59 N 0.4971(7) 0.2069(8) 0.2340(7) 0.213(7) Uani 1 1 d D U . . .
C_59 C 0.5989(9) 0.2162(10) 0.2491(9) 0.207(7) Uani 1 1 d D U . . .
OB_59 O 0.5451(10) 0.2870(12) 0.4080(8) 0.324(10) Uani 1 1 d D U . . .
O_59 O 0.6555(7) 0.2445(8) 0.2841(8) 0.255(8) Uani 1 1 d D U . . .
CG_59 C 0.6060(14) 0.3037(15) 0.4531(10) 0.354(17) Uani 1 1 d D U . . .
HG1_59 H 0.6400 0.3234 0.4453 0.425 Uiso 1 1 calc R U . . .
HG2_59 H 0.6069 0.2684 0.4544 0.425 Uiso 1 1 calc R U . . .
CD_59 C 0.6150(18) 0.3482(15) 0.5134(13) 0.40(2) Uani 1 1 d D U . . .
HD_59 H 0.6597 0.3760 0.5418 0.486 Uiso 1 1 calc R U . . .
CE1_59 C 0.577(3) 0.3816(19) 0.495(2) 0.57(4) Uani 1 1 d D U . . .
HE1A_59 H 0.5983 0.4056 0.4804 0.848 Uiso 1 1 calc R U . . .
HE1B_59 H 0.5765 0.4069 0.5284 0.848 Uiso 1 1 calc R U . . .
HE1C_59 H 0.5347 0.3524 0.4654 0.848 Uiso 1 1 calc R U . . .
CE2_59 C 0.580(2) 0.311(2) 0.5354(17) 0.48(3) Uani 1 1 d D U . . .
HE2A_59 H 0.5842 0.3369 0.5717 0.716 Uiso 1 1 calc R U . . .
HE2B_59 H 0.5965 0.2850 0.5408 0.716 Uiso 1 1 calc R U . . .
HE2C_59 H 0.5354 0.2871 0.5075 0.716 Uiso 1 1 calc R U . . .
N_60 N 0.5762(8) 0.1816(7) 0.1939(8) 0.214(7) Uani 1 1 d D U . . .
H0_60 H 0.5355 0.1620 0.1783 0.257 Uiso 1 1 calc . U . . .
C2_60 C 0.5944(9) 0.1660(7) 0.1532(9) 0.186(6) Uani 1 1 d D U . . .
C3_60 C 0.6582(9) 0.1906(9) 0.1663(11) 0.207(7) Uani 1 1 d D U . . .
H3_60 H 0.6910 0.2179 0.2038 0.248 Uiso 1 1 calc R U . . .
C4_60 C 0.6693(10) 0.1701(10) 0.1167(11) 0.223(9) Uani 1 1 d D U . . .
H4_60 H 0.7114 0.1875 0.1241 0.268 Uiso 1 1 calc R U . . .
C5_60 C 0.6255(10) 0.1283(9) 0.0601(10) 0.205(7) Uani 1 1 d D U . . .
H5_60 H 0.6366 0.1168 0.0306 0.246 Uiso 1 1 calc R U . . .
C6_60 C 0.5630(9) 0.1047(8) 0.0510(9) 0.194(6) Uani 1 1 d D U . . .
C7_60 C 0.5469(9) 0.1221(8) 0.0957(9) 0.212(7) Uani 1 1 d D U . . .
C8_60 C 0.5127(11) 0.0620(9) -0.0073(10) 0.219(7) Uani 1 1 d D U . . .
C9_60 C 0.4484(10) 0.0368(9) -0.0167(10) 0.205(7) Uani 1 1 d D U . . .
H9_60 H 0.4150 0.0090 -0.0537 0.246 Uiso 1 1 calc R U . . .
C10_60 C 0.4373(9) 0.0543(8) 0.0298(10) 0.196(7) Uani 1 1 d D U . . .
N11_60 N 0.4850(8) 0.0987(8) 0.0847(8) 0.198(6) Uani 1 1 d D U . . .
C_60 C 0.3761(9) 0.0307(10) 0.0248(11) 0.180(6) Uani 1 1 d D U . . .
OB_60 O 0.5300(10) 0.0517(9) -0.0474(10) 0.255(7) Uani 1 1 d D U . . .
O_60 O 0.3337(8) -0.0020(7) -0.0233(8) 0.208(6) Uani 1 1 d D U . . .
CG_60 C 0.4847(15) 0.0108(12) -0.1095(11) 0.342(15) Uani 1 1 d D U . . .
HG1_60 H 0.4491 0.0185 -0.1188 0.410 Uiso 1 1 calc R U . . .
HG2_60 H 0.4686 -0.0300 -0.1153 0.410 Uiso 1 1 calc R U . . .
CD_60 C 0.5098(16) 0.0145(16) -0.1517(14) 0.395(19) Uani 1 1 d D U . . .
HD_60 H 0.5109 0.0498 -0.1555 0.473 Uiso 1 1 calc R U . . .
CE1_60 C 0.5763(13) 0.024(2) -0.1317(18) 0.52(3) Uani 1 1 d D U . . .
HE1A_60 H 0.5891 0.0259 -0.1610 0.774 Uiso 1 1 calc R U . . .
HE1B_60 H 0.5782 -0.0082 -0.1252 0.774 Uiso 1 1 calc R U . . .
HE1C_60 H 0.6043 0.0614 -0.0962 0.774 Uiso 1 1 calc R U . . .
CE2_60 C 0.4648(16) -0.0397(14) -0.2127(10) 0.379(19) Uani 1 1 d D U . . .
HE2A_60 H 0.4223 -0.0460 -0.2236 0.568 Uiso 1 1 calc R U . . .
HE2B_60 H 0.4662 -0.0748 -0.2122 0.568 Uiso 1 1 calc R U . . .
HE2C_60 H 0.4778 -0.0323 -0.2401 0.568 Uiso 1 1 calc R U . . .
OT_61 O 0.3679(7) 0.0366(7) 0.0646(8) 0.212(6) Uani 1 1 d D U . . .
CT_61 C 0.3085(10) 0.0118(12) 0.0667(11) 0.235(10) Uani 1 1 d D U . . .
HT1_61 H 0.3167 0.0257 0.1065 0.353 Uiso 1 1 calc R U . . .
HT2_61 H 0.2886 -0.0312 0.0472 0.353 Uiso 1 1 calc R U . . .
HT3_61 H 0.2810 0.0244 0.0479 0.353 Uiso 1 1 calc R U . . .
OA_71 O -0.0527(10) 0.2374(9) 0.0299(9) 0.275(8) Uani 1 1 d D U . . .
OB_71 O -0.0752(12) 0.1502(10) 0.0163(10) 0.337(14) Uani 1 1 d D U . . .
N_72 N -0.0917(9) 0.1819(10) 0.0020(8) 0.201(6) Uani 1 1 d D U . . .
C2_72 C -0.1473(10) 0.1577(10) -0.0424(9) 0.212(7) Uani 1 1 d D U . . .
C3_72 C -0.1734(11) 0.1953(11) -0.0439(10) 0.217(8) Uani 1 1 d D U . . .
H3_72 H -0.1505 0.2348 -0.0142 0.260 Uiso 1 1 calc R U . . .
C4_72 C -0.2332(12) 0.1764(13) -0.0886(11) 0.277(12) Uani 1 1 d D U . . .
H4_72 H -0.2480 0.2037 -0.0884 0.332 Uiso 1 1 calc R U . . .
C5_72 C -0.2707(10) 0.1168(10) -0.1332(10) 0.201(7) Uani 1 1 d D U . . .
H5_72 H -0.3110 0.1026 -0.1624 0.241 Uiso 1 1 calc R U . . .
C6_72 C -0.2423(10) 0.0809(10) -0.1300(9) 0.228(8) Uani 1 1 d D U . . .
C7_72 C -0.1831(9) 0.0992(9) -0.0879(9) 0.189(6) Uani 1 1 d D U . . .
C8_72 C -0.2773(8) 0.0209(9) -0.1741(8) 0.174(5) Uani 1 1 d D U . . .
C9_72 C -0.2511(9) -0.0163(9) -0.1732(8) 0.183(6) Uani 1 1 d D U . . .
H9_72 H -0.2753 -0.0565 -0.2013 0.220 Uiso 1 1 calc R U . . .
C10_72 C -0.1908(9) 0.0035(9) -0.1326(8) 0.177(6) Uani 1 1 d D U . . .
N11_72 N -0.1576(9) 0.0618(9) -0.0911(8) 0.210(6) Uani 1 1 d D U . . .
C_72 C -0.1607(8) -0.0342(9) -0.1332(9) 0.181(6) Uani 1 1 d D U . . .
OB_72 O -0.3329(8) 0.0047(8) -0.2152(8) 0.237(6) Uani 1 1 d D U . . .
O_72 O -0.1923(7) -0.0876(8) -0.1648(7) 0.217(6) Uani 1 1 d D U . . .
CG_72 C -0.3631(8) -0.0513(9) -0.2653(7) 0.184(7) Uani 1 1 d D U . . .
HG1_72 H -0.3785 -0.0840 -0.2568 0.221 Uiso 1 1 calc R U . . .
HG2_72 H -0.3343 -0.0552 -0.2811 0.221 Uiso 1 1 calc R U . . .
CD_72 C -0.4201(13) -0.0502(13) -0.3090(12) 0.338(15) Uani 1 1 d D U . . .
HD_72 H -0.4397 -0.0324 -0.2882 0.406 Uiso 1 1 calc R U . . .
CE1_72 C -0.4672(11) -0.1109(12) -0.3559(12) 0.344(19) Uani 1 1 d D U . . .
HE1A_72 H -0.4853 -0.1350 -0.3400 0.516 Uiso 1 1 calc R U . . .
HE1B_72 H -0.4472 -0.1282 -0.3753 0.516 Uiso 1 1 calc R U . . .
HE1C_72 H -0.5002 -0.1092 -0.3832 0.516 Uiso 1 1 calc R U . . .
CE2_72 C -0.3889(16) -0.0097(14) -0.3334(13) 0.45(3) Uani 1 1 d D U . . .
HE2A_72 H -0.3589 0.0301 -0.3021 0.670 Uiso 1 1 calc R U . . .
HE2B_72 H -0.4213 -0.0082 -0.3615 0.670 Uiso 1 1 calc R U . . .
HE2C_72 H -0.3676 -0.0262 -0.3516 0.670 Uiso 1 1 calc R U . . .
N_73 N -0.0980(7) -0.0070(7) -0.1052(8) 0.189(6) Uani 1 1 d D U . . .
H_73 H -0.0817 0.0309 -0.0936 0.227 Uiso 1 1 calc . U . . .
C2_73 C -0.0520(7) -0.0231(7) -0.0898(6) 0.150(5) Uani 1 1 d D U . . .
C3_73 C -0.0662(8) -0.0823(7) -0.1055(7) 0.149(5) Uani 1 1 d D U . . .
H3_73 H -0.1077 -0.1135 -0.1296 0.179 Uiso 1 1 calc R U . . .
C4_73 C -0.0165(8) -0.0936(8) -0.0843(7) 0.172(6) Uani 1 1 d D U . . .
H4_73 H -0.0256 -0.1333 -0.0959 0.206 Uiso 1 1 calc R U . . .
C5_73 C 0.0463(8) -0.0485(8) -0.0465(7) 0.177(6) Uani 1 1 d D U . . .
H5_73 H 0.0776 -0.0575 -0.0305 0.213 Uiso 1 1 calc R U . . .
C6_73 C 0.0601(7) 0.0095(7) -0.0336(6) 0.156(5) Uani 1 1 d D U . . .
C7_73 C 0.0107(7) 0.0217(7) -0.0564(6) 0.152(5) Uani 1 1 d D U . . .
C8_73 C 0.1204(8) 0.0582(8) 0.0007(7) 0.167(5) Uani 1 1 d D U . . .
C9_73 C 0.1316(8) 0.1159(8) 0.0123(8) 0.180(6) Uani 1 1 d D U . . .
H9_73 H 0.1726 0.1481 0.0357 0.216 Uiso 1 1 calc R U . . .
C10_73 C 0.0812(7) 0.1254(6) -0.0109(6) 0.143(4) Uani 1 1 d D U . . .
N11_73 N 0.0215(6) 0.0792(6) -0.0449(5) 0.143(4) Uani 1 1 d D U . . .
C_73 C 0.0905(7) 0.1848(7) 0.0004(7) 0.143(5) Uani 1 1 d D U . . .
OB_73 O 0.1653(6) 0.0441(6) 0.0237(7) 0.201(6) Uani 1 1 d D U . . .
HB_73 H 0.2001 0.0744 0.0431 0.241 Uiso 1 1 calc R U . . .
O_73 O 0.1422(6) 0.2326(6) 0.0375(5) 0.169(4) Uani 1 1 d D U . . .
N_74 N 0.0463(6) 0.1914(7) -0.0337(6) 0.161(5) Uani 1 1 d D U . . .
H_74 H 0.0173 0.1574 -0.0633 0.194 Uiso 1 1 calc . U . . .
C2_74 C 0.0334(9) 0.2350(8) -0.0357(8) 0.176(6) Uani 1 1 d D U . . .
C3_74 C 0.0718(10) 0.2976(9) 0.0014(8) 0.179(6) Uani 1 1 d D U . . .
H3_74 H 0.1116 0.3121 0.0314 0.214 Uiso 1 1 calc R U . . .
C4_74 C 0.0523(10) 0.3363(9) -0.0054(9) 0.194(7) Uani 1 1 d D U . . .
H4_74 H 0.0796 0.3770 0.0197 0.233 Uiso 1 1 calc R U . . .
C5_74 C -0.0092(11) 0.3180(10) -0.0500(10) 0.249(11) Uani 1 1 d D U . . .
H5_74 H -0.0230 0.3454 -0.0526 0.299 Uiso 1 1 calc R U . . .
C6_74 C -0.0453(9) 0.2589(9) -0.0873(9) 0.195(6) Uani 1 1 d D U . . .
C7_74 C -0.0251(8) 0.2172(9) -0.0822(8) 0.174(6) Uani 1 1 d D U . . .
C8_74 C -0.1052(10) 0.2357(10) -0.1352(9) 0.196(7) Uani 1 1 d D U . . .
C9_74 C -0.1422(10) 0.1757(10) -0.1761(10) 0.206(7) Uani 1 1 d D U . . .
H9_74 H -0.1816 0.1618 -0.2063 0.248 Uiso 1 1 calc R U . . .
C10_74 C -0.1181(9) 0.1356(9) -0.1708(9) 0.193(6) Uani 1 1 d D U . . .
N11_74 N -0.0618(7) 0.1593(7) -0.1251(7) 0.175(5) Uani 1 1 d D U . . .
C_74 C -0.1507(10) 0.0748(9) -0.2126(9) 0.186(6) Uani 1 1 d D U . . .
OB_74 O -0.1218(9) 0.2788(8) -0.1343(9) 0.241(7) Uani 1 1 d D U . . .
O_74 O -0.2077(7) 0.0532(8) -0.2513(7) 0.239(7) Uani 1 1 d D U . . .
CG_74 C -0.1825(15) 0.2599(15) -0.1802(15) 0.38(2) Uani 1 1 d D U . . .
HG1_74 H -0.2158 0.2307 -0.1781 0.450 Uiso 1 1 calc R U . . .
HG2_74 H -0.1839 0.2408 -0.2175 0.450 Uiso 1 1 calc R U . . .
CD_74 C -0.1942(17) 0.3138(17) -0.1752(16) 0.44(2) Uani 1 1 d D U . . .
HD_74 H -0.1632 0.3423 -0.1806 0.523 Uiso 1 1 calc R U . . .
CE1_74 C -0.2616(13) 0.2913(16) -0.2198(12) 0.322(15) Uani 1 1 d D U . . .
HE1A_74 H -0.2684 0.3249 -0.2173 0.483 Uiso 1 1 calc R U . . .
HE1B_74 H -0.2913 0.2658 -0.2121 0.483 Uiso 1 1 calc R U . . .
HE1C_74 H -0.2677 0.2691 -0.2581 0.483 Uiso 1 1 calc R U . . .
CE2_74 C -0.188(2) 0.344(2) -0.1132(12) 0.48(3) Uani 1 1 d D U . . .
HE2A_74 H -0.1462 0.3588 -0.0842 0.726 Uiso 1 1 calc R U . . .
HE2B_74 H -0.2183 0.3152 -0.1084 0.726 Uiso 1 1 calc R U . . .
HE2C_74 H -0.1971 0.3769 -0.1089 0.726 Uiso 1 1 calc R U . . .
N_75 N -0.1245(8) 0.0395(9) -0.2161(8) 0.203(6) Uani 1 1 d D U . . .
H_75 H -0.0851 0.0594 -0.1907 0.244 Uiso 1 1 calc . U . . .
C2_75 C -0.1411(9) -0.0176(8) -0.2474(8) 0.178(6) Uani 1 1 d D U . . .
C3_75 C -0.2030(10) -0.0626(10) -0.2893(8) 0.200(7) Uani 1 1 d D U . . .
H3_75 H -0.2365 -0.0548 -0.3015 0.240 Uiso 1 1 calc R U . . .
C4_75 C -0.2099(11) -0.1208(11) -0.3113(9) 0.219(9) Uani 1 1 d D U . . .
H4_75 H -0.2509 -0.1516 -0.3385 0.263 Uiso 1 1 calc R U . . .
C5_75 C -0.1660(10) -0.1376(10) -0.2987(9) 0.223(9) Uani 1 1 d D U . . .
H5_75 H -0.1760 -0.1777 -0.3156 0.267 Uiso 1 1 calc R U . . .
C6_75 C -0.1027(9) -0.0908(8) -0.2576(8) 0.192(6) Uani 1 1 d D U . . .
C7_75 C -0.0909(8) -0.0309(8) -0.2329(7) 0.178(6) Uani 1 1 d D U . . .
C8_75 C -0.0536(9) -0.1038(8) -0.2416(7) 0.178(6) Uani 1 1 d D U . . .
C9_75 C 0.0051(8) -0.0537(6) -0.2023(7) 0.160(5) Uani 1 1 d D U . . .
H9_75 H 0.0394 -0.0603 -0.1894 0.193 Uiso 1 1 calc R U . . .
C10_75 C 0.0170(8) 0.0032(6) -0.1814(6) 0.156(5) Uani 1 1 d D U . . .
N11_75 N -0.0316(7) 0.0180(6) -0.1946(6) 0.150(4) Uani 1 1 d D U . . .
C_75 C 0.0806(8) 0.0538(6) -0.1473(8) 0.156(5) Uani 1 1 d D U . . .
OB_75 O -0.0694(8) -0.1612(6) -0.2676(7) 0.222(6) Uani 1 1 d D U . . .
O_75 O 0.1288(6) 0.0503(5) -0.1238(5) 0.162(4) Uani 1 1 d D U . . .
CG_75 C -0.0175(14) -0.1724(12) -0.2569(12) 0.311(16) Uani 1 1 d D U . . .
HG1_75 H -0.0020 -0.1686 -0.2181 0.373 Uiso 1 1 calc R U . . .
HG2_75 H 0.0162 -0.1412 -0.2567 0.373 Uiso 1 1 calc R U . . .
CD_75 C -0.0293(19) -0.2347(16) -0.3002(17) 0.56(3) Uani 1 1 d D U . . .
HD_75 H -0.0439 -0.2648 -0.2878 0.666 Uiso 1 1 calc R U . . .
CE1_75 C 0.0350(19) -0.224(3) -0.300(2) 0.63(5) Uani 1 1 d D U . . .
HE1A_75 H 0.0659 -0.2111 -0.2611 0.945 Uiso 1 1 calc R U . . .
HE1B_75 H 0.0490 -0.1933 -0.3106 0.945 Uiso 1 1 calc R U . . .
HE1C_75 H 0.0301 -0.2603 -0.3265 0.945 Uiso 1 1 calc R U . . .
CE2_75 C -0.078(2) -0.253(3) -0.3600(15) 0.60(4) Uani 1 1 d D U . . .
HE2A_75 H -0.1178 -0.2596 -0.3597 0.898 Uiso 1 1 calc R U . . .
HE2B_75 H -0.0839 -0.2899 -0.3877 0.898 Uiso 1 1 calc R U . . .
HE2C_75 H -0.0640 -0.2224 -0.3705 0.898 Uiso 1 1 calc R U . . .
N_76 N 0.0865(5) 0.1082(4) -0.1373(5) 0.148(4) Uani 1 1 d D U . . .
H_76 H 0.0528 0.1106 -0.1518 0.178 Uiso 1 1 calc . U . . .
C2_76 C 0.1477(5) 0.1635(4) -0.1027(5) 0.144(5) Uani 1 1 d D U . . .
H2A_76 H 0.1760 0.1601 -0.1192 0.173 Uiso 1 1 calc R U . . .
H2B_76 H 0.1671 0.1698 -0.0633 0.173 Uiso 1 1 calc R U . . .
C7_76 C 0.1378(6) 0.2167(5) -0.1021(5) 0.126(4) Uani 1 1 d D U . . .
C6_76 C 0.1830(7) 0.2745(6) -0.0602(6) 0.138(5) Uani 1 1 d D U . . .
H6_76 H 0.2192 0.2810 -0.0309 0.165 Uiso 1 1 calc R U . . .
N11_76 N 0.0846(5) 0.2049(5) -0.1448(5) 0.135(4) Uani 1 1 d D U . . .
C10_76 C 0.0763(6) 0.2518(6) -0.1451(5) 0.129(4) Uani 1 1 d D U . . .
C_76 C 0.0151(7) 0.2390(8) -0.1886(7) 0.144(5) Uani 1 1 d D U . . .
O_76 O 0.0006(6) 0.2786(5) -0.1876(5) 0.156(4) Uani 1 1 d D U . . .
C9_76 C 0.1197(7) 0.3112(6) -0.1058(6) 0.155(5) Uani 1 1 d D U . . .
H9_76 H 0.1125 0.3420 -0.1088 0.186 Uiso 1 1 calc R U . . .
C8_76 C 0.1758(6) 0.3233(7) -0.0605(6) 0.139(5) Uani 1 1 d D U . . .
OB_76 O 0.2182(6) 0.3814(5) -0.0238(5) 0.174(5) Uani 1 1 d D U . . .
HB_76 H 0.2481 0.3842 0.0017 0.208 Uiso 1 1 calc R U . . .
N_77 N -0.0196(5) 0.1823(5) -0.2317(5) 0.136(4) Uani 1 1 d D U . . .
H_77 H -0.0021 0.1602 -0.2298 0.164 Uiso 1 1 calc . U . . .
C2_77 C -0.0775(7) 0.1544(8) -0.2773(6) 0.149(5) Uani 1 1 d D U . . .
C3_77 C -0.1136(8) 0.1815(9) -0.2872(8) 0.176(6) Uani 1 1 d D U . . .
H3_77 H -0.0967 0.2224 -0.2639 0.211 Uiso 1 1 calc R U . . .
C4_77 C -0.1765(9) 0.1477(10) -0.3324(8) 0.199(7) Uani 1 1 d D U . . .
H4_77 H -0.2001 0.1669 -0.3394 0.238 Uiso 1 1 calc R U . . .
C5_77 C -0.2038(10) 0.0863(10) -0.3669(9) 0.204(7) Uani 1 1 d D U . . .
H5_77 H -0.2458 0.0639 -0.3957 0.245 Uiso 1 1 calc R U . . .
C6_77 C -0.1663(8) 0.0593(9) -0.3571(7) 0.182(6) Uani 1 1 d D U . . .
C7_77 C -0.1029(8) 0.0938(8) -0.3141(7) 0.158(5) Uani 1 1 d D U . . .
C8_77 C -0.1919(8) -0.0013(9) -0.3888(7) 0.181(6) Uani 1 1 d D U . . .
C9_77 C -0.1524(6) -0.0266(8) -0.3811(6) 0.162(5) Uani 1 1 d D U . . .
H9_77 H -0.1683 -0.0676 -0.4031 0.194 Uiso 1 1 calc R U . . .
C10_77 C -0.0873(6) 0.0110(7) -0.3391(5) 0.136(4) Uani 1 1 d D U . . .
N11_77 N -0.0643(6) 0.0693(6) -0.3052(5) 0.143(4) Uani 1 1 d D U . . .
C_77 C -0.0423(7) -0.0108(8) -0.3311(7) 0.147(5) Uani 1 1 d D U . . .
OB_77 O -0.2524(6) -0.0335(8) -0.4278(7) 0.245(7) Uani 1 1 d D U . . .
O_77 O -0.0612(5) -0.0650(6) -0.3553(4) 0.153(4) Uani 1 1 d D U . . .
CG_77 C -0.2780(6) -0.0974(9) -0.4593(9) 0.213(8) Uani 1 1 d D U . . .
HG1_77 H -0.2664 -0.1121 -0.4319 0.255 Uiso 1 1 calc R U . . .
HG2_77 H -0.2595 -0.1061 -0.4850 0.255 Uiso 1 1 calc R U . . .
CD_77 C -0.3514(9) -0.1308(12) -0.4957(11) 0.301(13) Uani 1 1 d D U . . .
HD_77 H -0.3658 -0.1127 -0.5191 0.361 Uiso 1 1 calc R U . . .
CE1_77 C -0.3754(10) -0.1250(14) -0.4462(12) 0.352(18) Uani 1 1 d D U . . .
HE1A_77 H -0.3605 -0.0835 -0.4215 0.527 Uiso 1 1 calc R U . . .
HE1B_77 H -0.3588 -0.1417 -0.4232 0.527 Uiso 1 1 calc R U . . .
HE1C_77 H -0.4209 -0.1464 -0.4647 0.527 Uiso 1 1 calc R U . . .
CE2_77 C -0.3748(9) -0.1959(11) -0.5319(12) 0.357(19) Uani 1 1 d D U . . .
HE2A_77 H -0.4202 -0.2162 -0.5543 0.535 Uiso 1 1 calc R U . . .
HE2B_77 H -0.3631 -0.2127 -0.5071 0.535 Uiso 1 1 calc R U . . .
HE2C_77 H -0.3562 -0.2006 -0.5577 0.535 Uiso 1 1 calc R U . . .
N_78 N 0.0199(6) 0.0296(6) -0.2972(6) 0.160(5) Uani 1 1 d D U . . .
H_78 H 0.0272 0.0661 -0.2827 0.192 Uiso 1 1 calc . U . . .
C2_78 C 0.0723(6) 0.0245(6) -0.2816(6) 0.138(5) Uani 1 1 d D U . . .
C3_78 C 0.0715(8) -0.0285(7) -0.2938(6) 0.143(5) Uani 1 1 d D U . . .
H3_78 H 0.0332 -0.0641 -0.3140 0.171 Uiso 1 1 calc R U . . .
C4_78 C 0.1279(7) -0.0286(7) -0.2758(5) 0.134(4) Uani 1 1 d D U . . .
H4_78 H 0.1262 -0.0657 -0.2847 0.161 Uiso 1 1 calc R U . . .
C5_78 C 0.1871(9) 0.0209(7) -0.2457(9) 0.232(10) Uani 1 1 d D U . . .
H5_78 H 0.2235 0.0170 -0.2339 0.278 Uiso 1 1 calc R U . . .
C6_78 C 0.1919(8) 0.0788(7) -0.2330(7) 0.190(7) Uani 1 1 d D U . . .
C7_78 C 0.1331(7) 0.0785(7) -0.2505(6) 0.157(5) Uani 1 1 d D U . . .
C8_78 C 0.2483(7) 0.1312(7) -0.2066(7) 0.167(5) Uani 1 1 d D U . . .
C9_78 C 0.2442(7) 0.1829(7) -0.1936(6) 0.153(5) Uani 1 1 d D U . . .
H9_78 H 0.2815 0.2195 -0.1705 0.183 Uiso 1 1 calc R U . . .
C10_78 C 0.1869(6) 0.1834(6) -0.2132(5) 0.129(4) Uani 1 1 d D U . . .
N11_78 N 0.1313(5) 0.1318(5) -0.2411(5) 0.135(4) Uani 1 1 d D U . . .
C_78 C 0.1824(7) 0.2382(7) -0.2067(6) 0.140(5) Uani 1 1 d D U . . .
OB_78 O 0.3055(6) 0.1285(7) -0.1992(5) 0.209(5) Uani 1 1 d D U . . .
HB_78 H 0.2979 0.0935 -0.2104 0.251 Uiso 1 1 calc R U . . .
O_78 O 0.2270(5) 0.2881(5) -0.1680(4) 0.146(4) Uani 1 1 d D U . . .
N_79 N 0.1298(5) 0.2339(5) -0.2442(4) 0.131(4) Uani 1 1 d D U . . .
H_79 H 0.1025 0.1974 -0.2702 0.158 Uiso 1 1 calc . U . . .
C2_79 C 0.1097(6) 0.2723(6) -0.2506(6) 0.131(4) Uani 1 1 d D U . . .
C3_79 C 0.1417(8) 0.3330(7) -0.2129(7) 0.151(5) Uani 1 1 d D U . . .
H3_79 H 0.1804 0.3495 -0.1806 0.181 Uiso 1 1 calc R U . . .
C4_79 C 0.1177(7) 0.3693(6) -0.2222(7) 0.139(5) Uani 1 1 d D U . . .
H4_79 H 0.1411 0.4104 -0.1971 0.166 Uiso 1 1 calc R U . . .
C5_79 C 0.0590(8) 0.3459(8) -0.2686(7) 0.166(6) Uani 1 1 d D U . . .
H5_79 H 0.0427 0.3712 -0.2734 0.199 Uiso 1 1 calc R U . . .
C6_79 C 0.0248(7) 0.2859(7) -0.3074(6) 0.150(5) Uani 1 1 d D U . . .
C7_79 C 0.0510(7) 0.2488(7) -0.3001(6) 0.146(5) Uani 1 1 d D U . . .
C8_79 C -0.0361(8) 0.2602(9) -0.3545(7) 0.167(6) Uani 1 1 d D U . . .
C9_79 C -0.0663(8) 0.2003(8) -0.3938(7) 0.152(5) Uani 1 1 d D U . . .
H9_79 H -0.1060 0.1821 -0.4255 0.182 Uiso 1 1 calc R U . . .
C10_79 C -0.0344(6) 0.1678(6) -0.3841(6) 0.133(4) Uani 1 1 d D U . . .
N11_79 N 0.0205(5) 0.1905(6) -0.3375(5) 0.123(3) Uani 1 1 d D U . . .
C_79 C -0.0636(7) 0.1032(7) -0.4243(6) 0.130(4) Uani 1 1 d D U . . .
OB_79 O -0.0573(6) 0.2972(6) -0.3595(6) 0.175(4) Uani 1 1 d D U . . .
O_79 O -0.1199(4) 0.0770(5) -0.4597(4) 0.131(3) Uani 1 1 d D U . . .
CG_79 C -0.1133(8) 0.2762(9) -0.4076(10) 0.206(8) Uani 1 1 d D U . . .
HG1_79 H -0.1472 0.2436 -0.4095 0.247 Uiso 1 1 calc R U . . .
HG2_79 H -0.1091 0.2608 -0.4426 0.247 Uiso 1 1 calc R U . . .
CD_79 C -0.1305(10) 0.3266(11) -0.4047(12) 0.236(9) Uani 1 1 d D U . . .
HD_79 H -0.1321 0.3441 -0.3682 0.283 Uiso 1 1 calc R U . . .
CE1_79 C -0.1948(9) 0.2999(11) -0.4559(12) 0.271(11) Uani 1 1 d D U . . .
HE1A_79 H -0.2262 0.2698 -0.4536 0.407 Uiso 1 1 calc R U . . .
HE1B_79 H -0.1931 0.2822 -0.4915 0.407 Uiso 1 1 calc R U . . .
HE1C_79 H -0.2057 0.3310 -0.4550 0.407 Uiso 1 1 calc R U . . .
CE2_79 C -0.0796(11) 0.3754(10) -0.4080(14) 0.283(13) Uani 1 1 d D U . . .
HE2A_79 H -0.0391 0.3924 -0.3754 0.424 Uiso 1 1 calc R U . . .
HE2B_79 H -0.0907 0.4064 -0.4073 0.424 Uiso 1 1 calc R U . . .
HE2C_79 H -0.0776 0.3578 -0.4434 0.424 Uiso 1 1 calc R U . . .
N_80 N -0.0281(5) 0.0774(6) -0.4168(5) 0.126(3) Uani 1 1 d D U . . .
H_80 H 0.0103 0.1024 -0.3899 0.151 Uiso 1 1 calc . U . . .
C2_80 C -0.0378(7) 0.0215(7) -0.4411(6) 0.138(5) Uani 1 1 d D U . . .
C3_80 C -0.0948(7) -0.0287(7) -0.4803(6) 0.135(5) Uani 1 1 d D U . . .
H3_80 H -0.1317 -0.0259 -0.4934 0.162 Uiso 1 1 calc R U . . .
C4_80 C -0.0969(7) -0.0859(7) -0.5012(5) 0.131(4) Uani 1 1 d D U . . .
H4_80 H -0.1362 -0.1199 -0.5272 0.157 Uiso 1 1 calc R U . . .
C5_80 C -0.0447(7) -0.0934(8) -0.4851(6) 0.145(5) Uani 1 1 d D U . . .
H5_80 H -0.0479 -0.1311 -0.5001 0.174 Uiso 1 1 calc R U . . .
C6_80 C 0.0144(6) -0.0413(7) -0.4448(6) 0.131(4) Uani 1 1 d D U . . .
C7_80 C 0.0184(6) 0.0149(7) -0.4236(6) 0.134(4) Uani 1 1 d D U . . .
C8_80 C 0.0714(7) -0.0466(8) -0.4303(6) 0.140(5) Uani 1 1 d D U . . .
C9_80 C 0.1283(7) 0.0062(8) -0.3966(7) 0.157(5) Uani 1 1 d D U . . .
H9_80 H 0.1667 0.0058 -0.3853 0.188 Uiso 1 1 calc R U . . .
C10_80 C 0.1265(7) 0.0610(8) -0.3796(6) 0.150(5) Uani 1 1 d D U . . .
N11_80 N 0.0740(6) 0.0660(6) -0.3913(5) 0.147(4) Uani 1 1 d D U . . .
C_80 C 0.1851(8) 0.1150(9) -0.3476(8) 0.162(6) Uani 1 1 d D U . . .
OB_80 O 0.0663(5) -0.1005(6) -0.4488(4) 0.154(4) Uani 1 1 d D U . . .
O_80 O 0.2383(7) 0.1203(8) -0.3396(8) 0.231(7) Uani 1 1 d D U . . .
CG_80 C 0.1242(7) -0.1062(7) -0.4340(8) 0.176(6) Uani 1 1 d D U . . .
HG1_80 H 0.1542 -0.0800 -0.3932 0.211 Uiso 1 1 calc R U . . .
HG2_80 H 0.1444 -0.0971 -0.4572 0.211 Uiso 1 1 calc R U . . .
CD_80 C 0.0998(10) -0.1708(10) -0.4483(9) 0.210(8) Uani 1 1 d D U . . .
HD_80 H 0.0728 -0.1954 -0.4904 0.252 Uiso 1 1 calc R U . . .
CE1_80 C 0.1530(9) -0.1862(8) -0.4315(9) 0.217(8) Uani 1 1 d D U . . .
HE1A_80 H 0.1352 -0.2278 -0.4410 0.325 Uiso 1 1 calc R U . . .
HE1B_80 H 0.1808 -0.1619 -0.3904 0.325 Uiso 1 1 calc R U . . .
HE1C_80 H 0.1765 -0.1786 -0.4523 0.325 Uiso 1 1 calc R U . . .
CE2_80 C 0.0588(8) -0.1867(9) -0.4185(8) 0.223(9) Uani 1 1 d D U . . .
HE2A_80 H 0.0438 -0.2280 -0.4275 0.334 Uiso 1 1 calc R U . . .
HE2B_80 H 0.0232 -0.1802 -0.4322 0.334 Uiso 1 1 calc R U . . .
HE2C_80 H 0.0837 -0.1616 -0.3772 0.334 Uiso 1 1 calc R U . . .
OT_81 O 0.1834(5) 0.1650(6) -0.3333(5) 0.151(4) Uani 1 1 d D U . . .
CT_81 C 0.2410(6) 0.2158(7) -0.3148(7) 0.155(6) Uani 1 1 d D U . . .
HT1_81 H 0.2356 0.2507 -0.3052 0.233 Uiso 1 1 calc R U . . .
HT2_81 H 0.2529 0.2099 -0.3454 0.233 Uiso 1 1 calc R U . . .
HT3_81 H 0.2737 0.2213 -0.2811 0.233 Uiso 1 1 calc R U . . .

loop_
_atom_site_aniso_label
_atom_site_aniso_U_11
_atom_site_aniso_U_22
_atom_site_aniso_U_33
_atom_site_aniso_U_23
_atom_site_aniso_U_13
_atom_site_aniso_U_12
OA_1 0.30(2) 0.37(2) 0.37(3) 0.181(19) 0.140(18) 0.168(18)
OB_1 0.35(2) 0.40(2) 0.293(19) 0.231(19) 0.128(17) 0.23(2)
N_2 0.29(2) 0.36(2) 0.254(16) 0.185(16) 0.122(14) 0.182(17)
C2_2 0.221(16) 0.286(16) 0.256(14) 0.186(12) 0.133(11) 0.152(13)
C3_2 0.246(19) 0.261(18) 0.257(18) 0.177(15) 0.133(14) 0.141(16)
C4_2 0.244(19) 0.285(19) 0.230(17) 0.170(14) 0.153(14) 0.177(17)
C5_2 0.221(16) 0.279(18) 0.216(16) 0.183(14) 0.138(13) 0.140(15)
C6_2 0.163(11) 0.249(13) 0.245(13) 0.200(10) 0.143(9) 0.106(10)
C7_2 0.179(12) 0.240(13) 0.245(13) 0.203(10) 0.137(10) 0.102(10)
C8_2 0.162(11) 0.257(13) 0.238(13) 0.204(11) 0.130(10) 0.093(10)
C9_2 0.140(10) 0.240(13) 0.229(13) 0.190(11) 0.126(9) 0.073(9)
C10_2 0.142(11) 0.240(13) 0.237(14) 0.180(11) 0.116(10) 0.078(10)
N11_2 0.155(9) 0.225(11) 0.219(11) 0.188(10) 0.138(9) 0.090(8)
C_2 0.141(10) 0.205(12) 0.208(13) 0.155(11) 0.102(10) 0.057(9)
OB_2 0.160(9) 0.323(15) 0.275(13) 0.250(12) 0.128(9) 0.097(9)
O_2 0.118(7) 0.232(10) 0.224(11) 0.167(10) 0.094(7) 0.060(7)
CG_2 0.219(17) 0.31(2) 0.307(19) 0.243(15) 0.084(14) 0.088(15)
CD_2 0.181(17) 0.24(2) 0.35(2) 0.18(2) 0.037(16) 0.068(16)
CE1_2 0.20(2) 0.55(6) 0.42(3) 0.28(4) 0.08(2) 0.12(3)
CE2_2 0.27(3) 0.51(6) 0.38(3) 0.15(3) 0.05(2) 0.05(3)
N_3 0.133(8) 0.180(10) 0.202(11) 0.151(9) 0.108(8) 0.051(7)
C2_3 0.139(9) 0.168(10) 0.188(12) 0.132(10) 0.087(9) 0.039(8)
C3_3 0.131(10) 0.156(10) 0.149(11) 0.098(9) 0.070(9) 0.035(8)
C4_3 0.130(10) 0.142(10) 0.264(19) 0.130(12) 0.060(11) 0.017(8)
C5_3 0.119(9) 0.178(10) 0.220(14) 0.141(10) 0.098(9) 0.032(8)
C6_3 0.136(9) 0.156(9) 0.177(11) 0.129(9) 0.084(8) 0.035(7)
C7_3 0.126(8) 0.151(9) 0.183(11) 0.132(8) 0.088(8) 0.040(7)
C8_3 0.112(8) 0.148(9) 0.179(11) 0.131(9) 0.067(8) 0.022(7)
C9_3 0.127(9) 0.154(9) 0.180(12) 0.136(9) 0.086(8) 0.035(7)
C10_3 0.143(10) 0.162(9) 0.178(12) 0.131(9) 0.088(9) 0.050(8)
N11_3 0.140(8) 0.152(8) 0.200(11) 0.127(8) 0.091(8) 0.055(7)
C_3 0.167(11) 0.156(10) 0.162(12) 0.121(10) 0.084(9) 0.052(8)
OB_3 0.143(8) 0.185(9) 0.209(10) 0.158(9) 0.091(7) 0.040(7)
O_3 0.167(9) 0.173(9) 0.165(9) 0.112(8) 0.093(7) 0.047(7)
N_4 0.159(9) 0.131(8) 0.159(9) 0.103(8) 0.075(7) 0.040(7)
C2_4 0.167(11) 0.174(10) 0.165(11) 0.125(9) 0.113(9) 0.086(9)
C3_4 0.193(14) 0.177(11) 0.205(14) 0.134(10) 0.109(11) 0.097(10)
C4_4 0.32(2) 0.212(16) 0.33(2) 0.146(15) 0.089(19) 0.153(16)
C5_4 0.225(16) 0.260(16) 0.229(15) 0.167(13) 0.155(12) 0.155(13)
C6_4 0.198(14) 0.240(14) 0.233(14) 0.166(12) 0.154(11) 0.134(12)
C7_4 0.180(12) 0.230(13) 0.189(12) 0.150(10) 0.114(9) 0.107(10)
C8_4 0.217(15) 0.248(14) 0.252(16) 0.188(13) 0.147(12) 0.123(12)
C9_4 0.183(14) 0.259(14) 0.227(14) 0.189(12) 0.141(11) 0.110(12)
C10_4 0.179(12) 0.227(12) 0.203(12) 0.168(10) 0.122(9) 0.085(10)
N11_4 0.168(10) 0.231(12) 0.161(9) 0.146(9) 0.114(8) 0.091(9)
C_4 0.150(11) 0.219(12) 0.192(12) 0.161(10) 0.112(10) 0.069(10)
OB_4 0.251(14) 0.297(16) 0.306(17) 0.220(14) 0.166(13) 0.164(13)
O_4 0.150(9) 0.277(14) 0.246(13) 0.162(11) 0.112(9) 0.088(9)
CG_4 0.232(17) 0.34(3) 0.33(2) 0.24(2) 0.184(16) 0.190(18)
CD_4 0.27(3) 0.42(3) 0.61(5) 0.37(3) 0.21(3) 0.24(3)
CE1_4 0.29(3) 0.62(6) 0.72(7) 0.49(6) 0.21(3) 0.28(3)
CE2_4 0.38(4) 0.51(5) 0.73(7) 0.47(6) 0.30(5) 0.28(4)
N_5 0.125(8) 0.176(9) 0.203(11) 0.145(9) 0.102(8) 0.034(7)
C2_5 0.140(10) 0.172(10) 0.179(12) 0.123(10) 0.092(9) 0.024(8)
C3_5 0.147(11) 0.188(12) 0.190(14) 0.122(11) 0.087(10) 0.020(9)
C4_5 0.154(12) 0.186(13) 0.175(13) 0.118(11) 0.094(11) 0.017(10)
C5_5 0.138(10) 0.139(10) 0.161(11) 0.092(9) 0.089(9) 0.005(8)
C6_5 0.152(10) 0.141(9) 0.162(11) 0.098(9) 0.088(9) 0.011(7)
C7_5 0.143(10) 0.148(9) 0.168(11) 0.099(9) 0.088(9) 0.017(7)
C8_5 0.154(10) 0.119(9) 0.179(13) 0.085(9) 0.075(10) 0.007(8)
C9_5 0.163(10) 0.124(8) 0.163(12) 0.071(8) 0.099(9) 0.008(7)
C10_5 0.168(11) 0.125(9) 0.171(12) 0.090(9) 0.082(9) 0.013(8)
N11_5 0.145(9) 0.135(8) 0.167(10) 0.100(8) 0.092(8) 0.011(7)
C_5 0.159(11) 0.114(9) 0.179(13) 0.088(9) 0.082(10) 0.016(8)
OB_5 0.242(15) 0.120(8) 0.247(14) 0.084(9) 0.113(12) 0.009(8)
O_5 0.160(9) 0.171(9) 0.201(11) 0.131(8) 0.113(8) 0.032(7)
CG_5 0.32(3) 0.116(13) 0.45(4) 0.10(2) 0.09(2) 0.065(16)
CD_5 0.61(6) 0.169(19) 0.70(6) 0.21(3) 0.06(4) 0.07(2)
CE1_5 0.60(9) 0.44(6) 0.72(6) 0.30(4) 0.05(5) -0.03(6)
CE2_5 0.67(7) 0.25(3) 0.72(7) 0.22(4) 0.01(5) 0.01(4)
N_6 0.147(9) 0.123(7) 0.158(10) 0.084(7) 0.086(8) 0.020(7)
C2_6 0.171(11) 0.099(7) 0.147(11) 0.086(8) 0.086(9) 0.028(7)
C7_6 0.134(9) 0.117(8) 0.148(10) 0.086(8) 0.068(8) 0.020(7)
C6_6 0.112(8) 0.105(7) 0.133(9) 0.084(7) 0.071(7) 0.017(6)
N11_6 0.127(7) 0.115(7) 0.113(7) 0.069(6) 0.066(6) 0.018(6)
C10_6 0.117(8) 0.121(8) 0.129(9) 0.071(8) 0.066(7) 0.027(7)
C_6 0.132(10) 0.161(11) 0.128(10) 0.079(9) 0.063(8) 0.042(9)
O_6 0.154(9) 0.192(11) 0.163(9) 0.106(9) 0.071(8) 0.068(8)
C9_6 0.128(8) 0.132(9) 0.102(8) 0.071(7) 0.074(6) 0.037(7)
C8_6 0.125(9) 0.124(8) 0.133(10) 0.077(8) 0.068(7) 0.028(7)
OB_6 0.127(7) 0.109(6) 0.179(9) 0.078(6) 0.046(7) 0.024(5)
N_7 0.160(10) 0.160(10) 0.143(10) 0.073(8) 0.048(8) 0.043(8)
C2_7 0.113(10) 0.171(11) 0.127(10) 0.060(9) 0.054(8) 0.017(8)
C3_7 0.145(11) 0.203(14) 0.132(12) 0.078(11) 0.065(9) 0.039(10)
C4_7 0.126(11) 0.266(17) 0.161(15) 0.080(13) 0.079(10) 0.051(11)
C5_7 0.151(15) 0.266(17) 0.142(15) 0.050(13) 0.032(12) 0.060(13)
C6_7 0.129(10) 0.217(12) 0.106(10) 0.062(9) 0.056(8) 0.027(9)
C7_7 0.121(10) 0.174(10) 0.115(10) 0.061(8) 0.058(8) 0.020(8)
C8_7 0.113(9) 0.215(12) 0.116(10) 0.058(9) 0.065(8) 0.006(9)
C9_7 0.099(8) 0.187(12) 0.122(10) 0.049(9) 0.067(8) -0.008(8)
C10_7 0.111(9) 0.139(9) 0.133(11) 0.052(9) 0.059(8) -0.010(7)
N11_7 0.127(9) 0.151(9) 0.127(9) 0.079(8) 0.062(8) 0.009(7)
C_7 0.116(9) 0.131(9) 0.107(10) 0.044(9) 0.054(8) -0.007(7)
OB_7 0.129(8) 0.289(15) 0.123(9) 0.036(10) 0.033(7) 0.008(9)
O_7 0.132(8) 0.156(8) 0.162(10) 0.060(8) 0.062(7) 0.000(7)
CG_7 0.179(18) 0.278(19) 0.23(2) -0.005(16) 0.065(17) -0.030(14)
CD_7 0.23(2) 0.35(3) 0.31(3) -0.04(2) 0.12(2) -0.063(18)
CE1_7 0.39(4) 0.41(5) 0.32(3) -0.02(3) 0.20(3) 0.03(4)
CE2_7 0.26(3) 0.35(3) 0.22(3) -0.03(2) 0.11(2) -0.07(2)
N_8 0.127(7) 0.159(9) 0.099(7) 0.057(7) 0.066(7) 0.009(7)
C2_8 0.119(8) 0.152(10) 0.090(9) 0.053(8) 0.058(7) 0.005(8)
C3_8 0.121(10) 0.165(11) 0.139(12) 0.069(10) 0.062(9) 0.008(9)
C4_8 0.152(11) 0.158(12) 0.223(18) 0.116(12) 0.073(11) 0.024(9)
C5_8 0.139(10) 0.163(11) 0.188(14) 0.116(11) 0.030(9) 0.020(8)
C6_8 0.125(9) 0.152(10) 0.171(13) 0.113(10) 0.025(8) 0.009(8)
C7_8 0.135(9) 0.163(10) 0.107(9) 0.089(8) 0.042(7) 0.018(8)
C8_8 0.132(10) 0.157(11) 0.33(2) 0.165(12) -0.006(11) 0.014(8)
C9_8 0.135(10) 0.163(11) 0.244(18) 0.146(12) 0.006(10) 0.018(9)
C10_8 0.113(8) 0.143(9) 0.121(9) 0.097(8) 0.027(7) 0.008(7)
N11_8 0.112(7) 0.150(8) 0.098(7) 0.076(7) 0.029(6) 0.009(6)
C_8 0.088(7) 0.134(9) 0.119(9) 0.073(8) 0.037(7) 0.000(6)
OB_8 0.123(8) 0.154(9) 0.51(3) 0.221(13) -0.010(10) 0.010(6)
O_8 0.108(6) 0.133(7) 0.120(7) 0.071(6) 0.042(5) 0.012(5)
N_9 0.095(7) 0.157(9) 0.126(8) 0.104(7) 0.032(6) 0.008(6)
C2_9 0.111(8) 0.144(10) 0.126(10) 0.074(8) 0.050(7) 0.018(7)
C3_9 0.123(9) 0.144(9) 0.115(9) 0.080(8) 0.068(8) 0.015(7)
C4_9 0.191(14) 0.153(13) 0.114(11) 0.050(10) 0.050(10) 0.055(11)
C5_9 0.164(12) 0.171(11) 0.130(10) 0.074(9) 0.080(9) 0.062(9)
C6_9 0.127(9) 0.162(10) 0.133(10) 0.073(9) 0.047(8) 0.048(8)
C7_9 0.094(7) 0.140(8) 0.118(8) 0.089(7) 0.064(6) 0.021(6)
C8_9 0.127(9) 0.181(11) 0.137(10) 0.086(9) 0.073(8) 0.050(8)
C9_9 0.107(9) 0.174(10) 0.109(9) 0.084(8) 0.053(7) 0.042(8)
C10_9 0.104(8) 0.152(9) 0.109(8) 0.076(7) 0.051(7) 0.030(7)
N11_9 0.099(7) 0.150(8) 0.125(8) 0.088(7) 0.043(6) 0.029(6)
C_9 0.093(8) 0.158(9) 0.104(9) 0.069(7) 0.043(7) 0.027(7)
OB_9 0.224(12) 0.225(12) 0.162(10) 0.092(9) 0.055(9) 0.134(11)
O_9 0.105(6) 0.180(9) 0.135(8) 0.061(7) 0.043(6) 0.028(6)
CG_9 0.234(17) 0.29(2) 0.160(13) 0.094(15) 0.063(12) 0.159(17)
CD_9 0.32(3) 0.35(3) 0.33(3) 0.18(2) 0.06(2) 0.22(3)
CE1_9 0.35(3) 0.52(5) 0.45(5) 0.22(4) 0.04(3) 0.27(3)
CE2_9 0.33(3) 0.36(3) 0.31(3) 0.19(3) 0.05(2) 0.21(3)
N_10 0.100(8) 0.157(9) 0.135(9) 0.070(8) 0.039(7) 0.042(7)
C2_10 0.097(7) 0.128(8) 0.083(7) 0.064(7) 0.044(6) 0.018(6)
C3_10 0.096(8) 0.131(9) 0.106(9) 0.055(8) 0.017(7) 0.025(7)
C4_10 0.127(10) 0.133(9) 0.121(10) 0.073(9) 0.050(8) 0.030(8)
C5_10 0.118(8) 0.126(9) 0.106(9) 0.060(8) 0.039(7) 0.029(7)
C6_10 0.111(8) 0.137(8) 0.089(8) 0.053(7) 0.059(7) 0.032(7)
C7_10 0.106(7) 0.129(8) 0.074(7) 0.050(6) 0.042(6) 0.028(6)
C8_10 0.138(9) 0.153(10) 0.111(10) 0.062(8) 0.064(8) 0.053(8)
C9_10 0.118(9) 0.187(10) 0.120(10) 0.080(9) 0.074(8) 0.054(8)
C10_10 0.094(7) 0.150(9) 0.095(8) 0.058(8) 0.046(7) 0.019(7)
N11_10 0.093(6) 0.122(7) 0.115(8) 0.055(6) 0.047(6) 0.019(6)
C_10 0.102(9) 0.171(11) 0.178(14) 0.076(10) 0.041(9) 0.016(8)
OB_10 0.181(10) 0.177(9) 0.172(10) 0.096(8) 0.089(9) 0.081(9)
O_10 0.104(7) 0.227(12) 0.310(17) 0.175(12) 0.055(9) 0.031(8)
CG_10 0.189(15) 0.241(16) 0.176(15) 0.115(14) 0.106(13) 0.118(14)
CD_10 0.201(16) 0.238(17) 0.168(16) 0.098(14) 0.071(13) 0.126(15)
CE1_10 0.194(16) 0.180(15) 0.156(15) 0.063(13) 0.057(13) 0.072(13)
CE2_10 0.181(16) 0.32(3) 0.24(2) 0.13(2) 0.069(16) 0.148(18)
OT_11 0.093(6) 0.155(8) 0.158(9) 0.074(7) 0.046(6) 0.005(6)
CT_11 0.130(10) 0.161(11) 0.129(10) 0.076(9) 0.059(8) 0.010(9)
OA_31 0.50(5) 0.46(3) 0.33(3) 0.02(2) -0.03(3) 0.30(3)
OB_31 0.27(2) 0.32(2) 0.223(17) 0.055(15) 0.049(16) 0.117(17)
N_32 0.219(17) 0.34(3) 0.169(14) 0.052(15) 0.092(12) 0.140(18)
C2_32 0.164(12) 0.233(17) 0.160(11) 0.084(12) 0.105(10) 0.049(12)
C3_32 0.24(2) 0.41(4) 0.179(14) 0.072(16) 0.123(13) 0.09(2)
C4_32 0.218(18) 0.28(3) 0.180(15) 0.066(15) 0.120(13) 0.051(18)
C5_32 0.202(17) 0.26(2) 0.152(11) 0.055(13) 0.113(12) 0.033(16)
C6_32 0.173(11) 0.195(16) 0.126(9) 0.071(10) 0.080(8) 0.043(11)
C7_32 0.175(12) 0.173(14) 0.129(9) 0.066(10) 0.080(9) 0.048(11)
C8_32 0.141(9) 0.108(9) 0.098(7) 0.054(7) 0.051(7) 0.009(7)
C9_32 0.120(8) 0.150(11) 0.103(7) 0.072(8) 0.046(6) 0.044(8)
C10_32 0.111(8) 0.129(9) 0.095(6) 0.067(7) 0.048(6) 0.018(7)
N11_32 0.133(8) 0.146(9) 0.133(8) 0.070(8) 0.066(7) 0.033(7)
C_32 0.127(8) 0.109(9) 0.119(7) 0.075(7) 0.060(7) 0.039(7)
OB_32 0.151(8) 0.143(8) 0.119(7) 0.057(7) 0.040(6) 0.017(7)
O_32 0.126(6) 0.087(5) 0.113(6) 0.058(5) 0.055(5) 0.021(5)
CG_32 0.182(12) 0.150(12) 0.117(9) 0.083(9) 0.068(9) 0.043(10)
CD_32 0.187(15) 0.213(17) 0.135(11) 0.084(13) 0.041(11) 0.049(12)
CE1_32 0.29(3) 0.225(17) 0.133(14) 0.089(14) 0.017(15) 0.033(15)
CE2_32 0.26(2) 0.34(3) 0.25(2) 0.24(2) 0.140(17) 0.140(19)
N_33 0.102(6) 0.122(8) 0.108(6) 0.070(6) 0.056(5) 0.019(6)
C2_33 0.113(7) 0.121(9) 0.101(7) 0.071(7) 0.059(6) 0.030(7)
C3_33 0.106(8) 0.092(7) 0.118(7) 0.078(7) 0.061(6) 0.027(6)
C4_33 0.117(8) 0.111(9) 0.118(8) 0.073(7) 0.062(7) 0.044(7)
C5_33 0.114(7) 0.091(7) 0.103(7) 0.057(6) 0.062(6) 0.011(6)
C6_33 0.120(7) 0.082(7) 0.106(6) 0.065(6) 0.063(6) 0.032(6)
C7_33 0.125(7) 0.103(8) 0.103(6) 0.072(6) 0.060(6) 0.040(6)
C8_33 0.116(7) 0.071(6) 0.105(7) 0.060(6) 0.054(6) 0.021(6)
C9_33 0.102(7) 0.102(8) 0.108(7) 0.075(7) 0.052(6) 0.014(6)
C10_33 0.134(8) 0.124(10) 0.120(7) 0.077(8) 0.070(7) 0.013(7)
N11_33 0.130(7) 0.091(6) 0.106(6) 0.074(5) 0.069(6) 0.031(5)
C_33 0.141(9) 0.165(12) 0.125(8) 0.100(9) 0.075(8) 0.035(9)
OB_33 0.117(6) 0.106(6) 0.107(5) 0.062(5) 0.047(5) 0.012(5)
O_33 0.132(7) 0.153(8) 0.174(9) 0.109(7) 0.085(7) 0.043(6)
N_34 0.173(10) 0.171(10) 0.144(7) 0.108(8) 0.088(7) 0.084(9)
C2_34 0.138(10) 0.240(16) 0.123(8) 0.112(10) 0.072(8) 0.057(10)
C3_34 0.166(12) 0.29(2) 0.130(10) 0.108(12) 0.081(10) 0.076(14)
C4_34 0.207(16) 0.31(3) 0.164(12) 0.110(15) 0.113(11) 0.096(16)
C5_34 0.184(14) 0.36(3) 0.153(12) 0.133(15) 0.101(11) 0.071(16)
C6_34 0.191(13) 0.37(3) 0.150(10) 0.137(12) 0.086(9) 0.097(15)
C7_34 0.134(10) 0.234(16) 0.140(9) 0.117(10) 0.069(8) 0.036(10)
C8_34 0.193(13) 0.38(2) 0.137(10) 0.165(12) 0.081(9) 0.081(14)
C9_34 0.188(15) 0.34(2) 0.175(12) 0.162(14) 0.089(11) 0.072(15)
C10_34 0.174(12) 0.30(2) 0.173(11) 0.168(13) 0.077(10) 0.077(13)
N11_34 0.145(9) 0.232(14) 0.171(10) 0.143(11) 0.075(8) 0.047(10)
C_34 0.167(12) 0.218(16) 0.203(13) 0.160(13) 0.083(10) 0.049(11)
OB_34 0.224(12) 0.347(18) 0.172(10) 0.133(11) 0.099(9) 0.053(12)
O_34 0.190(11) 0.199(11) 0.231(12) 0.161(10) 0.061(9) 0.034(9)
CG_34 0.33(3) 0.75(7) 0.174(18) 0.02(3) 0.031(19) 0.17(3)
CD_34 0.52(6) 0.99(8) 0.19(3) -0.05(3) 0.00(3) 0.36(6)
CE1_34 0.58(6) 0.97(9) 0.37(5) -0.09(6) -0.02(4) 0.36(6)
CE2_34 0.60(8) 1.10(10) 0.32(5) 0.06(6) 0.11(5) 0.46(8)
N_35 0.146(10) 0.218(13) 0.213(11) 0.162(11) 0.086(9) 0.059(9)
C2_35 0.146(11) 0.175(13) 0.229(11) 0.151(10) 0.086(9) 0.055(9)
C3_35 0.145(11) 0.191(14) 0.272(16) 0.167(13) 0.092(10) 0.041(10)
C4_35 0.130(12) 0.213(18) 0.294(17) 0.158(15) 0.099(12) 0.055(12)
C5_35 0.147(12) 0.22(2) 0.282(17) 0.142(15) 0.091(11) 0.042(12)
C6_35 0.146(10) 0.127(11) 0.260(12) 0.118(10) 0.111(9) 0.042(9)
C7_35 0.151(10) 0.126(9) 0.228(10) 0.135(9) 0.097(8) 0.049(8)
C8_35 0.152(11) 0.159(14) 0.256(12) 0.107(11) 0.117(10) 0.059(10)
C9_35 0.148(9) 0.111(8) 0.206(11) 0.117(9) 0.106(9) 0.048(7)
C10_35 0.135(9) 0.120(9) 0.213(10) 0.137(9) 0.098(8) 0.043(7)
N11_35 0.145(9) 0.155(10) 0.204(10) 0.141(9) 0.095(8) 0.062(8)
C_35 0.157(10) 0.123(10) 0.189(10) 0.126(10) 0.102(8) 0.054(8)
OB_35 0.157(10) 0.185(11) 0.291(12) 0.123(11) 0.141(10) 0.056(9)
O_35 0.139(8) 0.148(8) 0.190(9) 0.117(8) 0.101(7) 0.057(7)
CG_35 0.138(12) 0.235(18) 0.275(14) 0.115(14) 0.144(12) 0.076(12)
CD_35 0.21(2) 0.38(3) 0.28(2) 0.16(2) 0.161(17) 0.087(19)
CE1_35 0.171(17) 0.40(3) 0.33(3) 0.21(2) 0.142(18) 0.121(18)
CE2_35 0.34(3) 0.43(5) 0.34(2) 0.21(3) 0.11(2) 0.05(3)
N_36 0.155(9) 0.154(9) 0.169(9) 0.129(8) 0.094(8) 0.054(7)
C2_36 0.148(10) 0.214(14) 0.165(10) 0.153(10) 0.083(8) 0.070(9)
C7_36 0.113(8) 0.134(9) 0.141(8) 0.113(8) 0.059(7) 0.034(7)
C6_36 0.112(8) 0.178(13) 0.158(10) 0.117(10) 0.059(8) 0.034(8)
N11_36 0.121(8) 0.200(11) 0.164(8) 0.137(8) 0.061(7) 0.052(8)
C10_36 0.120(8) 0.201(13) 0.145(8) 0.127(9) 0.064(7) 0.026(8)
C_36 0.142(11) 0.33(2) 0.175(11) 0.157(13) 0.063(9) 0.068(13)
O_36 0.223(14) 0.334(18) 0.176(10) 0.157(12) 0.092(10) 0.085(12)
C9_36 0.135(9) 0.237(17) 0.176(11) 0.145(12) 0.073(8) 0.044(10)
C8_36 0.120(9) 0.243(17) 0.170(11) 0.133(12) 0.073(8) 0.030(10)
OB_36 0.137(8) 0.329(16) 0.171(9) 0.178(10) 0.094(7) 0.056(9)
N_37 0.132(9) 0.291(18) 0.188(11) 0.163(12) 0.064(8) 0.059(10)
C2_37 0.136(11) 0.29(2) 0.211(12) 0.171(13) 0.069(9) 0.060(12)
C3_37 0.190(14) 0.29(2) 0.196(12) 0.188(14) 0.070(10) 0.079(14)
C4_37 0.191(16) 0.37(3) 0.219(16) 0.196(17) 0.078(12) 0.096(17)
C5_37 0.177(17) 0.33(3) 0.220(14) 0.166(16) 0.053(12) 0.097(17)
C6_37 0.142(11) 0.29(2) 0.229(13) 0.163(14) 0.049(10) 0.081(12)
C7_37 0.128(10) 0.182(13) 0.223(11) 0.158(11) 0.059(9) 0.056(9)
C8_37 0.126(10) 0.196(16) 0.263(14) 0.144(13) 0.054(9) 0.049(10)
C9_37 0.120(10) 0.194(15) 0.270(13) 0.151(12) 0.061(9) 0.056(10)
C10_37 0.088(8) 0.165(11) 0.239(10) 0.152(9) 0.064(8) 0.027(8)
N11_37 0.096(7) 0.176(10) 0.234(10) 0.162(9) 0.070(8) 0.038(7)
C_37 0.122(10) 0.174(12) 0.248(11) 0.151(10) 0.074(9) 0.059(9)
OB_37 0.134(9) 0.294(18) 0.298(17) 0.124(14) 0.035(9) 0.078(11)
O_37 0.125(7) 0.141(8) 0.244(11) 0.133(8) 0.070(7) 0.054(6)
CG_37 0.157(14) 0.27(3) 0.36(3) 0.16(2) 0.072(16) 0.107(15)
CD_37 0.181(18) 0.34(3) 0.47(4) 0.10(3) 0.11(2) 0.061(18)
CE1_37 0.20(3) 0.71(8) 0.46(4) 0.09(3) 0.12(2) 0.02(4)
CE2_37 0.24(2) 0.40(4) 0.40(4) 0.26(3) 0.15(2) 0.16(2)
N_38 0.110(7) 0.161(10) 0.254(11) 0.150(9) 0.082(7) 0.057(7)
C2_38 0.111(8) 0.165(11) 0.229(11) 0.159(10) 0.085(7) 0.058(8)
C3_38 0.117(10) 0.160(12) 0.246(12) 0.151(11) 0.082(9) 0.056(9)
C4_38 0.146(11) 0.172(13) 0.227(13) 0.149(11) 0.092(10) 0.059(10)
C5_38 0.123(10) 0.221(16) 0.221(13) 0.139(12) 0.068(9) 0.033(10)
C6_38 0.107(9) 0.221(14) 0.231(12) 0.151(11) 0.077(8) 0.039(9)
C7_38 0.102(8) 0.193(12) 0.221(11) 0.164(10) 0.068(7) 0.046(8)
C8_38 0.117(10) 0.29(2) 0.234(13) 0.166(13) 0.078(9) 0.018(11)
C9_38 0.098(9) 0.257(16) 0.225(11) 0.177(11) 0.065(8) 0.028(9)
C10_38 0.084(7) 0.166(11) 0.230(11) 0.157(9) 0.055(7) 0.032(7)
N11_38 0.103(7) 0.148(8) 0.223(10) 0.156(8) 0.072(7) 0.034(6)
C_38 0.093(8) 0.210(13) 0.238(11) 0.190(10) 0.067(8) 0.036(8)
OB_38 0.113(8) 0.44(3) 0.236(13) 0.145(13) 0.065(8) -0.011(12)
O_38 0.123(8) 0.315(17) 0.308(16) 0.242(15) 0.099(9) 0.069(10)
N_39 0.112(8) 0.235(12) 0.225(10) 0.191(10) 0.077(7) 0.047(8)
C2_39 0.150(11) 0.284(17) 0.249(12) 0.224(12) 0.098(9) 0.059(11)
C3_39 0.151(12) 0.279(17) 0.251(15) 0.215(14) 0.109(11) 0.061(11)
C4_39 0.200(15) 0.31(2) 0.265(16) 0.230(16) 0.115(13) 0.077(15)
C5_39 0.192(15) 0.38(3) 0.269(17) 0.248(19) 0.105(13) 0.085(17)
C6_39 0.203(14) 0.32(2) 0.243(13) 0.223(14) 0.092(10) 0.085(14)
C7_39 0.151(11) 0.308(19) 0.247(12) 0.224(13) 0.087(9) 0.061(12)
C8_39 0.223(16) 0.44(3) 0.240(14) 0.246(16) 0.097(12) 0.134(18)
C9_39 0.192(16) 0.31(2) 0.210(12) 0.205(14) 0.063(11) 0.075(15)
C10_39 0.145(11) 0.263(18) 0.207(12) 0.180(13) 0.050(9) 0.064(12)
N11_39 0.126(9) 0.231(13) 0.211(11) 0.173(11) 0.053(8) 0.039(9)
C_39 0.147(12) 0.206(15) 0.195(11) 0.152(11) 0.045(9) 0.049(11)
OB_39 0.278(18) 0.47(3) 0.253(13) 0.249(16) 0.100(12) 0.135(18)
O_39 0.160(9) 0.255(13) 0.198(10) 0.160(10) 0.053(8) 0.073(9)
CG_39 0.31(2) 0.58(5) 0.217(16) 0.27(2) 0.081(16) 0.19(3)
CD_39 0.39(3) 0.61(4) 0.239(17) 0.29(2) 0.092(17) 0.21(3)
CE1_39 0.41(3) 0.60(5) 0.28(2) 0.26(3) 0.04(2) 0.22(3)
CE2_39 0.38(3) 0.45(4) 0.150(15) 0.17(2) 0.110(17) 0.23(3)
N_40 0.130(9) 0.186(11) 0.197(10) 0.142(10) 0.047(8) 0.034(8)
C2_40 0.180(13) 0.162(12) 0.238(12) 0.150(10) 0.091(10) 0.055(10)
C3_40 0.195(14) 0.138(12) 0.251(16) 0.106(12) 0.096(12) 0.060(11)
C4_40 0.209(16) 0.159(15) 0.278(17) 0.131(14) 0.127(13) 0.052(12)
C5_40 0.192(13) 0.136(13) 0.277(16) 0.118(12) 0.121(11) 0.089(11)
C6_40 0.189(12) 0.157(12) 0.266(12) 0.153(10) 0.115(10) 0.086(10)
C7_40 0.187(12) 0.136(11) 0.248(12) 0.139(10) 0.104(9) 0.071(9)
C8_40 0.193(13) 0.152(12) 0.269(12) 0.164(10) 0.122(10) 0.103(10)
C9_40 0.192(12) 0.147(11) 0.250(13) 0.161(11) 0.110(10) 0.098(10)
C10_40 0.179(12) 0.183(14) 0.247(14) 0.154(12) 0.111(10) 0.076(10)
N11_40 0.166(10) 0.166(11) 0.252(13) 0.139(10) 0.101(9) 0.062(9)
C_40 0.162(12) 0.195(15) 0.236(14) 0.170(12) 0.095(10) 0.076(10)
OB_40 0.211(12) 0.198(11) 0.286(12) 0.172(10) 0.132(10) 0.137(10)
O_40 0.200(13) 0.246(15) 0.255(14) 0.136(12) 0.073(11) 0.070(11)
CG_40 0.195(16) 0.26(2) 0.275(15) 0.174(14) 0.125(12) 0.070(14)
CD_40 0.29(3) 0.32(2) 0.34(2) 0.22(2) 0.22(2) 0.134(19)
CE1_40 0.43(5) 0.45(4) 0.49(6) 0.27(4) 0.29(5) 0.25(4)
CE2_40 0.26(2) 0.33(2) 0.47(4) 0.27(2) 0.26(3) 0.141(19)
OT_41 0.178(10) 0.223(11) 0.260(12) 0.192(10) 0.108(9) 0.055(8)
CT_41 0.159(12) 0.188(15) 0.31(2) 0.174(16) 0.110(14) 0.057(11)
OA_51 0.36(3) 0.286(18) 0.212(15) 0.069(14) 0.031(16) 0.166(17)
OB_51 0.128(7) 0.204(10) 0.158(9) 0.101(8) 0.082(7) 0.069(7)
N_52 0.222(15) 0.246(16) 0.155(12) 0.033(11) 0.060(10) 0.133(13)
C2_52 0.177(13) 0.226(18) 0.144(10) 0.065(11) 0.077(9) 0.094(13)
C3_52 0.203(18) 0.43(4) 0.144(11) 0.060(15) 0.083(11) 0.15(2)
C4_52 0.211(18) 0.38(4) 0.145(13) 0.066(16) 0.085(12) 0.11(2)
C5_52 0.172(15) 0.29(2) 0.126(10) 0.080(12) 0.076(10) 0.066(16)
C6_52 0.135(10) 0.197(15) 0.126(9) 0.083(10) 0.063(8) 0.028(9)
C7_52 0.149(10) 0.164(13) 0.109(8) 0.061(9) 0.061(7) 0.044(9)
C8_52 0.138(10) 0.181(14) 0.115(8) 0.075(9) 0.056(7) 0.042(9)
C9_52 0.162(11) 0.179(13) 0.114(8) 0.091(9) 0.065(7) 0.031(9)
C10_52 0.150(10) 0.111(9) 0.114(8) 0.064(7) 0.061(7) 0.024(8)
N11_52 0.174(11) 0.152(10) 0.112(7) 0.077(7) 0.074(7) 0.053(9)
C_52 0.127(8) 0.093(8) 0.121(8) 0.053(7) 0.061(7) 0.013(7)
OB_52 0.129(7) 0.220(11) 0.126(7) 0.084(8) 0.065(6) 0.033(7)
O_52 0.111(6) 0.138(7) 0.118(7) 0.061(6) 0.042(5) 0.007(6)
CG_52 0.135(10) 0.174(13) 0.097(8) 0.068(9) 0.039(7) 0.047(9)
CD_52 0.134(11) 0.180(13) 0.139(11) 0.066(11) 0.028(9) 0.043(10)
CE1_52 0.155(14) 0.237(19) 0.192(17) 0.083(15) 0.036(12) 0.076(14)
CE2_52 0.092(8) 0.170(11) 0.143(12) 0.060(10) 0.045(8) 0.024(8)
N_53 0.101(6) 0.088(6) 0.110(6) 0.052(5) 0.052(5) 0.028(5)
C2_53 0.093(6) 0.061(6) 0.102(6) 0.044(5) 0.047(5) 0.032(5)
C3_53 0.113(8) 0.089(8) 0.116(7) 0.059(7) 0.056(7) 0.037(7)
C4_53 0.130(9) 0.100(8) 0.109(8) 0.060(7) 0.066(7) 0.024(7)
C5_53 0.131(8) 0.104(9) 0.105(8) 0.058(7) 0.055(7) 0.027(7)
C6_53 0.106(7) 0.071(6) 0.091(6) 0.048(6) 0.044(5) -0.003(5)
C7_53 0.111(7) 0.070(6) 0.099(6) 0.055(6) 0.051(5) 0.014(5)
C8_53 0.120(8) 0.098(8) 0.096(7) 0.050(7) 0.047(6) 0.015(7)
C9_53 0.127(9) 0.067(7) 0.104(7) 0.044(6) 0.049(6) 0.006(6)
C10_53 0.095(6) 0.067(6) 0.094(6) 0.047(6) 0.047(5) 0.018(5)
N11_53 0.130(7) 0.083(6) 0.119(7) 0.057(6) 0.066(6) 0.030(5)
C_53 0.119(8) 0.098(8) 0.100(7) 0.051(7) 0.047(6) 0.029(7)
OB_53 0.099(6) 0.126(7) 0.102(5) 0.043(5) 0.048(5) 0.005(5)
O_53 0.114(6) 0.137(7) 0.102(6) 0.059(5) 0.056(5) 0.015(5)
N_54 0.116(7) 0.152(9) 0.109(6) 0.076(7) 0.052(6) 0.018(7)
C2_54 0.171(11) 0.132(10) 0.126(8) 0.080(8) 0.087(8) 0.029(9)
C3_54 0.196(13) 0.165(13) 0.159(11) 0.074(11) 0.106(10) 0.043(11)
C4_54 0.211(15) 0.222(19) 0.168(12) 0.081(13) 0.129(11) 0.063(14)
C5_54 0.217(15) 0.31(3) 0.170(13) 0.114(16) 0.120(11) 0.062(16)
C6_54 0.214(14) 0.27(2) 0.149(10) 0.114(12) 0.103(9) 0.062(13)
C7_54 0.188(12) 0.209(17) 0.127(9) 0.082(10) 0.085(8) 0.056(11)
C8_54 0.249(16) 0.41(4) 0.151(11) 0.126(15) 0.099(11) 0.098(18)
C9_54 0.226(16) 0.27(2) 0.141(10) 0.127(12) 0.080(10) 0.095(15)
C10_54 0.163(11) 0.202(15) 0.138(9) 0.119(10) 0.061(8) 0.026(10)
N11_54 0.162(9) 0.175(11) 0.128(8) 0.099(9) 0.068(7) 0.022(8)
C_54 0.160(11) 0.206(15) 0.159(11) 0.130(11) 0.060(9) 0.031(10)
OB_54 0.36(2) 0.35(2) 0.163(10) 0.131(13) 0.130(11) 0.117(18)
O_54 0.161(9) 0.259(13) 0.181(10) 0.163(10) 0.049(7) -0.007(9)
CG_54 0.35(3) 0.53(5) 0.168(15) 0.16(2) 0.109(16) 0.16(3)
CD_54 0.57(5) 0.76(7) 0.21(2) 0.21(3) 0.18(3) 0.16(4)
CE1_54 0.67(6) 0.56(7) 0.22(3) 0.18(4) 0.13(3) 0.11(5)
CE2_54 0.67(6) 0.77(7) 0.27(3) 0.16(4) 0.27(4) 0.05(5)
N_55 0.163(10) 0.177(10) 0.182(9) 0.152(9) 0.076(8) 0.040(8)
C2_55 0.141(10) 0.144(10) 0.227(11) 0.145(9) 0.087(9) 0.032(8)
C3_55 0.138(10) 0.160(12) 0.272(15) 0.158(12) 0.086(10) 0.023(9)
C4_55 0.138(12) 0.155(13) 0.292(16) 0.160(13) 0.103(11) 0.035(9)
C5_55 0.142(11) 0.151(13) 0.293(16) 0.140(12) 0.106(10) 0.056(10)
C6_55 0.140(10) 0.117(9) 0.253(11) 0.138(9) 0.112(9) 0.056(8)
C7_55 0.137(10) 0.162(11) 0.222(10) 0.139(9) 0.094(8) 0.053(8)
C8_55 0.146(10) 0.105(9) 0.252(12) 0.119(9) 0.122(9) 0.049(8)
C9_55 0.157(10) 0.156(12) 0.209(12) 0.114(10) 0.113(9) 0.057(9)
C10_55 0.135(9) 0.118(10) 0.209(11) 0.119(9) 0.098(8) 0.053(7)
N11_55 0.139(8) 0.127(8) 0.193(9) 0.129(8) 0.095(7) 0.047(6)
C_55 0.146(9) 0.133(11) 0.200(11) 0.122(10) 0.103(8) 0.058(8)
OB_55 0.239(14) 0.203(12) 0.358(16) 0.148(12) 0.225(14) 0.088(11)
O_55 0.151(8) 0.112(7) 0.199(9) 0.114(7) 0.092(7) 0.051(6)
CG_55 0.33(3) 0.34(3) 0.35(2) 0.119(18) 0.22(2) 0.13(3)
CD_55 0.47(5) 0.35(4) 0.35(2) 0.13(2) 0.24(3) 0.15(3)
CE1_55 0.44(6) 0.39(4) 0.39(4) 0.17(3) 0.15(4) 0.08(3)
CE2_55 0.23(2) 0.38(3) 0.34(2) 0.14(2) 0.19(2) 0.16(2)
N_56 0.128(7) 0.140(8) 0.160(9) 0.119(8) 0.076(7) 0.047(6)
C2_56 0.104(7) 0.122(8) 0.189(10) 0.125(8) 0.083(7) 0.041(6)
C7_56 0.148(11) 0.183(14) 0.187(11) 0.133(11) 0.085(9) 0.054(10)
C6_56 0.140(11) 0.228(17) 0.208(13) 0.163(13) 0.105(10) 0.060(11)
N11_56 0.152(10) 0.204(12) 0.200(10) 0.158(10) 0.096(8) 0.078(9)
C10_56 0.193(13) 0.29(2) 0.204(11) 0.186(13) 0.113(10) 0.109(13)
C_56 0.200(14) 0.36(3) 0.216(13) 0.204(15) 0.107(11) 0.118(15)
O_56 0.213(13) 0.38(2) 0.215(12) 0.217(14) 0.116(10) 0.110(13)
C9_56 0.187(13) 0.30(2) 0.232(15) 0.195(16) 0.123(11) 0.100(14)
C8_56 0.167(12) 0.219(17) 0.208(14) 0.143(13) 0.107(11) 0.064(12)
OB_56 0.164(10) 0.313(18) 0.296(16) 0.208(15) 0.150(11) 0.095(11)
N_57 0.178(11) 0.286(17) 0.190(11) 0.189(13) 0.091(9) 0.088(12)
C2_57 0.180(13) 0.30(2) 0.198(12) 0.179(14) 0.082(10) 0.089(14)
C3_57 0.25(2) 0.52(4) 0.195(14) 0.178(17) 0.081(12) 0.17(2)
C4_57 0.230(19) 0.32(3) 0.209(15) 0.181(16) 0.068(13) 0.115(19)
C5_57 0.206(19) 0.27(2) 0.219(14) 0.163(15) 0.064(12) 0.072(16)
C6_57 0.160(12) 0.248(16) 0.218(12) 0.184(13) 0.065(10) 0.056(11)
C7_57 0.169(12) 0.237(17) 0.225(12) 0.174(13) 0.076(10) 0.084(12)
C8_57 0.152(11) 0.210(14) 0.232(12) 0.176(12) 0.061(9) 0.065(10)
C9_57 0.126(9) 0.189(12) 0.242(12) 0.181(11) 0.070(8) 0.047(8)
C10_57 0.134(10) 0.143(10) 0.230(11) 0.149(9) 0.060(8) 0.044(8)
N11_57 0.172(12) 0.205(13) 0.230(11) 0.167(11) 0.080(10) 0.084(10)
C_57 0.114(9) 0.169(12) 0.234(11) 0.158(9) 0.068(8) 0.050(8)
OB_57 0.155(9) 0.228(12) 0.241(12) 0.159(11) 0.048(8) 0.066(9)
O_57 0.116(7) 0.147(8) 0.258(12) 0.134(8) 0.078(7) 0.039(6)
CG_57 0.147(14) 0.190(18) 0.31(2) 0.052(18) 0.050(14) 0.028(13)
CD_57 0.25(3) 0.63(7) 0.38(3) 0.15(4) 0.04(2) 0.21(4)
CE1_57 0.25(3) 0.80(12) 0.50(5) 0.17(6) 0.09(3) 0.17(4)
CE2_57 0.27(3) 0.52(7) 0.36(3) 0.09(3) 0.03(2) 0.08(4)
N_58 0.114(7) 0.141(9) 0.217(10) 0.135(8) 0.068(7) 0.031(6)
C2_58 0.120(9) 0.157(11) 0.203(11) 0.143(9) 0.066(7) 0.049(8)
C3_58 0.123(10) 0.125(9) 0.214(11) 0.135(9) 0.074(8) 0.055(8)
C4_58 0.145(10) 0.162(13) 0.201(12) 0.131(11) 0.087(9) 0.068(9)
C5_58 0.157(11) 0.176(12) 0.221(12) 0.154(11) 0.079(10) 0.070(9)
C6_58 0.130(9) 0.163(11) 0.212(11) 0.150(10) 0.077(8) 0.061(8)
C7_58 0.119(8) 0.173(11) 0.223(11) 0.160(10) 0.073(8) 0.045(8)
C8_58 0.121(9) 0.235(16) 0.187(10) 0.147(11) 0.054(8) 0.052(10)
C9_58 0.123(10) 0.197(13) 0.185(10) 0.150(10) 0.063(8) 0.062(9)
C10_58 0.115(9) 0.185(12) 0.197(10) 0.154(10) 0.057(7) 0.041(8)
N11_58 0.125(8) 0.200(12) 0.210(11) 0.162(10) 0.062(8) 0.057(8)
C_58 0.120(10) 0.270(18) 0.205(10) 0.190(12) 0.064(8) 0.051(11)
OB_58 0.156(8) 0.232(11) 0.177(8) 0.149(9) 0.077(7) 0.051(8)
O_58 0.121(7) 0.227(11) 0.190(9) 0.165(9) 0.057(7) 0.035(7)
N_59 0.127(9) 0.240(13) 0.221(10) 0.196(10) 0.062(7) 0.052(8)
C2_59 0.160(12) 0.294(16) 0.230(11) 0.234(12) 0.085(9) 0.071(11)
C3_59 0.192(15) 0.36(2) 0.256(15) 0.264(16) 0.124(13) 0.108(15)
C4_59 0.241(19) 0.40(3) 0.272(16) 0.263(19) 0.123(14) 0.143(19)
C5_59 0.216(17) 0.38(3) 0.252(16) 0.243(18) 0.120(13) 0.116(18)
C6_59 0.204(14) 0.39(2) 0.231(12) 0.237(14) 0.100(10) 0.124(15)
C7_59 0.151(11) 0.313(18) 0.219(11) 0.224(12) 0.078(9) 0.072(11)
C8_59 0.196(15) 0.38(2) 0.229(12) 0.233(14) 0.096(11) 0.112(15)
C9_59 0.151(13) 0.299(19) 0.225(13) 0.200(14) 0.070(11) 0.064(13)
C10_59 0.141(11) 0.237(15) 0.233(13) 0.194(13) 0.069(10) 0.036(10)
N11_59 0.131(9) 0.304(17) 0.227(12) 0.217(13) 0.073(9) 0.053(10)
C_59 0.138(12) 0.229(17) 0.261(14) 0.180(13) 0.082(11) 0.047(12)
OB_59 0.289(18) 0.53(3) 0.220(11) 0.241(15) 0.110(12) 0.207(19)
O_59 0.158(10) 0.296(16) 0.301(15) 0.225(14) 0.083(10) 0.043(10)
CG_59 0.39(3) 0.44(4) 0.228(17) 0.16(2) 0.045(18) 0.28(3)
CD_59 0.55(5) 0.42(4) 0.26(2) 0.17(2) 0.12(2) 0.30(4)
CE1_59 0.77(9) 0.66(7) 0.56(6) 0.37(6) 0.34(6) 0.54(7)
CE2_59 0.60(6) 0.51(6) 0.31(4) 0.20(4) 0.14(4) 0.30(5)
N_60 0.194(14) 0.203(13) 0.286(13) 0.190(12) 0.105(11) 0.072(11)
C2_60 0.152(11) 0.188(13) 0.286(13) 0.191(11) 0.093(10) 0.087(10)
C3_60 0.163(12) 0.203(15) 0.307(18) 0.192(15) 0.106(12) 0.079(11)
C4_60 0.153(14) 0.27(2) 0.304(18) 0.188(16) 0.099(12) 0.119(14)
C5_60 0.173(13) 0.225(17) 0.292(17) 0.210(15) 0.104(11) 0.093(12)
C6_60 0.174(12) 0.182(13) 0.305(13) 0.191(11) 0.118(10) 0.088(10)
C7_60 0.167(12) 0.217(15) 0.292(13) 0.184(12) 0.102(10) 0.078(11)
C8_60 0.212(15) 0.202(16) 0.310(15) 0.195(13) 0.120(11) 0.103(12)
C9_60 0.218(15) 0.192(14) 0.283(16) 0.193(13) 0.116(12) 0.104(12)
C10_60 0.163(11) 0.222(16) 0.272(15) 0.201(13) 0.102(10) 0.080(10)
N11_60 0.161(10) 0.223(13) 0.274(13) 0.206(12) 0.093(9) 0.082(9)
C_60 0.160(12) 0.200(15) 0.262(14) 0.190(13) 0.100(10) 0.094(11)
OB_60 0.270(17) 0.245(15) 0.325(16) 0.197(14) 0.153(13) 0.130(13)
O_60 0.179(11) 0.211(12) 0.266(13) 0.171(11) 0.097(10) 0.079(10)
CG_60 0.49(4) 0.26(2) 0.328(19) 0.191(17) 0.112(18) 0.26(2)
CD_60 0.50(4) 0.44(4) 0.33(2) 0.23(3) 0.14(3) 0.33(4)
CE1_60 0.51(4) 0.61(7) 0.48(5) 0.32(5) 0.15(3) 0.35(4)
CE2_60 0.52(4) 0.41(4) 0.33(2) 0.23(3) 0.14(3) 0.35(4)
OT_61 0.189(11) 0.224(12) 0.275(13) 0.197(11) 0.118(10) 0.071(9)
CT_61 0.183(15) 0.28(2) 0.27(2) 0.19(2) 0.128(16) 0.062(15)
OA_71 0.279(17) 0.255(14) 0.295(18) 0.132(13) 0.167(14) 0.101(12)
OB_71 0.36(3) 0.242(17) 0.29(2) 0.107(15) 0.037(18) 0.139(16)
N_72 0.194(13) 0.232(15) 0.234(14) 0.109(13) 0.148(11) 0.120(12)
C2_72 0.187(14) 0.258(15) 0.254(15) 0.146(12) 0.161(11) 0.099(12)
C3_72 0.217(16) 0.272(18) 0.254(17) 0.162(14) 0.172(14) 0.122(14)
C4_72 0.26(2) 0.32(2) 0.29(2) 0.144(16) 0.145(16) 0.153(18)
C5_72 0.194(15) 0.263(17) 0.247(17) 0.167(14) 0.166(14) 0.115(13)
C6_72 0.207(15) 0.258(15) 0.255(15) 0.150(11) 0.123(11) 0.108(12)
C7_72 0.160(12) 0.230(13) 0.237(14) 0.156(11) 0.136(10) 0.075(10)
C8_72 0.163(12) 0.245(14) 0.196(12) 0.164(11) 0.118(9) 0.097(10)
C9_72 0.173(12) 0.233(14) 0.229(14) 0.176(12) 0.129(10) 0.091(11)
C10_72 0.169(12) 0.252(14) 0.199(13) 0.179(11) 0.124(10) 0.089(11)
N11_72 0.181(13) 0.233(13) 0.251(15) 0.155(11) 0.122(11) 0.080(10)
C_72 0.149(11) 0.231(14) 0.246(16) 0.191(13) 0.123(11) 0.073(10)
OB_72 0.224(13) 0.282(15) 0.239(13) 0.157(11) 0.104(10) 0.128(12)
O_72 0.165(11) 0.277(13) 0.275(15) 0.202(13) 0.124(10) 0.087(10)
CG_72 0.159(13) 0.269(17) 0.183(12) 0.163(12) 0.103(10) 0.088(12)
CD_72 0.32(3) 0.35(3) 0.30(2) 0.19(2) 0.050(18) 0.15(2)
CE1_72 0.30(3) 0.36(3) 0.28(2) 0.21(2) 0.03(2) 0.11(2)
CE2_72 0.46(4) 0.44(4) 0.27(3) 0.24(3) 0.03(3) 0.11(3)
N_73 0.153(9) 0.231(13) 0.271(15) 0.199(12) 0.122(10) 0.086(9)
C2_73 0.139(9) 0.179(10) 0.181(12) 0.145(10) 0.090(8) 0.057(8)
C3_73 0.135(10) 0.165(10) 0.183(13) 0.137(10) 0.087(9) 0.046(8)
C4_73 0.172(11) 0.238(14) 0.191(12) 0.187(12) 0.116(10) 0.078(10)
C5_73 0.144(11) 0.218(12) 0.236(15) 0.191(12) 0.100(10) 0.066(9)
C6_73 0.141(9) 0.204(11) 0.201(12) 0.167(10) 0.111(8) 0.066(8)
C7_73 0.140(9) 0.181(10) 0.183(12) 0.142(9) 0.088(8) 0.062(8)
C8_73 0.131(10) 0.220(12) 0.219(14) 0.171(11) 0.105(9) 0.071(9)
C9_73 0.136(11) 0.204(12) 0.247(17) 0.178(12) 0.098(10) 0.056(9)
C10_73 0.133(9) 0.169(9) 0.164(11) 0.134(9) 0.084(8) 0.046(7)
N11_73 0.133(8) 0.177(9) 0.165(9) 0.128(8) 0.101(7) 0.051(7)
C_73 0.144(10) 0.165(10) 0.179(11) 0.135(9) 0.114(9) 0.051(8)
OB_73 0.125(8) 0.213(11) 0.309(16) 0.198(12) 0.104(9) 0.054(7)
O_73 0.169(9) 0.182(9) 0.187(10) 0.133(8) 0.103(8) 0.056(7)
N_74 0.161(10) 0.202(11) 0.186(11) 0.140(10) 0.107(8) 0.084(9)
C2_74 0.192(13) 0.174(11) 0.212(14) 0.143(11) 0.112(10) 0.075(10)
C3_74 0.208(15) 0.204(13) 0.202(14) 0.140(11) 0.128(12) 0.110(11)
C4_74 0.244(16) 0.203(14) 0.245(16) 0.160(13) 0.165(13) 0.124(13)
C5_74 0.259(19) 0.212(14) 0.31(2) 0.175(14) 0.112(15) 0.123(13)
C6_74 0.179(13) 0.206(12) 0.281(16) 0.175(12) 0.138(11) 0.094(11)
C7_74 0.174(12) 0.195(12) 0.222(13) 0.153(10) 0.120(10) 0.085(10)
C8_74 0.205(14) 0.245(14) 0.268(16) 0.195(13) 0.156(12) 0.134(12)
C9_74 0.176(15) 0.263(15) 0.287(18) 0.190(13) 0.146(13) 0.125(12)
C10_74 0.170(13) 0.247(13) 0.243(14) 0.163(11) 0.133(10) 0.105(11)
N11_74 0.161(10) 0.197(11) 0.229(12) 0.160(10) 0.116(9) 0.071(9)
C_74 0.177(14) 0.218(13) 0.223(15) 0.163(11) 0.125(11) 0.071(11)
OB_74 0.275(16) 0.295(15) 0.351(18) 0.241(15) 0.215(14) 0.196(14)
O_74 0.198(11) 0.320(16) 0.271(13) 0.251(13) 0.129(10) 0.078(10)
CG_74 0.32(3) 0.44(4) 0.46(3) 0.27(3) 0.16(2) 0.25(3)
CD_74 0.46(4) 0.52(4) 0.46(4) 0.28(3) 0.18(3) 0.35(4)
CE1_74 0.38(3) 0.51(4) 0.37(3) 0.34(3) 0.26(3) 0.31(3)
CE2_74 0.62(7) 0.60(6) 0.43(3) 0.31(3) 0.22(3) 0.45(5)
N_75 0.193(14) 0.237(13) 0.197(13) 0.145(12) 0.099(11) 0.076(11)
C2_75 0.165(12) 0.191(12) 0.189(14) 0.142(11) 0.095(10) 0.038(10)
C3_75 0.178(13) 0.221(15) 0.193(15) 0.141(13) 0.088(11) 0.046(12)
C4_75 0.162(15) 0.236(16) 0.228(18) 0.144(15) 0.090(13) 0.034(13)
C5_75 0.181(14) 0.211(15) 0.251(19) 0.142(13) 0.099(13) 0.039(11)
C6_75 0.175(12) 0.178(11) 0.208(15) 0.136(11) 0.087(11) 0.032(9)
C7_75 0.162(11) 0.178(11) 0.186(13) 0.127(10) 0.089(10) 0.028(8)
C8_75 0.185(13) 0.143(10) 0.173(13) 0.107(10) 0.072(10) 0.027(9)
C9_75 0.179(12) 0.135(9) 0.168(12) 0.106(9) 0.068(10) 0.055(8)
C10_75 0.162(10) 0.129(9) 0.166(11) 0.098(9) 0.085(9) 0.024(7)
N11_75 0.159(9) 0.143(9) 0.163(10) 0.116(8) 0.088(8) 0.037(7)
C_75 0.161(11) 0.140(9) 0.171(12) 0.106(9) 0.093(9) 0.030(8)
OB_75 0.217(13) 0.150(9) 0.245(14) 0.108(9) 0.099(11) 0.028(9)
O_75 0.163(9) 0.124(7) 0.155(9) 0.074(7) 0.066(7) 0.023(7)
CG_75 0.31(3) 0.22(2) 0.27(3) 0.06(2) 0.07(2) 0.11(2)
CD_75 0.49(5) 0.41(4) 0.44(4) -0.07(3) 0.07(4) 0.25(4)
CE1_75 0.49(5) 0.60(7) 0.48(6) -0.02(5) 0.09(4) 0.31(5)
CE2_75 0.46(6) 0.55(7) 0.41(4) -0.05(4) 0.07(4) 0.25(6)
N_76 0.131(8) 0.131(7) 0.136(9) 0.097(7) 0.035(7) 0.008(6)
C2_76 0.143(10) 0.131(9) 0.117(10) 0.068(8) 0.057(8) 0.018(8)
C7_76 0.125(8) 0.133(8) 0.102(8) 0.083(7) 0.063(6) 0.010(7)
C6_76 0.125(10) 0.138(9) 0.111(9) 0.074(8) 0.048(7) 0.015(7)
N11_76 0.124(7) 0.123(8) 0.105(7) 0.072(7) 0.042(6) -0.003(6)
C10_76 0.129(8) 0.121(8) 0.090(7) 0.060(7) 0.045(6) 0.008(7)
C_76 0.115(9) 0.160(11) 0.133(10) 0.093(9) 0.060(7) 0.017(8)
O_76 0.142(8) 0.160(9) 0.134(8) 0.087(7) 0.061(6) 0.027(7)
C9_76 0.136(9) 0.116(9) 0.133(10) 0.063(8) 0.035(8) 0.001(7)
C8_76 0.112(9) 0.123(9) 0.120(10) 0.061(8) 0.039(7) 0.004(7)
OB_76 0.173(9) 0.142(8) 0.134(8) 0.083(7) 0.049(7) 0.008(7)
N_77 0.107(7) 0.153(8) 0.120(8) 0.081(7) 0.061(6) 0.009(6)
C2_77 0.113(9) 0.173(11) 0.124(10) 0.080(8) 0.055(7) 0.024(8)
C3_77 0.133(11) 0.225(15) 0.152(12) 0.096(11) 0.075(9) 0.054(10)
C4_77 0.168(13) 0.240(16) 0.156(14) 0.108(13) 0.059(11) 0.067(12)
C5_77 0.160(14) 0.265(16) 0.161(15) 0.101(13) 0.084(12) 0.068(12)
C6_77 0.135(11) 0.211(12) 0.138(12) 0.068(10) 0.057(9) 0.040(9)
C7_77 0.117(10) 0.195(11) 0.125(10) 0.070(8) 0.071(8) 0.028(8)
C8_77 0.119(10) 0.222(13) 0.122(11) 0.051(10) 0.050(9) 0.037(9)
C9_77 0.119(9) 0.179(12) 0.107(9) 0.038(9) 0.058(8) 0.013(8)
C10_77 0.107(8) 0.165(10) 0.085(8) 0.054(8) 0.062(7) 0.004(7)
N11_77 0.113(8) 0.168(9) 0.100(8) 0.061(7) 0.057(7) 0.013(7)
C_77 0.111(9) 0.160(10) 0.111(11) 0.054(9) 0.061(8) 0.007(8)
OB_77 0.115(8) 0.280(14) 0.193(13) 0.027(11) 0.053(8) 0.043(9)
O_77 0.128(7) 0.178(9) 0.110(7) 0.068(7) 0.068(6) 0.019(7)
CG_77 0.110(10) 0.241(16) 0.161(15) 0.026(13) 0.047(10) 0.034(11)
CD_77 0.121(13) 0.32(2) 0.26(2) 0.040(19) 0.043(12) 0.038(14)
CE1_77 0.166(18) 0.38(4) 0.35(3) 0.08(3) 0.12(2) 0.06(2)
CE2_77 0.122(15) 0.34(3) 0.33(3) 0.02(2) 0.026(17) 0.037(17)
N_78 0.107(7) 0.135(9) 0.149(10) 0.041(8) 0.043(7) 0.006(7)
C2_78 0.110(8) 0.116(8) 0.130(11) 0.061(8) 0.042(7) 0.005(7)
C3_78 0.127(9) 0.139(10) 0.119(10) 0.070(9) 0.049(8) 0.019(8)
C4_78 0.141(9) 0.130(10) 0.104(9) 0.061(8) 0.052(8) 0.035(8)
C5_78 0.176(13) 0.143(11) 0.27(2) 0.106(12) 0.027(12) 0.030(9)
C6_78 0.127(9) 0.140(10) 0.217(18) 0.087(10) 0.025(9) 0.024(8)
C7_78 0.122(8) 0.139(9) 0.139(12) 0.070(9) 0.035(8) 0.011(7)
C8_78 0.124(9) 0.158(10) 0.176(13) 0.109(10) 0.028(9) 0.031(8)
C9_78 0.116(9) 0.144(10) 0.147(11) 0.092(9) 0.030(8) 0.017(8)
C10_78 0.082(7) 0.132(8) 0.114(9) 0.073(7) 0.021(6) 0.000(6)
N11_78 0.100(7) 0.143(8) 0.123(8) 0.079(7) 0.046(6) 0.008(6)
C_78 0.131(9) 0.134(9) 0.099(9) 0.070(8) 0.034(7) 0.010(7)
OB_78 0.188(10) 0.272(15) 0.150(8) 0.086(9) 0.075(8) 0.108(10)
O_78 0.135(7) 0.140(7) 0.094(6) 0.061(6) 0.039(6) 0.004(6)
N_79 0.133(8) 0.114(7) 0.090(7) 0.061(6) 0.027(6) 0.012(6)
C2_79 0.127(9) 0.127(9) 0.109(8) 0.080(8) 0.049(7) 0.012(7)
C3_79 0.155(12) 0.140(10) 0.129(10) 0.084(9) 0.047(9) 0.041(8)
C4_79 0.155(11) 0.112(9) 0.140(11) 0.079(9) 0.067(9) 0.039(8)
C5_79 0.177(13) 0.148(11) 0.146(11) 0.078(9) 0.049(9) 0.069(10)
C6_79 0.147(10) 0.153(10) 0.128(10) 0.086(8) 0.049(8) 0.046(8)
C7_79 0.134(10) 0.140(9) 0.120(9) 0.067(8) 0.037(7) 0.035(8)
C8_79 0.163(12) 0.192(12) 0.135(11) 0.076(9) 0.060(9) 0.082(10)
C9_79 0.128(11) 0.193(11) 0.135(11) 0.090(9) 0.054(9) 0.074(9)
C10_79 0.097(8) 0.161(9) 0.122(9) 0.063(7) 0.046(7) 0.052(7)
N11_79 0.091(6) 0.148(8) 0.113(7) 0.071(7) 0.050(6) 0.030(6)
C_79 0.088(8) 0.154(9) 0.107(9) 0.054(8) 0.034(7) 0.035(7)
OB_79 0.163(9) 0.210(11) 0.187(10) 0.118(9) 0.088(8) 0.097(9)
O_79 0.094(6) 0.159(8) 0.119(7) 0.074(6) 0.042(5) 0.038(5)
CG_79 0.159(13) 0.265(19) 0.236(17) 0.153(15) 0.100(11) 0.107(13)
CD_79 0.190(16) 0.29(2) 0.30(2) 0.183(19) 0.125(15) 0.137(16)
CE1_79 0.238(18) 0.31(3) 0.30(2) 0.17(2) 0.109(17) 0.162(19)
CE2_79 0.27(2) 0.29(2) 0.38(4) 0.21(2) 0.18(2) 0.155(19)
N_80 0.104(8) 0.172(9) 0.088(7) 0.062(7) 0.041(6) 0.057(7)
C2_80 0.102(8) 0.181(10) 0.120(10) 0.068(9) 0.059(7) 0.052(8)
C3_80 0.100(8) 0.175(11) 0.104(9) 0.051(9) 0.059(7) 0.045(8)
C4_80 0.100(8) 0.169(11) 0.079(8) 0.044(8) 0.048(7) 0.028(8)
C5_80 0.124(9) 0.184(12) 0.109(10) 0.064(9) 0.054(8) 0.064(9)
C6_80 0.096(7) 0.189(11) 0.117(9) 0.086(9) 0.061(7) 0.055(7)
C7_80 0.088(7) 0.191(11) 0.114(9) 0.074(9) 0.049(7) 0.054(8)
C8_80 0.115(8) 0.197(11) 0.101(10) 0.063(9) 0.056(8) 0.068(9)
C9_80 0.104(9) 0.206(12) 0.147(12) 0.089(10) 0.063(8) 0.052(8)
C10_80 0.101(8) 0.203(11) 0.138(11) 0.085(9) 0.055(8) 0.061(8)
N11_80 0.093(6) 0.207(11) 0.118(8) 0.077(8) 0.054(6) 0.045(7)
C_80 0.116(9) 0.205(12) 0.164(12) 0.120(10) 0.046(9) 0.060(9)
OB_80 0.129(7) 0.201(10) 0.093(6) 0.050(7) 0.033(6) 0.076(8)
O_80 0.124(8) 0.245(13) 0.321(18) 0.168(13) 0.071(10) 0.082(9)
CG_80 0.141(11) 0.210(14) 0.112(11) 0.033(11) 0.023(9) 0.091(11)
CD_80 0.222(18) 0.215(16) 0.117(13) 0.038(13) 0.027(12) 0.113(15)
CE1_80 0.208(17) 0.180(16) 0.168(17) 0.043(14) 0.036(14) 0.080(14)
CE2_80 0.204(17) 0.24(2) 0.101(12) 0.038(13) 0.016(11) 0.067(15)
OT_81 0.105(6) 0.199(9) 0.144(8) 0.109(8) 0.057(6) 0.043(7)
CT_81 0.096(8) 0.180(12) 0.188(14) 0.112(11) 0.062(9) 0.046(8)

loop_
_atom_type_symbol
_atom_type_description
_atom_type_scat_dispersion_real
_atom_type_scat_dispersion_imag
_atom_type_scat_source
C C 0.0033 0.0016 'International Tables Vol C Tables 4.2.6.8 and 6.1.1.4'
H H 0.0000 0.0000 'International Tables Vol C Tables 4.2.6.8 and 6.1.1.4'
N N 0.0061 0.0033 'International Tables Vol C Tables 4.2.6.8 and 6.1.1.4'
O O 0.0106 0.0060 'International Tables Vol C Tables 4.2.6.8 and 6.1.1.4'

loop_
_geom_angle_atom_site_label_1
_geom_angle_atom_site_label_2
_geom_angle_atom_site_label_3
_geom_angle
_geom_angle_site_symmetry_1
_geom_angle_site_symmetry_3
OA_1 N_2 OB_1 125(3) . .
OA_1 N_2 C2_2 120(3) . .
OB_1 N_2 C2_2 115(2) . .
N_2 C2_2 C7_2 122(2) . .
N_2 C2_2 C3_2 117(2) . .
C7_2 C2_2 C3_2 120.7(19) . .
C4_2 C3_2 C2_2 116(2) . .
C5_2 C4_2 C3_2 128(2) . .
C4_2 C5_2 C6_2 111.8(19) . .
C8_2 C6_2 C7_2 120.8(17) . .
C8_2 C6_2 C5_2 114.8(18) . .
C7_2 C6_2 C5_2 124.4(18) . .
N11_2 C7_2 C2_2 119.8(18) . .
N11_2 C7_2 C6_2 121.1(17) . .
C2_2 C7_2 C6_2 119.0(18) . .
OB_2 C8_2 C9_2 130.3(19) . .
OB_2 C8_2 C6_2 113.0(18) . .
C9_2 C8_2 C6_2 116.7(18) . .
C10_2 C9_2 C8_2 122.5(18) . .
N11_2 C10_2 C9_2 120.7(17) . .
N11_2 C10_2 C_2 114.4(16) . .
C9_2 C10_2 C_2 124.8(19) . .
C10_2 N11_2 C7_2 118.3(16) . .
O_2 C_2 N_3 125.2(16) . .
O_2 C_2 C10_2 117.2(16) . .
N_3 C_2 C10_2 117.5(16) . .
C8_2 OB_2 CG_2 115.8(16) . .
OB_2 CG_2 CD_2 102.3(17) . .
CE2_2 CD_2 CE1_2 110.6(17) . .
CE2_2 CD_2 CG_2 111.8(18) . .
CE1_2 CD_2 CG_2 107.9(16) . .
C2_3 N_3 C_2 131.4(14) . .
N_3 C2_3 C7_3 117.3(14) . .
N_3 C2_3 C3_3 124.0(14) . .
C7_3 C2_3 C3_3 118.7(14) . .
C4_3 C3_3 C2_3 119.7(15) . .
C3_3 C4_3 C5_3 122.2(16) . .
C4_3 C5_3 C6_3 119.0(15) . .
C7_3 C6_3 C5_3 119.4(13) . .
C7_3 C6_3 C8_3 118.2(13) . .
C5_3 C6_3 C8_3 122.4(14) . .
C6_3 C7_3 N11_3 121.1(12) . .
C6_3 C7_3 C2_3 121.0(13) . .
N11_3 C7_3 C2_3 117.9(14) . .
C9_3 C8_3 OB_3 123.5(12) . .
C9_3 C8_3 C6_3 120.6(13) . .
OB_3 C8_3 C6_3 115.8(12) . .
C8_3 C9_3 C10_3 117.3(13) . .
N11_3 C10_3 C9_3 123.8(12) . .
N11_3 C10_3 C_3 115.6(13) . .
C9_3 C10_3 C_3 120.4(13) . .
C10_3 N11_3 C7_3 118.9(12) . .
O_3 C_3 N_4 123.5(14) . .
O_3 C_3 C10_3 118.9(14) . .
N_4 C_3 C10_3 117.5(14) . .
C2_4 N_4 C_3 132.6(13) . .
N_4 C2_4 C3_4 120.8(14) . .
N_4 C2_4 C7_4 116.5(16) . .
C3_4 C2_4 C7_4 122.3(15) . .
C2_4 C3_4 C4_4 117.7(17) . .
C5_4 C4_4 C3_4 117(2) . .
C6_4 C5_4 C4_4 126(2) . .
C5_4 C6_4 C8_4 124(2) . .
C5_4 C6_4 C7_4 118.2(19) . .
C8_4 C6_4 C7_4 117.8(18) . .
N11_4 C7_4 C2_4 116.1(17) . .
N11_4 C7_4 C6_4 125.0(17) . .
C2_4 C7_4 C6_4 118.9(17) . .
OB_4 C8_4 C9_4 123.0(19) . .
OB_4 C8_4 C6_4 122.2(19) . .
C9_4 C8_4 C6_4 114.7(18) . .
C10_4 C9_4 C8_4 126.6(19) . .
N11_4 C10_4 C9_4 117.5(17) . .
N11_4 C10_4 C_4 115.1(16) . .
C9_4 C10_4 C_4 127.2(18) . .
C7_4 N11_4 C10_4 118.3(16) . .
O_4 C_4 N_5 125.1(17) . .
O_4 C_4 C10_4 119.1(18) . .
N_5 C_4 C10_4 115.8(16) . .
C8_4 OB_4 CG_4 119.9(18) . .
OB_4 CG_4 CD_4 106.5(19) . .
CG_4 CD_4 CE1_4 111(2) . .
CG_4 CD_4 CE2_4 109.4(19) . .
CE1_4 CD_4 CE2_4 107.0(19) . .
C2_5 N_5 C_4 132.8(14) . .
N_5 C2_5 C3_5 120.3(16) . .
N_5 C2_5 C7_5 118.4(15) . .
C3_5 C2_5 C7_5 121.2(16) . .
C4_5 C3_5 C2_5 117.8(18) . .
C3_5 C4_5 C5_5 123.0(18) . .
C4_5 C5_5 C6_5 121.3(16) . .
C8_5 C6_5 C7_5 117.6(14) . .
C8_5 C6_5 C5_5 126.0(15) . .
C7_5 C6_5 C5_5 116.3(15) . .
N11_5 C7_5 C6_5 122.6(15) . .
N11_5 C7_5 C2_5 117.2(15) . .
C6_5 C7_5 C2_5 120.2(14) . .
C9_5 C8_5 OB_5 126.4(17) . .
C9_5 C8_5 C6_5 118.0(15) . .
OB_5 C8_5 C6_5 115.5(15) . .
C8_5 C9_5 C10_5 121.4(16) . .
N11_5 C10_5 C9_5 120.8(14) . .
N11_5 C10_5 C_5 115.3(15) . .
C9_5 C10_5 C_5 123.9(17) . .
C7_5 N11_5 C10_5 119.5(14) . .
O_5 C_5 N_6 124.3(13) . .
O_5 C_5 C10_5 117.0(15) . .
N_6 C_5 C10_5 118.4(15) . .
C8_5 OB_5 CG_5 117.5(17) . .
OB_5 CG_5 CD_5 117(2) . .
CE2_5 CD_5 CG_5 111(2) . .
CE2_5 CD_5 CE1_5 110(2) . .
CG_5 CD_5 CE1_5 109(2) . .
C_5 N_6 C2_6 123.8(11) . .
N_6 C2_6 C7_6 107.9(9) . .
N11_6 C7_6 C6_6 123.7(10) . .
N11_6 C7_6 C2_6 120.1(11) . .
C6_6 C7_6 C2_6 116.3(11) . .
C8_6 C6_6 C7_6 117.6(12) . .
C7_6 N11_6 C10_6 119.4(11) . .
N11_6 C10_6 C9_6 119.8(12) . .
N11_6 C10_6 C_6 118.3(13) . .
C9_6 C10_6 C_6 121.8(14) . .
O_6 C_6 N_7 120.5(15) . .
O_6 C_6 C10_6 121.0(15) . .
N_7 C_6 C10_6 118.5(15) . .
C8_6 C9_6 C10_6 119.6(13) . .
C6_6 C8_6 OB_6 124.2(13) . .
C6_6 C8_6 C9_6 120.0(13) . .
OB_6 C8_6 C9_6 115.8(13) . .
C2_7 N_7 C_6 134.6(16) . .
N_7 C2_7 C3_7 126.4(17) . .
N_7 C2_7 C7_7 116.0(17) . .
C3_7 C2_7 C7_7 117.6(15) . .
C2_7 C3_7 C4_7 121.4(18) . .
C5_7 C4_7 C3_7 118(2) . .
C6_7 C5_7 C4_7 124(2) . .
C5_7 C6_7 C7_7 117.1(18) . .
C5_7 C6_7 C8_7 122.1(17) . .
C7_7 C6_7 C8_7 120.8(17) . .
N11_7 C7_7 C6_7 119.0(16) . .
N11_7 C7_7 C2_7 118.9(15) . .
C6_7 C7_7 C2_7 122.1(16) . .
OB_7 C8_7 C9_7 125.7(17) . .
OB_7 C8_7 C6_7 116.4(17) . .
C9_7 C8_7 C6_7 118.0(15) . .
C8_7 C9_7 C10_7 118.6(16) . .
N11_7 C10_7 C9_7 121.0(15) . .
N11_7 C10_7 C_7 117.3(14) . .
C9_7 C10_7 C_7 121.7(15) . .
C10_7 N11_7 C7_7 122.4(14) . .
O_7 C_7 N_8 119.2(15) . .
O_7 C_7 C10_7 120.3(14) . .
N_8 C_7 C10_7 120.5(14) . .
C8_7 OB_7 CG_7 118.9(18) . .
OB_7 CG_7 CD_7 104.0(18) . .
CE2_7 CD_7 CG_7 107(2) . .
CE2_7 CD_7 CE1_7 106(2) . .
CG_7 CD_7 CE1_7 102.3(17) . .
C_7 N_8 C2_8 135.1(14) . .
N_8 C2_8 C3_8 122.3(14) . .
N_8 C2_8 C7_8 115.8(15) . .
C3_8 C2_8 C7_8 121.9(15) . .
C2_8 C3_8 C4_8 120.9(15) . .
C5_8 C4_8 C3_8 117.8(17) . .
C4_8 C5_8 C6_8 122.3(16) . .
C8_8 C6_8 C5_8 121.9(15) . .
C8_8 C6_8 C7_8 117.5(15) . .
C5_8 C6_8 C7_8 120.5(14) . .
N11_8 C7_8 C6_8 123.2(13) . .
N11_8 C7_8 C2_8 120.2(15) . .
C6_8 C7_8 C2_8 116.5(14) . .
OB_8 C8_8 C6_8 115.3(15) . .
OB_8 C8_8 C9_8 124.6(14) . .
C6_8 C8_8 C9_8 119.9(15) . .
C10_8 C9_8 C8_8 116.3(14) . .
N11_8 C10_8 C9_8 124.4(14) . .
N11_8 C10_8 C_8 118.1(12) . .
C9_8 C10_8 C_8 117.3(12) . .
C7_8 N11_8 C10_8 118.3(13) . .
O_8 C_8 N_9 119.8(12) . .
O_8 C_8 C10_8 123.5(12) . .
N_9 C_8 C10_8 116.7(12) . .
C2_9 N_9 C_8 131.4(12) . .
N_9 C2_9 C3_9 123.6(13) . .
N_9 C2_9 C7_9 117.6(13) . .
C3_9 C2_9 C7_9 118.6(13) . .
C2_9 C3_9 C4_9 116.7(14) . .
C5_9 C4_9 C3_9 124.5(17) . .
C6_9 C5_9 C4_9 119.4(17) . .
C5_9 C6_9 C7_9 118.7(14) . .
C5_9 C6_9 C8_9 121.5(16) . .
C7_9 C6_9 C8_9 119.8(15) . .
C6_9 C7_9 N11_9 123.1(12) . .
C6_9 C7_9 C2_9 122.0(13) . .
N11_9 C7_9 C2_9 114.9(12) . .
OB_9 C8_9 C6_9 117.1(15) . .
OB_9 C8_9 C9_9 127.7(14) . .
C6_9 C8_9 C9_9 115.2(15) . .
C10_9 C9_9 C8_9 123.2(13) . .
N11_9 C10_9 C9_9 119.0(13) . .
N11_9 C10_9 C_9 117.8(13) . .
C9_9 C10_9 C_9 123.3(13) . .
C10_9 N11_9 C7_9 119.8(12) . .
O_9 C_9 N_10 120.8(13) . .
O_9 C_9 C10_9 122.5(14) . .
N_10 C_9 C10_9 116.2(12) . .
C8_9 OB_9 CG_9 117.6(14) . .
OB_9 CG_9 CD_9 104.5(17) . .
CE1_9 CD_9 CE2_9 108.8(19) . .
CE1_9 CD_9 CG_9 108.4(19) . .
CE2_9 CD_9 CG_9 107.9(19) . .
C_9 N_10 C2_10 133.4(12) . .
N_10 C2_10 C3_10 127.8(13) . .
N_10 C2_10 C7_10 115.5(12) . .
C3_10 C2_10 C7_10 116.5(13) . .
C2_10 C3_10 C4_10 122.0(14) . .
C5_10 C4_10 C3_10 122.8(15) . .
C4_10 C5_10 C6_10 119.3(15) . .
C5_10 C6_10 C8_10 123.9(14) . .
C5_10 C6_10 C7_10 118.9(13) . .
C8_10 C6_10 C7_10 117.2(13) . .
N11_10 C7_10 C6_10 121.8(12) . .
N11_10 C7_10 C2_10 117.8(12) . .
C6_10 C7_10 C2_10 120.4(12) . .
OB_10 C8_10 C6_10 116.4(14) . .
OB_10 C8_10 C9_10 123.9(15) . .
C6_10 C8_10 C9_10 119.7(14) . .
C10_10 C9_10 C8_10 117.8(14) . .
N11_10 C10_10 C9_10 123.8(13) . .
N11_10 C10_10 C_10 117.4(15) . .
C9_10 C10_10 C_10 118.8(15) . .
C10_10 N11_10 C7_10 119.5(12) . .
O_10 C_10 OT_11 121.7(15) . .
O_10 C_10 C10_10 122.3(19) . .
OT_11 C_10 C10_10 115.0(16) . .
C8_10 OB_10 CG_10 116.6(14) . .
OB_10 CG_10 CD_10 107.3(15) . .
CE1_10 CD_10 CG_10 112.3(14) . .
CE1_10 CD_10 CE2_10 111.4(13) . .
CG_10 CD_10 CE2_10 109.8(15) . .
C_10 OT_11 CT_11 119.9(13) . .
OB_31 N_32 OA_31 125(3) . .
OB_31 N_32 C2_32 116(3) . .
OA_31 N_32 C2_32 118(3) . .
N_32 C2_32 C7_32 123.7(17) . .
N_32 C2_32 C3_32 115.1(19) . .
C7_32 C2_32 C3_32 120.8(18) . .
C2_32 C3_32 C4_32 118(2) . .
C5_32 C4_32 C3_32 124(2) . .
C4_32 C5_32 C6_32 115.1(19) . .
C7_32 C6_32 C8_32 117.1(14) . .
C7_32 C6_32 C5_32 122.1(17) . .
C8_32 C6_32 C5_32 120.7(16) . .
C2_32 C7_32 C6_32 120.0(15) . .
C2_32 C7_32 N11_32 116.5(15) . .
C6_32 C7_32 N11_32 123.5(15) . .
C9_32 C8_32 OB_32 124.2(14) . .
C9_32 C8_32 C6_32 121.0(13) . .
OB_32 C8_32 C6_32 114.8(13) . .
C8_32 C9_32 C10_32 117.4(13) . .
N11_32 C10_32 C9_32 126.1(12) . .
N11_32 C10_32 C_32 112.8(11) . .
C9_32 C10_32 C_32 121.1(13) . .
C10_32 N11_32 C7_32 114.9(13) . .
O_32 C_32 N_33 123.8(11) . .
O_32 C_32 C10_32 118.7(12) . .
N_33 C_32 C10_32 117.5(12) . .
C8_32 OB_32 CG_32 122.9(13) . .
OB_32 CG_32 CD_32 107.8(13) . .
CE2_32 CD_32 CE1_32 111.1(15) . .
CE2_32 CD_32 CG_32 109.8(15) . .
CE1_32 CD_32 CG_32 109.3(13) . .
C2_33 N_33 C_32 132.6(11) . .
N_33 C2_33 C3_33 126.5(11) . .
N_33 C2_33 C7_33 115.7(10) . .
C3_33 C2_33 C7_33 117.6(10) . .
C4_33 C3_33 C2_33 121.6(11) . .
C3_33 C4_33 C5_33 121.3(11) . .
C6_33 C5_33 C4_33 118.6(11) . .
C7_33 C6_33 C5_33 120.5(10) . .
C7_33 C6_33 C8_33 116.3(10) . .
C5_33 C6_33 C8_33 123.2(11) . .
C6_33 C7_33 N11_33 122.5(10) . .
C6_33 C7_33 C2_33 120.4(10) . .
N11_33 C7_33 C2_33 117.1(10) . .
OB_33 C8_33 C9_33 122.3(10) . .
OB_33 C8_33 C6_33 116.9(10) . .
C9_33 C8_33 C6_33 120.8(11) . .
C8_33 C9_33 C10_33 118.9(11) . .
N11_33 C10_33 C9_33 121.5(10) . .
N11_33 C10_33 C_33 117.3(12) . .
C9_33 C10_33 C_33 121.0(12) . .
C10_33 N11_33 C7_33 120.0(10) . .
O_33 C_33 N_34 120.1(11) . .
O_33 C_33 C10_33 122.7(12) . .
N_34 C_33 C10_33 117.1(13) . .
C_33 N_34 C2_34 134.1(13) . .
C3_34 C2_34 C7_34 117.8(14) . .
C3_34 C2_34 N_34 124.2(13) . .
C7_34 C2_34 N_34 117.7(14) . .
C2_34 C3_34 C4_34 125.7(17) . .
C5_34 C4_34 C3_34 116.6(18) . .
C4_34 C5_34 C6_34 119.6(17) . .
C8_34 C6_34 C7_34 116.8(17) . .
C8_34 C6_34 C5_34 121.2(17) . .
C7_34 C6_34 C5_34 121.6(16) . .
C2_34 C7_34 N11_34 115.9(14) . .
C2_34 C7_34 C6_34 118.7(15) . .
N11_34 C7_34 C6_34 125.4(15) . .
C6_34 C8_34 OB_34 116.9(18) . .
C6_34 C8_34 C9_34 116.4(17) . .
OB_34 C8_34 C9_34 126.6(17) . .
C10_34 C9_34 C8_34 124.5(18) . .
N11_34 C10_34 C9_34 118.6(17) . .
N11_34 C10_34 C_34 115.7(16) . .
C9_34 C10_34 C_34 125.6(18) . .
C10_34 N11_34 C7_34 118.0(15) . .
O_34 C_34 N_35 119.6(17) . .
O_34 C_34 C10_34 121.2(19) . .
N_35 C_34 C10_34 119.3(17) . .
C8_34 OB_34 CG_34 118.1(19) . .
OB_34 CG_34 CD_34 110(2) . .
CE2_34 CD_34 CG_34 110(2) . .
CE2_34 CD_34 CE1_34 109(2) . .
CG_34 CD_34 CE1_34 107(2) . .
C2_35 N_35 C_34 140.1(16) . .
N_35 C2_35 C3_35 122.0(18) . .
N_35 C2_35 C7_35 122.8(16) . .
C3_35 C2_35 C7_35 115.1(17) . .
C2_35 C3_35 C4_35 116.5(19) . .
C5_35 C4_35 C3_35 131(2) . .
C4_35 C5_35 C6_35 112(2) . .
C8_35 C6_35 C7_35 119.3(15) . .
C8_35 C6_35 C5_35 120.3(18) . .
C7_35 C6_35 C5_35 120.4(18) . .
N11_35 C7_35 C6_35 121.9(16) . .
N11_35 C7_35 C2_35 113.2(16) . .
C6_35 C7_35 C2_35 124.9(15) . .
OB_35 C8_35 C6_35 119.2(16) . .
OB_35 C8_35 C9_35 121.9(17) . .
C6_35 C8_35 C9_35 118.9(16) . .
C10_35 C9_35 C8_35 117.4(15) . .
N11_35 C10_35 C9_35 125.1(13) . .
N11_35 C10_35 C_35 116.4(14) . .
C9_35 C10_35 C_35 118.4(15) . .
C10_35 N11_35 C7_35 117.2(14) . .
O_35 C_35 N_36 122.1(13) . .
O_35 C_35 C10_35 120.9(13) . .
N_36 C_35 C10_35 116.8(14) . .
C8_35 OB_35 CG_35 119.9(14) . .
OB_35 CG_35 CD_35 117.1(14) . .
CE1_35 CD_35 CG_35 112.4(18) . .
CE1_35 CD_35 CE2_35 108.4(18) . .
CG_35 CD_35 CE2_35 105.4(15) . .
C_35 N_36 C2_36 122.9(11) . .
N_36 C2_36 C7_36 108.1(9) . .
N11_36 C7_36 C6_36 120.1(11) . .
N11_36 C7_36 C2_36 119.4(11) . .
C6_36 C7_36 C2_36 120.4(11) . .
C7_36 C6_36 C8_36 118.7(13) . .
C10_36 N11_36 C7_36 121.7(11) . .
C9_36 C10_36 N11_36 120.1(13) . .
C9_36 C10_36 C_36 121.5(14) . .
N11_36 C10_36 C_36 118.3(13) . .
O_36 C_36 N_37 120.0(16) . .
O_36 C_36 C10_36 123.5(17) . .
N_37 C_36 C10_36 115.6(16) . .
C10_36 C9_36 C8_36 119.8(15) . .
OB_36 C8_36 C9_36 115.1(14) . .
OB_36 C8_36 C6_36 125.1(14) . .
C9_36 C8_36 C6_36 119.7(14) . .
C_36 N_37 C2_37 132.0(16) . .
N_37 C2_37 C3_37 123.5(18) . .
N_37 C2_37 C7_37 115.9(17) . .
C3_37 C2_37 C7_37 120.6(16) . .
C2_37 C3_37 C4_37 117(2) . .
C5_37 C4_37 C3_37 125(2) . .
C6_37 C5_37 C4_37 118(2) . .
C5_37 C6_37 C8_37 121.0(18) . .
C5_37 C6_37 C7_37 118.8(19) . .
C8_37 C6_37 C7_37 120.2(18) . .
N11_37 C7_37 C2_37 119.0(15) . .
N11_37 C7_37 C6_37 120.5(17) . .
C2_37 C7_37 C6_37 120.3(17) . .
OB_37 C8_37 C6_37 125(2) . .
OB_37 C8_37 C9_37 119.6(18) . .
C6_37 C8_37 C9_37 115.5(16) . .
C10_37 C9_37 C8_37 122.1(18) . .
N11_37 C10_37 C9_37 120.4(16) . .
N11_37 C10_37 C_37 118.3(14) . .
C9_37 C10_37 C_37 121.1(17) . .
C10_37 N11_37 C7_37 120.9(14) . .
O_37 C_37 N_38 123.5(16) . .
O_37 C_37 C10_37 116.7(15) . .
N_38 C_37 C10_37 119.7(16) . .
C8_37 OB_37 CG_37 122.3(19) . .
OB_37 CG_37 CD_37 118.2(18) . .
CG_37 CD_37 CE1_37 111(2) . .
CG_37 CD_37 CE2_37 110(2) . .
CE1_37 CD_37 CE2_37 109(2) . .
C2_38 N_38 C_37 138.7(15) . .
N_38 C2_38 C3_38 119.0(14) . .
N_38 C2_38 C7_38 119.2(15) . .
C3_38 C2_38 C7_38 121.8(15) . .
C2_38 C3_38 C4_38 119.1(15) . .
C5_38 C4_38 C3_38 119.7(17) . .
C4_38 C5_38 C6_38 121.9(17) . .
C7_38 C6_38 C8_38 119.6(16) . .
C7_38 C6_38 C5_38 117.0(14) . .
C8_38 C6_38 C5_38 123.4(16) . .
N11_38 C7_38 C6_38 121.9(13) . .
N11_38 C7_38 C2_38 117.8(14) . .
C6_38 C7_38 C2_38 120.3(15) . .
OB_38 C8_38 C9_38 125.1(15) . .
OB_38 C8_38 C6_38 118.2(16) . .
C9_38 C8_38 C6_38 116.8(16) . .
C10_38 C9_38 C8_38 120.9(14) . .
N11_38 C10_38 C9_38 121.5(14) . .
N11_38 C10_38 C_38 117.2(13) . .
C9_38 C10_38 C_38 121.2(12) . .
C10_38 N11_38 C7_38 119.4(13) . .
O_38 C_38 N_39 119.6(15) . .
O_38 C_38 C10_38 122.5(14) . .
N_39 C_38 C10_38 117.3(13) . .
C2_39 N_39 C_38 132.9(13) . .
N_39 C2_39 C3_39 123.9(15) . .
N_39 C2_39 C7_39 114.8(15) . .
C3_39 C2_39 C7_39 121.0(16) . .
C2_39 C3_39 C4_39 115.1(17) . .
C5_39 C4_39 C3_39 126(2) . .
C4_39 C5_39 C6_39 118(2) . .
C7_39 C6_39 C8_39 120.9(19) . .
C7_39 C6_39 C5_39 117.4(18) . .
C8_39 C6_39 C5_39 121.7(19) . .
N11_39 C7_39 C6_39 118.5(17) . .
N11_39 C7_39 C2_39 119.4(16) . .
C6_39 C7_39 C2_39 122.2(17) . .
OB_39 C8_39 C9_39 124(2) . .
OB_39 C8_39 C6_39 116(2) . .
C9_39 C8_39 C6_39 119(2) . .
C8_39 C9_39 C10_39 117.0(19) . .
N11_39 C10_39 C9_39 121.0(17) . .
N11_39 C10_39 C_39 120.7(16) . .
C9_39 C10_39 C_39 118.3(17) . .
C7_39 N11_39 C10_39 122.8(16) . .
O_39 C_39 N_40 120.4(17) . .
O_39 C_39 C10_39 122.5(18) . .
N_40 C_39 C10_39 117.0(16) . .
C8_39 OB_39 CG_39 115(2) . .
OB_39 CG_39 CD_39 98.8(19) . .
CE1_39 CD_39 CG_39 111(2) . .
CE1_39 CD_39 CE2_39 112.2(16) . .
CG_39 CD_39 CE2_39 108(2) . .
C_39 N_40 C2_40 135.3(16) . .
N_40 C2_40 C3_40 122.5(19) . .
N_40 C2_40 C7_40 114.0(17) . .
C3_40 C2_40 C7_40 123.4(18) . .
C2_40 C3_40 C4_40 117(2) . .
C5_40 C4_40 C3_40 120(2) . .
C6_40 C5_40 C4_40 122(2) . .
C5_40 C6_40 C7_40 119.4(19) . .
C5_40 C6_40 C8_40 124.4(19) . .
C7_40 C6_40 C8_40 116.0(17) . .
N11_40 C7_40 C6_40 126.0(18) . .
N11_40 C7_40 C2_40 116.4(18) . .
C6_40 C7_40 C2_40 117.6(17) . .
OB_40 C8_40 C9_40 130.8(19) . .
OB_40 C8_40 C6_40 113.1(18) . .
C9_40 C8_40 C6_40 116.0(18) . .
C8_40 C9_40 C10_40 125.5(19) . .
N11_40 C10_40 C_40 122(2) . .
N11_40 C10_40 C9_40 118.4(17) . .
C_40 C10_40 C9_40 119(2) . .
C10_40 N11_40 C7_40 118.0(18) . .
O_40 C_40 C10_40 134(2) . .
O_40 C_40 OT_41 113.1(19) . .
C10_40 C_40 OT_41 110.7(19) . .
C8_40 OB_40 CG_40 114.8(16) . .
OB_40 CG_40 CD_40 108.4(16) . .
CE2_40 CD_40 CE1_40 111.3(18) . .
CE2_40 CD_40 CG_40 108.9(16) . .
CE1_40 CD_40 CG_40 109.9(17) . .
CT_41 OT_41 C_40 104.7(16) . .
OB_51 N_52 OA_51 118(2) . .
OB_51 N_52 C2_52 124(2) . .
OA_51 N_52 C2_52 118(2) . .
N_52 C2_52 C3_52 125.0(17) . .
N_52 C2_52 C7_52 119.9(15) . .
C3_52 C2_52 C7_52 114.9(16) . .
C2_52 C3_52 C4_52 119.3(19) . .
C5_52 C4_52 C3_52 127(2) . .
C4_52 C5_52 C6_52 113.6(18) . .
C7_52 C6_52 C5_52 122.7(15) . .
C7_52 C6_52 C8_52 118.1(14) . .
C5_52 C6_52 C8_52 119.2(15) . .
C6_52 C7_52 N11_52 119.2(14) . .
C6_52 C7_52 C2_52 122.8(14) . .
N11_52 C7_52 C2_52 118.0(14) . .
OB_52 C8_52 C9_52 126.1(15) . .
OB_52 C8_52 C6_52 111.5(13) . .
C9_52 C8_52 C6_52 122.3(14) . .
C8_52 C9_52 C10_52 116.7(15) . .
N11_52 C10_52 C9_52 122.2(13) . .
N11_52 C10_52 C_52 115.5(13) . .
C9_52 C10_52 C_52 122.2(15) . .
C10_52 N11_52 C7_52 121.2(13) . .
O_52 C_52 N_53 121.6(12) . .
O_52 C_52 C10_52 119.4(12) . .
N_53 C_52 C10_52 118.3(12) . .
C8_52 OB_52 CG_52 113.1(11) . .
OB_52 CG_52 CD_52 105.7(11) . .
CE2_52 CD_52 CE1_52 113.1(13) . .
CE2_52 CD_52 CG_52 108.4(12) . .
CE1_52 CD_52 CG_52 109.3(12) . .
C_52 N_53 C2_53 134.0(10) . .
N_53 C2_53 C3_53 125.8(10) . .
N_53 C2_53 C7_53 115.7(10) . .
C3_53 C2_53 C7_53 118.5(10) . .
C2_53 C3_53 C4_53 119.3(11) . .
C3_53 C4_53 C5_53 122.5(12) . .
C6_53 C5_53 C4_53 119.9(12) . .
C5_53 C6_53 C7_53 119.1(10) . .
C5_53 C6_53 C8_53 122.1(11) . .
C7_53 C6_53 C8_53 118.8(10) . .
N11_53 C7_53 C6_53 121.3(10) . .
N11_53 C7_53 C2_53 118.0(10) . .
C6_53 C7_53 C2_53 120.7(9) . .
OB_53 C8_53 C9_53 123.9(11) . .
OB_53 C8_53 C6_53 116.6(10) . .
C9_53 C8_53 C6_53 119.5(11) . .
C8_53 C9_53 C10_53 118.8(11) . .
N11_53 C10_53 C9_53 122.2(10) . .
N11_53 C10_53 C_53 116.3(10) . .
C9_53 C10_53 C_53 121.5(10) . .
C7_53 N11_53 C10_53 119.4(10) . .
O_53 C_53 N_54 120.0(11) . .
O_53 C_53 C10_53 123.4(11) . .
N_54 C_53 C10_53 116.5(11) . .
C2_54 N_54 C_53 132.6(12) . .
N_54 C2_54 C3_54 126.0(14) . .
N_54 C2_54 C7_54 114.2(14) . .
C3_54 C2_54 C7_54 119.7(14) . .
C2_54 C3_54 C4_54 117.8(17) . .
C5_54 C4_54 C3_54 124.3(18) . .
C4_54 C5_54 C6_54 118.6(18) . .
C5_54 C6_54 C8_54 122.6(17) . .
C5_54 C6_54 C7_54 117.0(16) . .
C8_54 C6_54 C7_54 120.3(17) . .
N11_54 C7_54 C2_54 121.9(14) . .
N11_54 C7_54 C6_54 115.5(15) . .
C2_54 C7_54 C6_54 122.6(15) . .
OB_54 C8_54 C9_54 118.3(19) . .
OB_54 C8_54 C6_54 120(2) . .
C9_54 C8_54 C6_54 121.5(18) . .
C8_54 C9_54 C10_54 115.4(17) . .
N11_54 C10_54 C9_54 124.6(16) . .
N11_54 C10_54 C_54 119.9(14) . .
C9_54 C10_54 C_54 115.5(16) . .
C10_54 N11_54 C7_54 122.1(13) . .
O_54 C_54 N_55 122.6(17) . .
O_54 C_54 C10_54 122.0(17) . .
N_55 C_54 C10_54 115.4(15) . .
C8_54 OB_54 CG_54 124(2) . .
OB_54 CG_54 CD_54 102.2(17) . .
CE1_54 CD_54 CE2_54 108(2) . .
CE1_54 CD_54 CG_54 107(2) . .
CE2_54 CD_54 CG_54 106.6(19) . .
C2_55 N_55 C_54 136.8(16) . .
N_55 C2_55 C7_55 116.9(16) . .
N_55 C2_55 C3_55 120.1(17) . .
C7_55 C2_55 C3_55 123.0(17) . .
C4_55 C3_55 C2_55 115.0(17) . .
C5_55 C4_55 C3_55 123.5(18) . .
C4_55 C5_55 C6_55 118.6(18) . .
C8_55 C6_55 C7_55 119.3(14) . .
C8_55 C6_55 C5_55 122.1(16) . .
C7_55 C6_55 C5_55 118.6(16) . .
C2_55 C7_55 N11_55 120.6(15) . .
C2_55 C7_55 C6_55 121.0(15) . .
N11_55 C7_55 C6_55 118.3(15) . .
OB_55 C8_55 C9_55 127.7(17) . .
OB_55 C8_55 C6_55 117.7(15) . .
C9_55 C8_55 C6_55 114.6(15) . .
C10_55 C9_55 C8_55 127.1(17) . .
N11_55 C10_55 C9_55 116.9(14) . .
N11_55 C10_55 C_55 119.5(14) . .
C9_55 C10_55 C_55 123.5(16) . .
C10_55 N11_55 C7_55 123.5(13) . .
O_55 C_55 N_56 118.0(12) . .
O_55 C_55 C10_55 123.7(14) . .
N_56 C_55 C10_55 118.2(14) . .
C8_55 OB_55 CG_55 121.5(17) . .
OB_55 CG_55 CD_55 116(2) . .
CG_55 CD_55 CE1_55 117(2) . .
CG_55 CD_55 CE2_55 112.6(19) . .
CE1_55 CD_55 CE2_55 113(2) . .
C_55 N_56 C2_56 126.8(11) . .
N_56 C2_56 C7_56 107.8(10) . .
N11_56 C7_56 C6_56 125.4(12) . .
N11_56 C7_56 C2_56 120.1(13) . .
C6_56 C7_56 C2_56 114.4(12) . .
C7_56 C6_56 C8_56 118.0(15) . .
C7_56 N11_56 C10_56 116.9(13) . .
N11_56 C10_56 C9_56 121.7(16) . .
N11_56 C10_56 C_56 117.3(16) . .
C9_56 C10_56 C_56 120.8(17) . .
O_56 C_56 N_57 118.8(16) . .
O_56 C_56 C10_56 124.3(18) . .
N_57 C_56 C10_56 115.7(17) . .
C10_56 C9_56 C8_56 121.6(17) . .
OB_56 C8_56 C9_56 120.2(17) . .
OB_56 C8_56 C6_56 123.6(17) . .
C9_56 C8_56 C6_56 116.2(16) . .
C2_57 N_57 C_56 129.1(16) . .
N_57 C2_57 C3_57 128(2) . .
N_57 C2_57 C7_57 113.6(18) . .
C3_57 C2_57 C7_57 118.2(19) . .
C2_57 C3_57 C4_57 122(2) . .
C3_57 C4_57 C5_57 119(2) . .
C6_57 C5_57 C4_57 120(2) . .
C5_57 C6_57 C8_57 121.8(19) . .
C5_57 C6_57 C7_57 119.8(19) . .
C8_57 C6_57 C7_57 118.3(18) . .
N11_57 C7_57 C6_57 119.5(18) . .
N11_57 C7_57 C2_57 120.0(18) . .
C6_57 C7_57 C2_57 120.4(18) . .
OB_57 C8_57 C6_57 109.9(18) . .
OB_57 C8_57 C9_57 128.4(18) . .
C6_57 C8_57 C9_57 121.7(17) . .
C10_57 C9_57 C8_57 117.7(17) . .
N11_57 C10_57 C9_57 118.6(16) . .
N11_57 C10_57 C_57 115.6(15) . .
C9_57 C10_57 C_57 125.7(17) . .
C7_57 N11_57 C10_57 124.0(17) . .
O_57 C_57 N_58 117.3(15) . .
O_57 C_57 C10_57 122.3(15) . .
N_58 C_57 C10_57 120.4(16) . .
C8_57 OB_57 CG_57 116.7(17) . .
OB_57 CG_57 CD_57 113.9(18) . .
CE2_57 CD_57 CG_57 114(2) . .
CE2_57 CD_57 CE1_57 114(2) . .
CG_57 CD_57 CE1_57 113(2) . .
C_57 N_58 C2_58 135.8(15) . .
N_58 C2_58 C3_58 122.4(14) . .
N_58 C2_58 C7_58 118.7(15) . .
C3_58 C2_58 C7_58 118.9(15) . .
C2_58 C3_58 C4_58 119.8(15) . .
C3_58 C4_58 C5_58 122.7(16) . .
C6_58 C5_58 C4_58 115.5(16) . .
C8_58 C6_58 C7_58 120.2(15) . .
C8_58 C6_58 C5_58 118.0(16) . .
C7_58 C6_58 C5_58 121.9(15) . .
N11_58 C7_58 C6_58 119.4(13) . .
N11_58 C7_58 C2_58 119.4(15) . .
C6_58 C7_58 C2_58 121.1(15) . .
OB_58 C8_58 C6_58 122.1(15) . .
OB_58 C8_58 C9_58 116.6(14) . .
C6_58 C8_58 C9_58 121.0(15) . .
C10_58 C9_58 C8_58 115.4(14) . .
N11_58 C10_58 C9_58 123.0(13) . .
N11_58 C10_58 C_58 116.1(14) . .
C9_58 C10_58 C_58 120.7(13) . .
C7_58 N11_58 C10_58 120.9(14) . .
O_58 C_58 N_59 121.6(15) . .
O_58 C_58 C10_58 118.6(14) . .
N_59 C_58 C10_58 119.5(15) . .
C2_59 N_59 C_58 130.8(14) . .
N_59 C2_59 C3_59 131.0(16) . .
N_59 C2_59 C7_59 114.8(16) . .
C3_59 C2_59 C7_59 113.7(16) . .
C2_59 C3_59 C4_59 124(2) . .
C5_59 C4_59 C3_59 123(2) . .
C4_59 C5_59 C6_59 114(2) . .
C7_59 C6_59 C5_59 123.0(18) . .
C7_59 C6_59 C8_59 119.4(18) . .
C5_59 C6_59 C8_59 117.4(19) . .
N11_59 C7_59 C6_59 121.0(16) . .
N11_59 C7_59 C2_59 117.1(16) . .
C6_59 C7_59 C2_59 121.9(17) . .
C9_59 C8_59 OB_59 129.2(19) . .
C9_59 C8_59 C6_59 117.6(19) . .
OB_59 C8_59 C6_59 113.0(19) . .
C8_59 C9_59 C10_59 121.7(18) . .
N11_59 C10_59 C9_59 118.9(17) . .
N11_59 C10_59 C_59 118.7(16) . .
C9_59 C10_59 C_59 122.3(17) . .
C10_59 N11_59 C7_59 121.3(16) . .
O_59 C_59 N_60 124.3(19) . .
O_59 C_59 C10_59 116.6(19) . .
N_60 C_59 C10_59 119.1(18) . .
C8_59 OB_59 CG_59 116.9(19) . .
OB_59 CG_59 CD_59 107.5(19) . .
CE2_59 CD_59 CG_59 108(2) . .
CE2_59 CD_59 CE1_59 107(2) . .
CG_59 CD_59 CE1_59 103.2(16) . .
C_59 N_60 C2_60 141.6(19) . .
N_60 C2_60 C3_60 121.7(19) . .
N_60 C2_60 C7_60 118.2(18) . .
C3_60 C2_60 C7_60 120.1(18) . .
C2_60 C3_60 C4_60 114(2) . .
C5_60 C4_60 C3_60 128(2) . .
C4_60 C5_60 C6_60 114(2) . .
C5_60 C6_60 C7_60 122.6(19) . .
C5_60 C6_60 C8_60 119(2) . .
C7_60 C6_60 C8_60 118.5(18) . .
N11_60 C7_60 C6_60 120.8(19) . .
N11_60 C7_60 C2_60 118.4(19) . .
C6_60 C7_60 C2_60 120.8(18) . .
OB_60 C8_60 C9_60 125(2) . .
OB_60 C8_60 C6_60 116(2) . .
C9_60 C8_60 C6_60 119(2) . .
C10_60 C9_60 C8_60 119(2) . .
C9_60 C10_60 N11_60 122.4(18) . .
C9_60 C10_60 C_60 122(2) . .
N11_60 C10_60 C_60 115(2) . .
C7_60 N11_60 C10_60 120.4(18) . .
OT_61 C_60 O_60 122(2) . .
OT_61 C_60 C10_60 122(2) . .
O_60 C_60 C10_60 116(2) . .
C8_60 OB_60 CG_60 123(2) . .
OB_60 CG_60 CD_60 116(2) . .
CE1_60 CD_60 CG_60 114.1(18) . .
CE1_60 CD_60 CE2_60 111(2) . .
CG_60 CD_60 CE2_60 112(2) . .
C_60 OT_61 CT_61 129(2) . .
OB_71 N_72 OA_71 117(2) . .
OB_71 N_72 C2_72 119(2) . .
OA_71 N_72 C2_72 124(2) . .
N_72 C2_72 C7_72 128(2) . .
N_72 C2_72 C3_72 116(2) . .
C7_72 C2_72 C3_72 117(2) . .
C2_72 C3_72 C4_72 123(2) . .
C5_72 C4_72 C3_72 121(2) . .
C6_72 C5_72 C4_72 114(2) . .
C7_72 C6_72 C5_72 126(2) . .
C7_72 C6_72 C8_72 118(2) . .
C5_72 C6_72 C8_72 117(2) . .
N11_72 C7_72 C6_72 121(2) . .
N11_72 C7_72 C2_72 119(2) . .
C6_72 C7_72 C2_72 120(2) . .
OB_72 C8_72 C9_72 124.3(19) . .
OB_72 C8_72 C6_72 116.7(19) . .
C9_72 C8_72 C6_72 118.9(18) . .
C10_72 C9_72 C8_72 122.7(19) . .
N11_72 C10_72 C9_72 117.2(18) . .
N11_72 C10_72 C_72 119.4(18) . .
C9_72 C10_72 C_72 123.4(19) . .
C10_72 N11_72 C7_72 122.2(18) . .
O_72 C_72 N_73 122.2(18) . .
O_72 C_72 C10_72 119.5(18) . .
N_73 C_72 C10_72 117.6(17) . .
C8_72 OB_72 CG_72 117.4(17) . .
OB_72 CG_72 CD_72 103.6(18) . .
CE1_72 CD_72 CE2_72 111(2) . .
CE1_72 CD_72 CG_72 110.5(19) . .
CE2_72 CD_72 CG_72 105.0(18) . .
C_72 N_73 C2_73 137.1(15) . .
N_73 C2_73 C3_73 122.4(14) . .
N_73 C2_73 C7_73 118.3(14) . .
C3_73 C2_73 C7_73 119.2(14) . .
C2_73 C3_73 C4_73 118.0(14) . .
C3_73 C4_73 C5_73 123.5(16) . .
C6_73 C5_73 C4_73 117.8(15) . .
C8_73 C6_73 C5_73 124.2(15) . .
C8_73 C6_73 C7_73 116.3(14) . .
C5_73 C6_73 C7_73 119.4(14) . .
C2_73 C7_73 N11_73 116.1(13) . .
C2_73 C7_73 C6_73 121.7(14) . .
N11_73 C7_73 C6_73 122.2(13) . .
OB_73 C8_73 C6_73 113.6(14) . .
OB_73 C8_73 C9_73 124.6(15) . .
C6_73 C8_73 C9_73 121.7(15) . .
C10_73 C9_73 C8_73 119.6(15) . .
N11_73 C10_73 C9_73 120.8(13) . .
N11_73 C10_73 C_73 117.7(13) . .
C9_73 C10_73 C_73 121.5(14) . .
C10_73 N11_73 C7_73 119.4(12) . .
O_73 C_73 N_74 115.8(13) . .
O_73 C_73 C10_73 123.8(14) . .
N_74 C_73 C10_73 119.9(15) . .
C2_74 N_74 C_73 138.9(16) . .
N_74 C2_74 C3_74 128.3(17) . .
N_74 C2_74 C7_74 116.5(17) . .
C3_74 C2_74 C7_74 115.2(16) . .
C4_74 C3_74 C2_74 121.7(19) . .
C3_74 C4_74 C5_74 123(2) . .
C6_74 C5_74 C4_74 116.0(19) . .
C5_74 C6_74 C7_74 121.9(19) . .
C5_74 C6_74 C8_74 121.4(19) . .
C7_74 C6_74 C8_74 116.6(17) . .
N11_74 C7_74 C6_74 117.7(17) . .
N11_74 C7_74 C2_74 120.5(17) . .
C6_74 C7_74 C2_74 121.7(17) . .
OB_74 C8_74 C9_74 125.0(19) . .
OB_74 C8_74 C6_74 111.9(19) . .
C9_74 C8_74 C6_74 123.1(18) . .
C8_74 C9_74 C10_74 118.3(19) . .
N11_74 C10_74 C_74 121.6(18) . .
N11_74 C10_74 C9_74 116.6(17) . .
C_74 C10_74 C9_74 122(2) . .
C10_74 N11_74 C7_74 127.6(17) . .
O_74 C_74 N_75 118.2(18) . .
O_74 C_74 C10_74 118(2) . .
N_75 C_74 C10_74 123(2) . .
C8_74 OB_74 CG_74 116.6(19) . .
OB_74 CG_74 CD_74 111(2) . .
CE1_74 CD_74 CG_74 110(2) . .
CE1_74 CD_74 CE2_74 108(2) . .
CG_74 CD_74 CE2_74 107(2) . .
C2_75 N_75 C_74 138.8(19) . .
N_75 C2_75 C3_75 124.6(19) . .
N_75 C2_75 C7_75 114.1(18) . .
C3_75 C2_75 C7_75 121.2(18) . .
C2_75 C3_75 C4_75 114(2) . .
C5_75 C4_75 C3_75 129(2) . .
C4_75 C5_75 C6_75 116(2) . .
C8_75 C6_75 C7_75 120.3(17) . .
C8_75 C6_75 C5_75 120.7(19) . .
C7_75 C6_75 C5_75 119.0(18) . .
N11_75 C7_75 C6_75 124.3(17) . .
N11_75 C7_75 C2_75 115.2(17) . .
C6_75 C7_75 C2_75 120.5(16) . .
OB_75 C8_75 C6_75 115.7(17) . .
OB_75 C8_75 C9_75 130.4(18) . .
C6_75 C8_75 C9_75 113.9(16) . .
C10_75 C9_75 C8_75 126.0(16) . .
C9_75 C10_75 N11_75 121.8(14) . .
C9_75 C10_75 C_75 123.1(17) . .
N11_75 C10_75 C_75 115.0(14) . .
C7_75 N11_75 C10_75 113.6(14) . .
O_75 C_75 N_76 118.7(13) . .
O_75 C_75 C10_75 123.9(15) . .
N_76 C_75 C10_75 117.2(15) . .
C8_75 OB_75 CG_75 114.5(17) . .
OB_75 CG_75 CD_75 117(2) . .
CE2_75 CD_75 CE1_75 110(2) . .
CE2_75 CD_75 CG_75 108(2) . .
CE1_75 CD_75 CG_75 106(2) . .
C_75 N_76 C2_76 123.2(11) . .
N_76 C2_76 C7_76 109.7(9) . .
N11_76 C7_76 C6_76 121.5(11) . .
N11_76 C7_76 C2_76 117.5(11) . .
C6_76 C7_76 C2_76 120.9(11) . .
C7_76 C6_76 C8_76 121.5(13) . .
C7_76 N11_76 C10_76 117.7(11) . .
N11_76 C10_76 C9_76 124.8(12) . .
N11_76 C10_76 C_76 118.1(12) . .
C9_76 C10_76 C_76 117.0(14) . .
O_76 C_76 N_77 123.6(14) . .
O_76 C_76 C10_76 122.4(15) . .
N_77 C_76 C10_76 113.7(14) . .
C10_76 C9_76 C8_76 117.1(14) . .
OB_76 C8_76 C6_76 126.5(14) . .
OB_76 C8_76 C9_76 116.1(14) . .
C6_76 C8_76 C9_76 117.3(13) . .
C_76 N_77 C2_77 130.4(14) . .
N_77 C2_77 C3_77 123.6(16) . .
N_77 C2_77 C7_77 117.4(16) . .
C3_77 C2_77 C7_77 118.8(15) . .
C2_77 C3_77 C4_77 120.2(18) . .
C5_77 C4_77 C3_77 121(2) . .
C4_77 C5_77 C6_77 118(2) . .
C8_77 C6_77 C5_77 119.8(18) . .
C8_77 C6_77 C7_77 119.8(18) . .
C5_77 C6_77 C7_77 120.3(18) . .
N11_77 C7_77 C6_77 121.8(16) . .
N11_77 C7_77 C2_77 117.1(15) . .
C6_77 C7_77 C2_77 121.0(17) . .
OB_77 C8_77 C6_77 119.1(19) . .
OB_77 C8_77 C9_77 122.1(17) . .
C6_77 C8_77 C9_77 118.7(16) . .
C8_77 C9_77 C10_77 119.1(16) . .
N11_77 C10_77 C9_77 121.3(15) . .
N11_77 C10_77 C_77 116.0(13) . .
C9_77 C10_77 C_77 122.7(15) . .
C10_77 N11_77 C7_77 118.9(13) . .
O_77 C_77 N_78 122.0(15) . .
O_77 C_77 C10_77 119.7(14) . .
N_78 C_77 C10_77 118.3(15) . .
C8_77 OB_77 CG_77 117.5(17) . .
OB_77 CG_77 CD_77 112.2(16) . .
CE2_77 CD_77 CG_77 110.1(17) . .
CE2_77 CD_77 CE1_77 107.2(18) . .
CG_77 CD_77 CE1_77 103.0(15) . .
C2_78 N_78 C_77 133.2(14) . .
N_78 C2_78 C3_78 123.2(13) . .
N_78 C2_78 C7_78 118.4(14) . .
C3_78 C2_78 C7_78 118.4(14) . .
C2_78 C3_78 C4_78 118.5(15) . .
C5_78 C4_78 C3_78 126.1(16) . .
C4_78 C5_78 C6_78 118.7(17) . .
C8_78 C6_78 C7_78 121.2(15) . .
C8_78 C6_78 C5_78 124.3(15) . .
C7_78 C6_78 C5_78 114.6(14) . .
N11_78 C7_78 C6_78 120.1(12) . .
N11_78 C7_78 C2_78 116.1(13) . .
C6_78 C7_78 C2_78 123.7(14) . .
C9_78 C8_78 C6_78 116.2(15) . .
C9_78 C8_78 OB_78 124.2(14) . .
C6_78 C8_78 OB_78 119.4(15) . .
C8_78 C9_78 C10_78 123.2(14) . .
N11_78 C10_78 C9_78 120.3(13) . .
N11_78 C10_78 C_78 116.4(12) . .
C9_78 C10_78 C_78 123.3(12) . .
C10_78 N11_78 C7_78 118.5(12) . .
O_78 C_78 N_79 119.8(13) . .
O_78 C_78 C10_78 120.5(13) . .
N_79 C_78 C10_78 119.7(13) . .
C2_79 N_79 C_78 135.7(12) . .
N_79 C2_79 C3_79 124.7(12) . .
N_79 C2_79 C7_79 117.5(13) . .
C3_79 C2_79 C7_79 117.8(14) . .
C4_79 C3_79 C2_79 121.3(14) . .
C3_79 C4_79 C5_79 120.9(14) . .
C6_79 C5_79 C4_79 120.6(15) . .
C5_79 C6_79 C7_79 118.8(14) . .
C5_79 C6_79 C8_79 122.1(16) . .
C7_79 C6_79 C8_79 119.1(14) . .
N11_79 C7_79 C6_79 121.2(13) . .
N11_79 C7_79 C2_79 118.3(14) . .
C6_79 C7_79 C2_79 120.5(14) . .
OB_79 C8_79 C9_79 124.6(16) . .
OB_79 C8_79 C6_79 116.1(16) . .
C9_79 C8_79 C6_79 119.1(16) . .
C8_79 C9_79 C10_79 117.2(15) . .
N11_79 C10_79 C9_79 123.9(13) . .
N11_79 C10_79 C_79 115.4(12) . .
C9_79 C10_79 C_79 120.5(13) . .
C7_79 N11_79 C10_79 119.2(13) . .
O_79 C_79 N_80 124.9(13) . .
O_79 C_79 C10_79 117.7(13) . .
N_80 C_79 C10_79 117.2(12) . .
C8_79 OB_79 CG_79 119.0(15) . .
OB_79 CG_79 CD_79 110.9(17) . .
CE1_79 CD_79 CG_79 108.6(16) . .
CE1_79 CD_79 CE2_79 109.7(15) . .
CG_79 CD_79 CE2_79 109.1(14) . .
C2_80 N_80 C_79 134.8(12) . .
N_80 C2_80 C3_80 126.3(14) . .
N_80 C2_80 C7_80 115.3(14) . .
C3_80 C2_80 C7_80 118.4(14) . .
C2_80 C3_80 C4_80 119.0(14) . .
C5_80 C4_80 C3_80 123.8(14) . .
C4_80 C5_80 C6_80 117.3(15) . .
C7_80 C6_80 C5_80 120.7(13) . .
C7_80 C6_80 C8_80 120.0(14) . .
C5_80 C6_80 C8_80 119.0(15) . .
N11_80 C7_80 C6_80 122.8(13) . .
N11_80 C7_80 C2_80 115.9(14) . .
C6_80 C7_80 C2_80 120.9(13) . .
OB_80 C8_80 C9_80 124.3(15) . .
OB_80 C8_80 C6_80 118.9(15) . .
C9_80 C8_80 C6_80 116.8(15) . .
C8_80 C9_80 C10_80 118.1(15) . .
N11_80 C10_80 C_80 116.8(17) . .
N11_80 C10_80 C9_80 125.3(15) . .
C_80 C10_80 C9_80 117.8(15) . .
C10_80 N11_80 C7_80 116.9(14) . .
O_80 C_80 OT_81 114.2(16) . .
O_80 C_80 C10_80 127(2) . .
OT_81 C_80 C10_80 117.8(17) . .
C8_80 OB_80 CG_80 119.2(13) . .
OB_80 CG_80 CD_80 103.0(13) . .
CG_80 CD_80 CE1_80 112.4(15) . .
CG_80 CD_80 CE2_80 110.1(13) . .
CE1_80 CD_80 CE2_80 110.3(14) . .
C_80 OT_81 CT_81 115.0(13) . .

loop_
_geom_bond_atom_site_label_1
_geom_bond_atom_site_label_2
_geom_bond_distance
_geom_bond_site_symmetry_2
OA_1 N_2 1.23(2) .
OB_1 N_2 1.23(2) .
N_2 C2_2 1.35(2) .
C2_2 C7_2 1.39(2) .
C2_2 C3_2 1.40(2) .
C3_2 C4_2 1.40(2) .
C4_2 C5_2 1.39(2) .
C5_2 C6_2 1.431(19) .
C6_2 C8_2 1.383(19) .
C6_2 C7_2 1.389(19) .
C7_2 N11_2 1.374(17) .
C8_2 OB_2 1.372(17) .
C8_2 C9_2 1.364(18) .
C9_2 C10_2 1.386(18) .
C10_2 N11_2 1.348(18) .
C10_2 C_2 1.424(18) .
C_2 O_2 1.205(17) .
C_2 N_3 1.363(16) .
OB_2 CG_2 1.50(2) .
CG_2 CD_2 1.56(2) .
CD_2 CE2_2 1.49(2) .
CD_2 CE1_2 1.52(2) .
N_3 C2_3 1.337(15) .
C2_3 C7_3 1.396(16) .
C2_3 C3_3 1.407(17) .
C3_3 C4_3 1.358(17) .
C4_3 C5_3 1.377(17) .
C5_3 C6_3 1.405(17) .
C6_3 C7_3 1.380(16) .
C6_3 C8_3 1.448(16) .
C7_3 N11_3 1.382(15) .
C8_3 C9_3 1.360(16) .
C8_3 OB_3 1.396(15) .
C9_3 C10_3 1.406(16) .
C10_3 N11_3 1.341(16) .
C10_3 C_3 1.438(16) .
C_3 O_3 1.231(15) .
C_3 N_4 1.363(16) .
N_4 C2_4 1.343(15) .
C2_4 C3_4 1.362(18) .
C2_4 C7_4 1.422(18) .
C3_4 C4_4 1.46(2) .
C4_4 C5_4 1.40(2) .
C5_4 C6_4 1.31(2) .
C6_4 C8_4 1.41(2) .
C6_4 C7_4 1.414(19) .
C7_4 N11_4 1.350(17) .
C8_4 OB_4 1.383(18) .
C8_4 C9_4 1.41(2) .
C9_4 C10_4 1.368(18) .
C10_4 N11_4 1.382(17) .
C10_4 C_4 1.460(18) .
C_4 O_4 1.196(17) .
C_4 N_5 1.347(16) .
OB_4 CG_4 1.44(2) .
CG_4 CD_4 1.51(2) .
CD_4 CE1_4 1.53(2) .
CD_4 CE2_4 1.56(3) .
N_5 C2_5 1.334(16) .
C2_5 C3_5 1.395(18) .
C2_5 C7_5 1.429(17) .
C3_5 C4_5 1.343(19) .
C4_5 C5_5 1.388(18) .
C5_5 C6_5 1.418(17) .
C6_5 C8_5 1.393(17) .
C6_5 C7_5 1.403(17) .
C7_5 N11_5 1.311(16) .
C8_5 C9_5 1.349(17) .
C8_5 OB_5 1.365(17) .
C9_5 C10_5 1.376(17) .
C10_5 N11_5 1.329(17) .
C10_5 C_5 1.475(17) .
C_5 O_5 1.233(16) .
C_5 N_6 1.325(16) .
OB_5 CG_5 1.43(2) .
CG_5 CD_5 1.53(2) .
CD_5 CE2_5 1.51(3) .
CD_5 CE1_5 1.54(3) .
N_6 C2_6 1.4644(19) .
C2_6 C7_6 1.5296(16) .
C7_6 N11_6 1.321(14) .
C7_6 C6_6 1.383(15) .
C6_6 C8_6 1.345(15) .
N11_6 C10_6 1.328(14) .
C10_6 C9_6 1.399(15) .
C10_6 C_6 1.456(16) .
C_6 O_6 1.238(16) .
C_6 N_7 1.328(16) .
C9_6 C8_6 1.376(15) .
C8_6 OB_6 1.365(14) .
N_7 C2_7 1.333(16) .
C2_7 C3_7 1.335(18) .
C2_7 C7_7 1.436(18) .
C3_7 C4_7 1.420(19) .
C4_7 C5_7 1.38(2) .
C5_7 C6_7 1.34(2) .
C6_7 C7_7 1.390(18) .
C6_7 C8_7 1.425(18) .
C7_7 N11_7 1.356(16) .
C8_7 OB_7 1.367(17) .
C8_7 C9_7 1.406(19) .
C9_7 C10_7 1.411(16) .
C10_7 N11_7 1.341(16) .
C10_7 C_7 1.421(17) .
C_7 O_7 1.256(15) .
C_7 N_8 1.342(15) .
OB_7 CG_7 1.49(2) .
CG_7 CD_7 1.57(2) .
CD_7 CE2_7 1.53(3) .
CD_7 CE1_7 1.60(3) .
N_8 C2_8 1.346(15) .
C2_8 C3_8 1.394(17) .
C2_8 C7_8 1.417(17) .
C3_8 C4_8 1.400(19) .
C4_8 C5_8 1.381(18) .
C5_8 C6_8 1.405(18) .
C6_8 C8_8 1.364(17) .
C6_8 C7_8 1.413(17) .
C7_8 N11_8 1.319(16) .
C8_8 OB_8 1.373(18) .
C8_8 C9_8 1.427(18) .
C9_8 C10_8 1.382(17) .
C10_8 N11_8 1.321(14) .
C10_8 C_8 1.449(16) .
C_8 O_8 1.261(13) .
C_8 N_9 1.348(13) .
N_9 C2_9 1.333(15) .
C2_9 C3_9 1.376(16) .
C2_9 C7_9 1.443(15) .
C3_9 C4_9 1.382(17) .
C4_9 C5_9 1.381(18) .
C5_9 C6_9 1.353(17) .
C6_9 C7_9 1.370(16) .
C6_9 C8_9 1.409(17) .
C7_9 N11_9 1.368(14) .
C8_9 OB_9 1.367(16) .
C8_9 C9_9 1.414(17) .
C9_9 C10_9 1.397(16) .
C10_9 N11_9 1.338(15) .
C10_9 C_9 1.477(16) .
C_9 O_9 1.245(14) .
C_9 N_10 1.327(14) .
OB_9 CG_9 1.446(18) .
CG_9 CD_9 1.56(2) .
CD_9 CE1_9 1.51(2) .
CD_9 CE2_9 1.55(3) .
N_10 C2_10 1.323(14) .
C2_10 C3_10 1.353(15) .
C2_10 C7_10 1.436(15) .
C3_10 C4_10 1.361(16) .
C4_10 C5_10 1.338(16) .
C5_10 C6_10 1.379(15) .
C6_10 C8_10 1.399(16) .
C6_10 C7_10 1.410(15) .
C7_10 N11_10 1.365(14) .
C8_10 OB_10 1.351(15) .
C8_10 C9_10 1.409(17) .
C9_10 C10_10 1.386(16) .
C10_10 N11_10 1.298(15) .
C10_10 C_10 1.463(17) .
C_10 O_10 1.207(18) .
C_10 OT_11 1.35(2) .
OB_10 CG_10 1.406(17) .
CG_10 CD_10 1.513(19) .
CD_10 CE1_10 1.505(19) .
CD_10 CE2_10 1.529(18) .
OT_11 CT_11 1.455(14) .
OA_31 N_32 1.19(2) .
OB_31 N_32 1.16(2) .
N_32 C2_32 1.36(2) .
C2_32 C7_32 1.378(18) .
C2_32 C3_32 1.39(2) .
C3_32 C4_32 1.43(2) .
C4_32 C5_32 1.35(2) .
C5_32 C6_32 1.458(18) .
C6_32 C7_32 1.377(18) .
C6_32 C8_32 1.410(17) .
C7_32 N11_32 1.393(16) .
C8_32 C9_32 1.340(15) .
C8_32 OB_32 1.339(15) .
C9_32 C10_32 1.392(15) .
C10_32 N11_32 1.319(15) .
C10_32 C_32 1.453(15) .
C_32 O_32 1.245(13) .
C_32 N_33 1.344(14) .
OB_32 CG_32 1.394(16) .
CG_32 CD_32 1.545(18) .
CD_32 CE2_32 1.50(2) .
CD_32 CE1_32 1.51(2) .
N_33 C2_33 1.346(13) .
C2_33 C3_33 1.374(14) .
C2_33 C7_33 1.431(14) .
C3_33 C4_33 1.357(14) .
C4_33 C5_33 1.405(14) .
C5_33 C6_33 1.377(13) .
C6_33 C7_33 1.383(13) .
C6_33 C8_33 1.397(14) .
C7_33 N11_33 1.383(13) .
C8_33 OB_33 1.378(12) .
C8_33 C9_33 1.386(13) .
C9_33 C10_33 1.396(14) .
C10_33 N11_33 1.300(14) .
C10_33 C_33 1.465(15) .
C_33 O_33 1.271(15) .
C_33 N_34 1.331(15) .
N_34 C2_34 1.389(15) .
C2_34 C3_34 1.370(18) .
C2_34 C7_34 1.384(17) .
C3_34 C4_34 1.405(19) .
C4_34 C5_34 1.37(2) .
C5_34 C6_34 1.425(19) .
C6_34 C8_34 1.354(19) .
C6_34 C7_34 1.406(18) .
C7_34 N11_34 1.383(17) .
C8_34 OB_34 1.371(18) .
C8_34 C9_34 1.44(2) .
C9_34 C10_34 1.372(19) .
C10_34 N11_34 1.326(17) .
C10_34 C_34 1.479(19) .
C_34 O_34 1.254(18) .
C_34 N_35 1.324(18) .
OB_34 CG_34 1.47(2) .
CG_34 CD_34 1.54(3) .
CD_34 CE2_34 1.51(3) .
CD_34 CE1_34 1.56(3) .
N_35 C2_35 1.318(17) .
C2_35 C3_35 1.388(19) .
C2_35 C7_35 1.443(18) .
C3_35 C4_35 1.42(2) .
C4_35 C5_35 1.37(2) .
C5_35 C6_35 1.415(19) .
C6_35 C8_35 1.379(18) .
C6_35 C7_35 1.404(18) .
C7_35 N11_35 1.335(16) .
C8_35 OB_35 1.355(17) .
C8_35 C9_35 1.384(18) .
C9_35 C10_35 1.380(16) .
C10_35 N11_35 1.329(16) .
C10_35 C_35 1.477(16) .
C_35 O_35 1.197(15) .
C_35 N_36 1.333(15) .
OB_35 CG_35 1.506(17) .
CG_35 CD_35 1.531(19) .
CD_35 CE1_35 1.48(2) .
CD_35 CE2_35 1.59(2) .
N_36 C2_36 1.4644(17) .
C2_36 C7_36 1.5300(16) .
C7_36 N11_36 1.349(14) .
C7_36 C6_36 1.352(15) .
C6_36 C8_36 1.402(17) .
N11_36 C10_36 1.348(15) .
C10_36 C9_36 1.345(16) .
C10_36 C_36 1.471(17) .
C_36 O_36 1.244(19) .
C_36 N_37 1.333(18) .
C9_36 C8_36 1.371(17) .
C8_36 OB_36 1.374(16) .
N_37 C2_37 1.375(17) .
C2_37 C3_37 1.38(2) .
C2_37 C7_37 1.413(19) .
C3_37 C4_37 1.38(2) .
C4_37 C5_37 1.39(2) .
C5_37 C6_37 1.38(2) .
C6_37 C8_37 1.38(2) .
C6_37 C7_37 1.422(19) .
C7_37 N11_37 1.337(17) .
C8_37 OB_37 1.348(18) .
C8_37 C9_37 1.42(2) .
C9_37 C10_37 1.364(17) .
C10_37 N11_37 1.334(17) .
C10_37 C_37 1.470(18) .
C_37 O_37 1.217(17) .
C_37 N_38 1.350(16) .
OB_37 CG_37 1.44(2) .
CG_37 CD_37 1.49(2) .
CD_37 CE1_37 1.53(3) .
CD_37 CE2_37 1.56(2) .
N_38 C2_38 1.331(16) .
C2_38 C3_38 1.354(17) .
C2_38 C7_38 1.384(16) .
C3_38 C4_38 1.400(18) .
C4_38 C5_38 1.348(18) .
C5_38 C6_38 1.422(19) .
C6_38 C7_38 1.382(18) .
C6_38 C8_38 1.414(18) .
C7_38 N11_38 1.354(16) .
C8_38 OB_38 1.347(19) .
C8_38 C9_38 1.400(19) .
C9_38 C10_38 1.373(17) .
C10_38 N11_38 1.345(14) .
C10_38 C_38 1.444(17) .
C_38 O_38 1.234(16) .
C_38 N_39 1.346(15) .
N_39 C2_39 1.335(16) .
C2_39 C3_39 1.363(18) .
C2_39 C7_39 1.440(18) .
C3_39 C4_39 1.41(2) .
C4_39 C5_39 1.36(2) .
C5_39 C6_39 1.43(2) .
C6_39 C7_39 1.365(19) .
C6_39 C8_39 1.42(2) .
C7_39 N11_39 1.323(18) .
C8_39 OB_39 1.34(2) .
C8_39 C9_39 1.36(2) .
C9_39 C10_39 1.412(19) .
C10_39 N11_39 1.342(17) .
C10_39 C_39 1.414(18) .
C_39 O_39 1.239(17) .
C_39 N_40 1.307(17) .
OB_39 CG_39 1.48(2) .
CG_39 CD_39 1.54(3) .
CD_39 CE1_39 1.49(2) .
CD_39 CE2_39 1.53(2) .
N_40 C2_40 1.332(17) .
C2_40 C3_40 1.36(2) .
C2_40 C7_40 1.443(19) .
C3_40 C4_40 1.41(2) .
C4_40 C5_40 1.41(2) .
C5_40 C6_40 1.367(19) .
C6_40 C7_40 1.392(19) .
C6_40 C8_40 1.432(19) .
C7_40 N11_40 1.374(18) .
C8_40 OB_40 1.321(17) .
C8_40 C9_40 1.359(18) .
C9_40 C10_40 1.415(19) .
C10_40 N11_40 1.319(19) .
C10_40 C_40 1.336(19) .
C_40 O_40 1.163(18) .
C_40 OT_41 1.51(3) .
OB_40 CG_40 1.435(19) .
CG_40 CD_40 1.55(2) .
CD_40 CE2_40 1.51(2) .
CD_40 CE1_40 1.51(2) .
OT_41 CT_41 1.447(17) .
OA_51 N_52 1.263(19) .
OB_51 N_52 1.22(2) .
N_52 C2_52 1.313(19) .
C2_52 C3_52 1.390(19) .
C2_52 C7_52 1.438(18) .
C3_52 C4_52 1.42(2) .
C4_52 C5_52 1.36(2) .
C5_52 C6_52 1.397(18) .
C6_52 C7_52 1.381(17) .
C6_52 C8_52 1.413(17) .
C7_52 N11_52 1.423(15) .
C8_52 OB_52 1.378(15) .
C8_52 C9_52 1.386(17) .
C9_52 C10_52 1.417(17) .
C10_52 N11_52 1.313(16) .
C10_52 C_52 1.459(15) .
C_52 O_52 1.257(14) .
C_52 N_53 1.314(13) .
OB_52 CG_52 1.456(15) .
CG_52 CD_52 1.564(16) .
CD_52 CE2_52 1.485(17) .
CD_52 CE1_52 1.509(18) .
N_53 C2_53 1.340(12) .
C2_53 C3_53 1.381(13) .
C2_53 C7_53 1.447(13) .
C3_53 C4_53 1.384(14) .
C4_53 C5_53 1.397(15) .
C5_53 C6_53 1.370(14) .
C6_53 C7_53 1.407(13) .
C6_53 C8_53 1.404(14) .
C7_53 N11_53 1.342(12) .
C8_53 OB_53 1.342(13) .
C8_53 C9_53 1.367(14) .
C9_53 C10_53 1.405(13) .
C10_53 N11_53 1.348(13) .
C10_53 C_53 1.431(13) .
C_53 O_53 1.244(13) .
C_53 N_54 1.365(13) .
N_54 C2_54 1.349(14) .
C2_54 C3_54 1.364(17) .
C2_54 C7_54 1.384(17) .
C3_54 C4_54 1.406(18) .
C4_54 C5_54 1.38(2) .
C5_54 C6_54 1.391(19) .
C6_54 C8_54 1.38(2) .
C6_54 C7_54 1.439(18) .
C7_54 N11_54 1.370(17) .
C8_54 OB_54 1.312(18) .
C8_54 C9_54 1.37(2) .
C9_54 C10_54 1.387(17) .
C10_54 N11_54 1.309(16) .
C10_54 C_54 1.446(18) .
C_54 O_54 1.252(17) .
C_54 N_55 1.334(17) .
OB_54 CG_54 1.44(2) .
CG_54 CD_54 1.56(3) .
CD_54 CE1_54 1.55(3) .
CD_54 CE2_54 1.55(3) .
N_55 C2_55 1.306(16) .
C2_55 C7_55 1.352(17) .
C2_55 C3_55 1.423(18) .
C3_55 C4_55 1.41(2) .
C4_55 C5_55 1.39(2) .
C5_55 C6_55 1.425(18) .
C6_55 C8_55 1.406(17) .
C6_55 C7_55 1.399(17) .
C7_55 N11_55 1.378(16) .
C8_55 OB_55 1.327(16) .
C8_55 C9_55 1.378(17) .
C9_55 C10_55 1.320(16) .
C10_55 N11_55 1.306(15) .
C10_55 C_55 1.455(16) .
C_55 O_55 1.266(15) .
C_55 N_56 1.314(15) .
OB_55 CG_55 1.48(2) .
CG_55 CD_55 1.480(19) .
CD_55 CE1_55 1.47(3) .
CD_55 CE2_55 1.51(2) .
N_56 C2_56 1.4643(17) .
C2_56 C7_56 1.5301(16) .
C7_56 N11_56 1.309(16) .
C7_56 C6_56 1.384(17) .
C6_56 C8_56 1.392(18) .
N11_56 C10_56 1.341(17) .
C10_56 C9_56 1.370(18) .
C10_56 C_56 1.442(19) .
C_56 O_56 1.217(18) .
C_56 N_57 1.372(18) .
C9_56 C8_56 1.384(19) .
C8_56 OB_56 1.377(17) .
N_57 C2_57 1.319(17) .
C2_57 C3_57 1.36(2) .
C2_57 C7_57 1.414(19) .
C3_57 C4_57 1.40(2) .
C4_57 C5_57 1.39(2) .
C5_57 C6_57 1.39(2) .
C6_57 C8_57 1.393(19) .
C6_57 C7_57 1.391(19) .
C7_57 N11_57 1.359(19) .
C8_57 OB_57 1.365(17) .
C8_57 C9_57 1.425(19) .
C9_57 C10_57 1.402(17) .
C10_57 N11_57 1.368(18) .
C10_57 C_57 1.440(18) .
C_57 O_57 1.248(17) .
C_57 N_58 1.318(15) .
OB_57 CG_57 1.42(2) .
CG_57 CD_57 1.50(2) .
CD_57 CE2_57 1.49(3) .
CD_57 CE1_57 1.50(3) .
N_58 C2_58 1.321(15) .
C2_58 C3_58 1.360(17) .
C2_58 C7_58 1.401(17) .
C3_58 C4_58 1.375(17) .
C4_58 C5_58 1.435(17) .
C5_58 C6_58 1.375(18) .
C6_58 C8_58 1.381(17) .
C6_58 C7_58 1.375(17) .
C7_58 N11_58 1.330(17) .
C8_58 OB_58 1.347(16) .
C8_58 C9_58 1.394(17) .
C9_58 C10_58 1.386(16) .
C10_58 N11_58 1.354(16) .
C10_58 C_58 1.425(17) .
C_58 O_58 1.230(16) .
C_58 N_59 1.345(16) .
N_59 C2_59 1.356(17) .
C2_59 C3_59 1.347(19) .
C2_59 C7_59 1.431(18) .
C3_59 C4_59 1.41(2) .
C4_59 C5_59 1.36(2) .
C5_59 C6_59 1.41(2) .
C6_59 C7_59 1.379(19) .
C6_59 C8_59 1.40(2) .
C7_59 N11_59 1.337(18) .
C8_59 C9_59 1.35(2) .
C8_59 OB_59 1.37(2) .
C9_59 C10_59 1.404(19) .
C10_59 N11_59 1.335(17) .
C10_59 C_59 1.442(19) .
C_59 O_59 1.225(18) .
C_59 N_60 1.299(18) .
OB_59 CG_59 1.46(2) .
CG_59 CD_59 1.59(2) .
CD_59 CE2_59 1.51(3) .
CD_59 CE1_59 1.59(3) .
N_60 C2_60 1.332(18) .
C2_60 C3_60 1.395(19) .
C2_60 C7_60 1.418(19) .
C3_60 C4_60 1.44(2) .
C4_60 C5_60 1.37(2) .
C5_60 C6_60 1.392(19) .
C6_60 C7_60 1.40(2) .
C6_60 C8_60 1.44(2) .
C7_60 N11_60 1.362(18) .
C8_60 OB_60 1.29(2) .
C8_60 C9_60 1.43(2) .
C9_60 C10_60 1.36(2) .
C10_60 N11_60 1.382(19) .
C10_60 C_60 1.40(2) .
C_60 OT_61 1.14(2) .
C_60 O_60 1.190(19) .
OB_60 CG_60 1.47(2) .
CG_60 CD_60 1.49(2) .
CD_60 CE1_60 1.50(2) .
CD_60 CE2_60 1.54(3) .
OT_61 CT_61 1.451(18) .
OA_71 N_72 1.263(18) .
OB_71 N_72 1.189(18) .
N_72 C2_72 1.31(2) .
C2_72 C7_72 1.39(2) .
C2_72 C3_72 1.39(2) .
C3_72 C4_72 1.41(2) .
C4_72 C5_72 1.40(2) .
C5_72 C6_72 1.40(2) .
C6_72 C7_72 1.37(2) .
C6_72 C8_72 1.41(2) .
C7_72 N11_72 1.363(19) .
C8_72 OB_72 1.319(18) .
C8_72 C9_72 1.375(19) .
C9_72 C10_72 1.373(18) .
C10_72 N11_72 1.356(19) .
C10_72 C_72 1.458(19) .
C_72 O_72 1.206(19) .
C_72 N_73 1.323(17) .
OB_72 CG_72 1.412(18) .
CG_72 CD_72 1.58(2) .
CD_72 CE1_72 1.46(2) .
CD_72 CE2_72 1.57(3) .
N_73 C2_73 1.369(15) .
C2_73 C3_73 1.388(17) .
C2_73 C7_73 1.384(16) .
C3_73 C4_73 1.391(17) .
C4_73 C5_73 1.396(18) .
C5_73 C6_73 1.373(17) .
C6_73 C8_73 1.379(17) .
C6_73 C7_73 1.413(16) .
C7_73 N11_73 1.383(15) .
C8_73 OB_73 1.357(16) .
C8_73 C9_73 1.386(18) .
C9_73 C10_73 1.388(16) .
C10_73 N11_73 1.347(15) .
C10_73 C_73 1.444(16) .
C_73 O_73 1.268(15) .
C_73 N_74 1.324(15) .
N_74 C2_74 1.333(16) .
C2_74 C3_74 1.415(19) .
C2_74 C7_74 1.420(18) .
C3_74 C4_74 1.334(18) .
C4_74 C5_74 1.44(2) .
C5_74 C6_74 1.34(2) .
C6_74 C7_74 1.410(19) .
C6_74 C8_74 1.42(2) .
C7_74 N11_74 1.360(18) .
C8_74 OB_74 1.357(18) .
C8_74 C9_74 1.38(2) .
C9_74 C10_74 1.431(19) .
C10_74 N11_74 1.336(18) .
C10_74 C_74 1.404(19) .
C_74 O_74 1.282(18) .
C_74 N_75 1.326(18) .
OB_74 CG_74 1.44(2) .
CG_74 CD_74 1.55(3) .
CD_74 CE1_74 1.52(3) .
CD_74 CE2_74 1.57(3) .
N_75 C2_75 1.331(17) .
C2_75 C3_75 1.400(19) .
C2_75 C7_75 1.411(18) .
C3_75 C4_75 1.41(2) .
C4_75 C5_75 1.33(2) .
C5_75 C6_75 1.43(2) .
C6_75 C8_75 1.384(19) .
C6_75 C7_75 1.412(19) .
C7_75 N11_75 1.377(17) .
C8_75 OB_75 1.323(17) .
C8_75 C9_75 1.385(18) .
C9_75 C10_75 1.334(16) .
C10_75 N11_75 1.399(16) .
C10_75 C_75 1.448(17) .
C_75 O_75 1.244(16) .
C_75 N_76 1.343(16) .
OB_75 CG_75 1.41(2) .
CG_75 CD_75 1.57(3) .
CD_75 CE2_75 1.51(3) .
CD_75 CE1_75 1.55(3) .
N_76 C2_76 1.4645(19) .
C2_76 C7_76 1.5296(16) .
C7_76 N11_76 1.339(14) .
C7_76 C6_76 1.375(15) .
C6_76 C8_76 1.388(17) .
N11_76 C10_76 1.348(15) .
C10_76 C9_76 1.380(15) .
C10_76 C_76 1.479(16) .
C_76 O_76 1.234(16) .
C_76 N_77 1.341(16) .
C9_76 C8_76 1.419(17) .
C8_76 OB_76 1.343(14) .
N_77 C2_77 1.343(15) .
C2_77 C3_77 1.367(18) .
C2_77 C7_77 1.390(17) .
C3_77 C4_77 1.408(19) .
C4_77 C5_77 1.39(2) .
C5_77 C6_77 1.39(2) .
C6_77 C8_77 1.365(19) .
C6_77 C7_77 1.399(18) .
C7_77 N11_77 1.357(16) .
C8_77 OB_77 1.321(17) .
C8_77 C9_77 1.391(18) .
C9_77 C10_77 1.423(16) .
C10_77 N11_77 1.335(15) .
C10_77 C_77 1.435(17) .
C_77 O_77 1.229(15) .
C_77 N_78 1.349(15) .
OB_77 CG_77 1.440(19) .
CG_77 CD_77 1.55(2) .
CD_77 CE2_77 1.49(2) .
CD_77 CE1_77 1.63(2) .
N_78 C2_78 1.332(15) .
C2_78 C3_78 1.346(16) .
C2_78 C7_78 1.445(16) .
C3_78 C4_78 1.362(16) .
C4_78 C5_78 1.374(17) .
C5_78 C6_78 1.435(18) .
C6_78 C8_78 1.379(17) .
C6_78 C7_78 1.414(17) .
C7_78 N11_78 1.393(16) .
C8_78 C9_78 1.369(17) .
C8_78 OB_78 1.427(16) .
C9_78 C10_78 1.390(16) .
C10_78 N11_78 1.352(14) .
C10_78 C_78 1.474(16) .
C_78 O_78 1.238(14) .
C_78 N_79 1.351(14) .
N_79 C2_79 1.330(14) .
C2_79 C3_79 1.380(16) .
C2_79 C7_79 1.425(16) .
C3_79 C4_79 1.360(16) .
C4_79 C5_79 1.385(17) .
C5_79 C6_79 1.370(17) .
C6_79 C7_79 1.402(17) .
C6_79 C8_79 1.418(18) .
C7_79 N11_79 1.331(15) .
C8_79 OB_79 1.305(16) .
C8_79 C9_79 1.375(18) .
C9_79 C10_79 1.408(16) .
C10_79 N11_79 1.331(14) .
C10_79 C_79 1.477(16) .
C_79 O_79 1.226(13) .
C_79 N_80 1.318(14) .
OB_79 CG_79 1.381(17) .
CG_79 CD_79 1.54(2) .
CD_79 CE1_79 1.52(2) .
CD_79 CE2_79 1.55(2) .
N_80 C2_80 1.330(15) .
C2_80 C3_80 1.363(16) .
C2_80 C7_80 1.448(16) .
C3_80 C4_80 1.436(17) .
C4_80 C5_80 1.363(16) .
C5_80 C6_80 1.412(17) .
C6_80 C7_80 1.390(16) .
C6_80 C8_80 1.443(16) .
C7_80 N11_80 1.341(15) .
C8_80 OB_80 1.318(15) .
C8_80 C9_80 1.379(17) .
C9_80 C10_80 1.417(18) .
C10_80 N11_80 1.334(16) .
C10_80 C_80 1.416(18) .
C_80 O_80 1.244(17) .
C_80 OT_81 1.29(2) .
OB_80 CG_80 1.470(15) .
CG_80 CD_80 1.498(19) .
CD_80 CE1_80 1.520(19) .
CD_80 CE2_80 1.54(2) .
OT_81 CT_81 1.414(14) .

loop_
_geom_torsion_atom_site_label_1
_geom_torsion_atom_site_label_2
_geom_torsion_atom_site_label_3
_geom_torsion_atom_site_label_4
_geom_torsion
_geom_torsion_site_symmetry_1
_geom_torsion_site_symmetry_2
_geom_torsion_site_symmetry_3
_geom_torsion_site_symmetry_4
OA_1 N_2 C2_2 C7_2 -140(3) . . . .
OB_1 N_2 C2_2 C7_2 37(3) . . . .
OA_1 N_2 C2_2 C3_2 48(3) . . . .
OB_1 N_2 C2_2 C3_2 -136(2) . . . .
N_2 C2_2 C3_2 C4_2 168.4(19) . . . .
C7_2 C2_2 C3_2 C4_2 -4(2) . . . .
C2_2 C3_2 C4_2 C5_2 3(2) . . . .
C3_2 C4_2 C5_2 C6_2 0(2) . . . .
C4_2 C5_2 C6_2 C8_2 178.6(13) . . . .
C4_2 C5_2 C6_2 C7_2 -1.8(17) . . . .
N_2 C2_2 C7_2 N11_2 13(2) . . . .
C3_2 C2_2 C7_2 N11_2 -174.3(13) . . . .
N_2 C2_2 C7_2 C6_2 -169.8(17) . . . .
C3_2 C2_2 C7_2 C6_2 2.5(18) . . . .
C8_2 C6_2 C7_2 N11_2 -2.9(15) . . . .
C5_2 C6_2 C7_2 N11_2 177.5(12) . . . .
C8_2 C6_2 C7_2 C2_2 -179.7(13) . . . .
C5_2 C6_2 C7_2 C2_2 0.7(16) . . . .
C7_2 C6_2 C8_2 OB_2 -177.7(10) . . . .
C5_2 C6_2 C8_2 OB_2 1.9(15) . . . .
C7_2 C6_2 C8_2 C9_2 1.6(15) . . . .
C5_2 C6_2 C8_2 C9_2 -178.8(11) . . . .
OB_2 C8_2 C9_2 C10_2 179.3(13) . . . .
C6_2 C8_2 C9_2 C10_2 0.1(16) . . . .
C8_2 C9_2 C10_2 N11_2 -0.7(17) . . . .
C8_2 C9_2 C10_2 C_2 174.0(13) . . . .
C9_2 C10_2 N11_2 C7_2 -0.5(16) . . . .
C_2 C10_2 N11_2 C7_2 -175.7(11) . . . .
C2_2 C7_2 N11_2 C10_2 179.0(12) . . . .
C6_2 C7_2 N11_2 C10_2 2.2(14) . . . .
N11_2 C10_2 C_2 O_2 -164.2(14) . . . .
C9_2 C10_2 C_2 O_2 21(2) . . . .
N11_2 C10_2 C_2 N_3 18.0(19) . . . .
C9_2 C10_2 C_2 N_3 -157.0(13) . . . .
C9_2 C8_2 OB_2 CG_2 6(2) . . . .
C6_2 C8_2 OB_2 CG_2 -174.6(13) . . . .
C8_2 OB_2 CG_2 CD_2 -173.8(13) . . . .
OB_2 CG_2 CD_2 CE2_2 -161(3) . . . .
OB_2 CG_2 CD_2 CE1_2 78(2) . . . .
O_2 C_2 N_3 C2_3 7(3) . . . .
C10_2 C_2 N_3 C2_3 -175.3(14) . . . .
C_2 N_3 C2_3 C7_3 -177.9(14) . . . .
C_2 N_3 C2_3 C3_3 4(2) . . . .
N_3 C2_3 C3_3 C4_3 175.4(15) . . . .
C7_3 C2_3 C3_3 C4_3 -2.7(17) . . . .
C2_3 C3_3 C4_3 C5_3 -1(2) . . . .
C3_3 C4_3 C5_3 C6_3 3(2) . . . .
C4_3 C5_3 C6_3 C7_3 -2.3(16) . . . .
C4_3 C5_3 C6_3 C8_3 -179.9(13) . . . .
C5_3 C6_3 C7_3 N11_3 -179.8(12) . . . .
C8_3 C6_3 C7_3 N11_3 -2.1(14) . . . .
C5_3 C6_3 C7_3 C2_3 -1.0(15) . . . .
C8_3 C6_3 C7_3 C2_3 176.7(11) . . . .
N_3 C2_3 C7_3 C6_3 -174.8(12) . . . .
C3_3 C2_3 C7_3 C6_3 3.5(15) . . . .
N_3 C2_3 C7_3 N11_3 4.1(16) . . . .
C3_3 C2_3 C7_3 N11_3 -177.6(11) . . . .
C7_3 C6_3 C8_3 C9_3 1.4(14) . . . .
C5_3 C6_3 C8_3 C9_3 179.1(11) . . . .
C7_3 C6_3 C8_3 OB_3 -177.0(11) . . . .
C5_3 C6_3 C8_3 OB_3 0.7(15) . . . .
OB_3 C8_3 C9_3 C10_3 179.2(12) . . . .
C6_3 C8_3 C9_3 C10_3 1.0(14) . . . .
C8_3 C9_3 C10_3 N11_3 -2.9(16) . . . .
C8_3 C9_3 C10_3 C_3 171.7(12) . . . .
C9_3 C10_3 N11_3 C7_3 2.3(17) . . . .
C_3 C10_3 N11_3 C7_3 -172.6(12) . . . .
C6_3 C7_3 N11_3 C10_3 0.3(15) . . . .
C2_3 C7_3 N11_3 C10_3 -178.6(11) . . . .
N11_3 C10_3 C_3 O_3 -168.1(14) . . . .
C9_3 C10_3 C_3 O_3 17(2) . . . .
N11_3 C10_3 C_3 N_4 7.8(19) . . . .
C9_3 C10_3 C_3 N_4 -167.2(13) . . . .
O_3 C_3 N_4 C2_4 1(3) . . . .
C10_3 C_3 N_4 C2_4 -174.4(13) . . . .
C_3 N_4 C2_4 C3_4 11(2) . . . .
C_3 N_4 C2_4 C7_4 -176.1(16) . . . .
N_4 C2_4 C3_4 C4_4 170.6(15) . . . .
C7_4 C2_4 C3_4 C4_4 -1.7(18) . . . .
C2_4 C3_4 C4_4 C5_4 2(2) . . . .
C3_4 C4_4 C5_4 C6_4 -4(2) . . . .
C4_4 C5_4 C6_4 C8_4 -177.0(17) . . . .
C4_4 C5_4 C6_4 C7_4 5(2) . . . .
N_4 C2_4 C7_4 N11_4 8.7(15) . . . .
C3_4 C2_4 C7_4 N11_4 -178.7(13) . . . .
N_4 C2_4 C7_4 C6_4 -170.1(11) . . . .
C3_4 C2_4 C7_4 C6_4 2.5(16) . . . .
C5_4 C6_4 C7_4 N11_4 177.5(14) . . . .
C8_4 C6_4 C7_4 N11_4 -0.9(16) . . . .
C5_4 C6_4 C7_4 C2_4 -3.8(16) . . . .
C8_4 C6_4 C7_4 C2_4 177.8(12) . . . .
C5_4 C6_4 C8_4 OB_4 0(2) . . . .
C7_4 C6_4 C8_4 OB_4 178.1(14) . . . .
C5_4 C6_4 C8_4 C9_4 -178.0(15) . . . .
C7_4 C6_4 C8_4 C9_4 0.3(15) . . . .
OB_4 C8_4 C9_4 C10_4 -177.8(14) . . . .
C6_4 C8_4 C9_4 C10_4 -0.1(18) . . . .
C8_4 C9_4 C10_4 N11_4 0.3(17) . . . .
C8_4 C9_4 C10_4 C_4 175.0(14) . . . .
C2_4 C7_4 N11_4 C10_4 -177.6(10) . . . .
C6_4 C7_4 N11_4 C10_4 1.1(16) . . . .
C9_4 C10_4 N11_4 C7_4 -0.7(15) . . . .
C_4 C10_4 N11_4 C7_4 -176.2(11) . . . .
N11_4 C10_4 C_4 O_4 -167.8(13) . . . .
C9_4 C10_4 C_4 O_4 17(2) . . . .
N11_4 C10_4 C_4 N_5 14.1(17) . . . .
C9_4 C10_4 C_4 N_5 -160.8(13) . . . .
C9_4 C8_4 OB_4 CG_4 -10(2) . . . .
C6_4 C8_4 OB_4 CG_4 172.3(17) . . . .
C8_4 OB_4 CG_4 CD_4 170.1(19) . . . .
OB_4 CG_4 CD_4 CE1_4 177(3) . . . .
OB_4 CG_4 CD_4 CE2_4 -65(3) . . . .
O_4 C_4 N_5 C2_5 12(3) . . . .
C10_4 C_4 N_5 C2_5 -170.3(12) . . . .
C_4 N_5 C2_5 C3_5 -4(2) . . . .
C_4 N_5 C2_5 C7_5 179.2(14) . . . .
N_5 C2_5 C3_5 C4_5 179.2(13) . . . .
C7_5 C2_5 C3_5 C4_5 -3.7(16) . . . .
C2_5 C3_5 C4_5 C5_5 1.2(18) . . . .
C3_5 C4_5 C5_5 C6_5 1.4(18) . . . .
C4_5 C5_5 C6_5 C8_5 179.2(13) . . . .
C4_5 C5_5 C6_5 C7_5 -1.4(15) . . . .
C8_5 C6_5 C7_5 N11_5 -3.1(14) . . . .
C5_5 C6_5 C7_5 N11_5 177.5(11) . . . .
C8_5 C6_5 C7_5 C2_5 178.4(12) . . . .
C5_5 C6_5 C7_5 C2_5 -1.0(13) . . . .
N_5 C2_5 C7_5 N11_5 2.3(16) . . . .
C3_5 C2_5 C7_5 N11_5 -174.9(11) . . . .
N_5 C2_5 C7_5 C6_5 -179.2(11) . . . .
C3_5 C2_5 C7_5 C6_5 3.6(15) . . . .
C7_5 C6_5 C8_5 C9_5 2.2(15) . . . .
C5_5 C6_5 C8_5 C9_5 -178.5(11) . . . .
C7_5 C6_5 C8_5 OB_5 179.5(11) . . . .
C5_5 C6_5 C8_5 OB_5 -1.2(18) . . . .
OB_5 C8_5 C9_5 C10_5 -177.7(14) . . . .
C6_5 C8_5 C9_5 C10_5 -0.7(17) . . . .
C8_5 C9_5 C10_5 N11_5 -0.1(18) . . . .
C8_5 C9_5 C10_5 C_5 177.4(13) . . . .
C6_5 C7_5 N11_5 C10_5 2.4(16) . . . .
C2_5 C7_5 N11_5 C10_5 -179.1(12) . . . .
C9_5 C10_5 N11_5 C7_5 -0.7(17) . . . .
C_5 C10_5 N11_5 C7_5 -178.4(12) . . . .
N11_5 C10_5 C_5 O_5 -171.7(15) . . . .
C9_5 C10_5 C_5 O_5 11(2) . . . .
N11_5 C10_5 C_5 N_6 15(2) . . . .
C9_5 C10_5 C_5 N_6 -162.8(14) . . . .
C9_5 C8_5 OB_5 CG_5 -13(3) . . . .
C6_5 C8_5 OB_5 CG_5 169(2) . . . .
C8_5 OB_5 CG_5 CD_5 -152(2) . . . .
OB_5 CG_5 CD_5 CE2_5 -29(5) . . . .
OB_5 CG_5 CD_5 CE1_5 93(5) . . . .
O_5 C_5 N_6 C2_6 2(3) . . . .
C10_5 C_5 N_6 C2_6 175.2(12) . . . .
C_5 N_6 C2_6 C7_6 -179.7(14) . . . .
N_6 C2_6 C7_6 N11_6 17.5(15) . . . .
N_6 C2_6 C7_6 C6_6 -162.5(10) . . . .
N11_6 C7_6 C6_6 C8_6 1.0(15) . . . .
C2_6 C7_6 C6_6 C8_6 -178.9(10) . . . .
C6_6 C7_6 N11_6 C10_6 -1.5(16) . . . .
C2_6 C7_6 N11_6 C10_6 178.4(10) . . . .
C7_6 N11_6 C10_6 C9_6 0.2(15) . . . .
C7_6 N11_6 C10_6 C_6 -178.4(12) . . . .
N11_6 C10_6 C_6 O_6 -169.9(14) . . . .
C9_6 C10_6 C_6 O_6 12(2) . . . .
N11_6 C10_6 C_6 N_7 8.3(19) . . . .
C9_6 C10_6 C_6 N_7 -170.3(13) . . . .
N11_6 C10_6 C9_6 C8_6 1.6(14) . . . .
C_6 C10_6 C9_6 C8_6 -179.9(12) . . . .
C7_6 C6_6 C8_6 OB_6 -178.1(11) . . . .
C7_6 C6_6 C8_6 C9_6 0.8(14) . . . .
C10_6 C9_6 C8_6 C6_6 -2.1(14) . . . .
C10_6 C9_6 C8_6 OB_6 176.9(10) . . . .
O_6 C_6 N_7 C2_7 1(3) . . . .
C10_6 C_6 N_7 C2_7 -176.7(15) . . . .
C_6 N_7 C2_7 C3_7 6(3) . . . .
C_6 N_7 C2_7 C7_7 -177.6(17) . . . .
N_7 C2_7 C3_7 C4_7 172.5(15) . . . .
C7_7 C2_7 C3_7 C4_7 -3.7(18) . . . .
C2_7 C3_7 C4_7 C5_7 0.6(19) . . . .
C3_7 C4_7 C5_7 C6_7 2(2) . . . .
C4_7 C5_7 C6_7 C7_7 -1(2) . . . .
C4_7 C5_7 C6_7 C8_7 177.8(15) . . . .
C5_7 C6_7 C7_7 N11_7 175.5(14) . . . .
C8_7 C6_7 C7_7 N11_7 -3.4(15) . . . .
C5_7 C6_7 C7_7 C2_7 -2.4(16) . . . .
C8_7 C6_7 C7_7 C2_7 178.8(12) . . . .
N_7 C2_7 C7_7 N11_7 10.2(16) . . . .
C3_7 C2_7 C7_7 N11_7 -173.1(13) . . . .
N_7 C2_7 C7_7 C6_7 -171.9(12) . . . .
C3_7 C2_7 C7_7 C6_7 4.8(16) . . . .
C5_7 C6_7 C8_7 OB_7 2.8(18) . . . .
C7_7 C6_7 C8_7 OB_7 -178.3(12) . . . .
C5_7 C6_7 C8_7 C9_7 -176.5(14) . . . .
C7_7 C6_7 C8_7 C9_7 2.4(15) . . . .
OB_7 C8_7 C9_7 C10_7 -177.4(12) . . . .
C6_7 C8_7 C9_7 C10_7 1.8(15) . . . .
C8_7 C9_7 C10_7 N11_7 -5.2(16) . . . .
C8_7 C9_7 C10_7 C_7 175.3(13) . . . .
C9_7 C10_7 N11_7 C7_7 4.4(16) . . . .
C_7 C10_7 N11_7 C7_7 -176.1(12) . . . .
C6_7 C7_7 N11_7 C10_7 0.0(16) . . . .
C2_7 C7_7 N11_7 C10_7 177.9(11) . . . .
N11_7 C10_7 C_7 O_7 -166.4(13) . . . .
C9_7 C10_7 C_7 O_7 13(2) . . . .
N11_7 C10_7 C_7 N_8 14.9(19) . . . .
C9_7 C10_7 C_7 N_8 -165.6(12) . . . .
C9_7 C8_7 OB_7 CG_7 -5(2) . . . .
C6_7 C8_7 OB_7 CG_7 175.5(15) . . . .
C8_7 OB_7 CG_7 CD_7 -142.2(19) . . . .
OB_7 CG_7 CD_7 CE2_7 174(2) . . . .
OB_7 CG_7 CD_7 CE1_7 62(3) . . . .
O_7 C_7 N_8 C2_8 1(2) . . . .
C10_7 C_7 N_8 C2_8 -179.8(13) . . . .
C_7 N_8 C2_8 C3_8 5(2) . . . .
C_7 N_8 C2_8 C7_8 -176.4(13) . . . .
N_8 C2_8 C3_8 C4_8 -179.9(13) . . . .
C7_8 C2_8 C3_8 C4_8 1.2(17) . . . .
C2_8 C3_8 C4_8 C5_8 -2(2) . . . .
C3_8 C4_8 C5_8 C6_8 0(2) . . . .
C4_8 C5_8 C6_8 C8_8 -179.9(15) . . . .
C4_8 C5_8 C6_8 C7_8 2.7(18) . . . .
C8_8 C6_8 C7_8 N11_8 -2.6(16) . . . .
C5_8 C6_8 C7_8 N11_8 174.9(12) . . . .
C8_8 C6_8 C7_8 C2_8 179.4(12) . . . .
C5_8 C6_8 C7_8 C2_8 -3.2(14) . . . .
N_8 C2_8 C7_8 N11_8 4.2(15) . . . .
C3_8 C2_8 C7_8 N11_8 -176.9(12) . . . .
N_8 C2_8 C7_8 C6_8 -177.7(10) . . . .
C3_8 C2_8 C7_8 C6_8 1.2(14) . . . .
C5_8 C6_8 C8_8 OB_8 -7(2) . . . .
C7_8 C6_8 C8_8 OB_8 170.5(15) . . . .
C5_8 C6_8 C8_8 C9_8 179.2(14) . . . .
C7_8 C6_8 C8_8 C9_8 -3.4(17) . . . .
OB_8 C8_8 C9_8 C10_8 -166.6(18) . . . .
C6_8 C8_8 C9_8 C10_8 6.7(18) . . . .
C8_8 C9_8 C10_8 N11_8 -4.6(18) . . . .
C8_8 C9_8 C10_8 C_8 169.8(13) . . . .
C6_8 C7_8 N11_8 C10_8 4.8(15) . . . .
C2_8 C7_8 N11_8 C10_8 -177.2(10) . . . .
C9_8 C10_8 N11_8 C7_8 -1.0(17) . . . .
C_8 C10_8 N11_8 C7_8 -175.4(11) . . . .
N11_8 C10_8 C_8 O_8 -164.2(12) . . . .
C9_8 C10_8 C_8 O_8 21.0(19) . . . .
N11_8 C10_8 C_8 N_9 13.6(17) . . . .
C9_8 C10_8 C_8 N_9 -161.3(13) . . . .
O_8 C_8 N_9 C2_9 -3(2) . . . .
C10_8 C_8 N_9 C2_9 179.4(12) . . . .
C_8 N_9 C2_9 C3_9 8(2) . . . .
C_8 N_9 C2_9 C7_9 -175.8(13) . . . .
N_9 C2_9 C3_9 C4_9 173.2(13) . . . .
C7_9 C2_9 C3_9 C4_9 -2.5(15) . . . .
C2_9 C3_9 C4_9 C5_9 1.7(19) . . . .
C3_9 C4_9 C5_9 C6_9 -1(2) . . . .
C4_9 C5_9 C6_9 C7_9 0.8(16) . . . .
C4_9 C5_9 C6_9 C8_9 -179.9(13) . . . .
C5_9 C6_9 C7_9 N11_9 176.5(11) . . . .
C8_9 C6_9 C7_9 N11_9 -2.8(14) . . . .
C5_9 C6_9 C7_9 C2_9 -1.8(14) . . . .
C8_9 C6_9 C7_9 C2_9 178.9(10) . . . .
N_9 C2_9 C7_9 C6_9 -173.3(11) . . . .
C3_9 C2_9 C7_9 C6_9 2.7(14) . . . .
N_9 C2_9 C7_9 N11_9 8.3(14) . . . .
C3_9 C2_9 C7_9 N11_9 -175.7(10) . . . .
C5_9 C6_9 C8_9 OB_9 3.9(17) . . . .
C7_9 C6_9 C8_9 OB_9 -176.8(12) . . . .
C5_9 C6_9 C8_9 C9_9 -177.8(12) . . . .
C7_9 C6_9 C8_9 C9_9 1.5(14) . . . .
OB_9 C8_9 C9_9 C10_9 179.0(13) . . . .
C6_9 C8_9 C9_9 C10_9 0.9(15) . . . .
C8_9 C9_9 C10_9 N11_9 -2.2(15) . . . .
C8_9 C9_9 C10_9 C_9 176.1(11) . . . .
C9_9 C10_9 N11_9 C7_9 0.9(14) . . . .
C_9 C10_9 N11_9 C7_9 -177.5(10) . . . .
C6_9 C7_9 N11_9 C10_9 1.5(14) . . . .
C2_9 C7_9 N11_9 C10_9 179.9(9) . . . .
N11_9 C10_9 C_9 O_9 -168.5(12) . . . .
C9_9 C10_9 C_9 O_9 13.2(18) . . . .
N11_9 C10_9 C_9 N_10 19.5(16) . . . .
C9_9 C10_9 C_9 N_10 -158.8(12) . . . .
C6_9 C8_9 OB_9 CG_9 -175.9(15) . . . .
C9_9 C8_9 OB_9 CG_9 6(2) . . . .
C8_9 OB_9 CG_9 CD_9 167.8(18) . . . .
OB_9 CG_9 CD_9 CE1_9 167(3) . . . .
OB_9 CG_9 CD_9 CE2_9 -75(3) . . . .
O_9 C_9 N_10 C2_10 13(2) . . . .
C10_9 C_9 N_10 C2_10 -174.5(13) . . . .
C_9 N_10 C2_10 C3_10 4(2) . . . .
C_9 N_10 C2_10 C7_10 177.5(14) . . . .
N_10 C2_10 C3_10 C4_10 172.1(13) . . . .
C7_10 C2_10 C3_10 C4_10 -1.4(15) . . . .
C2_10 C3_10 C4_10 C5_10 2.6(18) . . . .
C3_10 C4_10 C5_10 C6_10 -3.7(17) . . . .
C4_10 C5_10 C6_10 C8_10 -175.8(11) . . . .
C4_10 C5_10 C6_10 C7_10 3.7(14) . . . .
C5_10 C6_10 C7_10 N11_10 178.9(10) . . . .
C8_10 C6_10 C7_10 N11_10 -1.4(12) . . . .
C5_10 C6_10 C7_10 C2_10 -2.7(12) . . . .
C8_10 C6_10 C7_10 C2_10 176.9(9) . . . .
N_10 C2_10 C7_10 N11_10 5.6(13) . . . .
C3_10 C2_10 C7_10 N11_10 179.9(9) . . . .
N_10 C2_10 C7_10 C6_10 -172.8(10) . . . .
C3_10 C2_10 C7_10 C6_10 1.5(12) . . . .
C5_10 C6_10 C8_10 OB_10 1.2(15) . . . .
C7_10 C6_10 C8_10 OB_10 -178.4(10) . . . .
C5_10 C6_10 C8_10 C9_10 -177.2(10) . . . .
C7_10 C6_10 C8_10 C9_10 3.2(13) . . . .
OB_10 C8_10 C9_10 C10_10 179.9(12) . . . .
C6_10 C8_10 C9_10 C10_10 -1.9(15) . . . .
C8_10 C9_10 C10_10 N11_10 -1.5(16) . . . .
C8_10 C9_10 C10_10 C_10 -179.7(13) . . . .
C9_10 C10_10 N11_10 C7_10 3.3(15) . . . .
C_10 C10_10 N11_10 C7_10 -178.4(12) . . . .
C6_10 C7_10 N11_10 C10_10 -1.8(13) . . . .
C2_10 C7_10 N11_10 C10_10 179.8(9) . . . .
N11_10 C10_10 C_10 O_10 179.5(19) . . . .
C9_10 C10_10 C_10 O_10 -2(3) . . . .
N11_10 C10_10 C_10 OT_11 11(2) . . . .
C9_10 C10_10 C_10 OT_11 -171.0(14) . . . .
C6_10 C8_10 OB_10 CG_10 176.3(12) . . . .
C9_10 C8_10 OB_10 CG_10 -5.4(19) . . . .
C8_10 OB_10 CG_10 CD_10 -173.7(13) . . . .
OB_10 CG_10 CD_10 CE1_10 67(2) . . . .
OB_10 CG_10 CD_10 CE2_10 -168.1(15) . . . .
O_10 C_10 OT_11 CT_11 9(3) . . . .
C10_10 C_10 OT_11 CT_11 177.8(12) . . . .
OB_31 N_32 C2_32 C7_32 -48(3) . . . .
OA_31 N_32 C2_32 C7_32 124(3) . . . .
OB_31 N_32 C2_32 C3_32 139(2) . . . .
OA_31 N_32 C2_32 C3_32 -49(3) . . . .
N_32 C2_32 C3_32 C4_32 176(2) . . . .
C7_32 C2_32 C3_32 C4_32 3(2) . . . .
C2_32 C3_32 C4_32 C5_32 -2(3) . . . .
C3_32 C4_32 C5_32 C6_32 0(2) . . . .
C4_32 C5_32 C6_32 C7_32 2(2) . . . .
C4_32 C5_32 C6_32 C8_32 -174.7(16) . . . .
N_32 C2_32 C7_32 C6_32 -173.7(19) . . . .
C3_32 C2_32 C7_32 C6_32 -1.2(19) . . . .
N_32 C2_32 C7_32 N11_32 4(2) . . . .
C3_32 C2_32 C7_32 N11_32 176.7(16) . . . .
C8_32 C6_32 C7_32 C2_32 175.7(13) . . . .
C5_32 C6_32 C7_32 C2_32 -1.3(17) . . . .
C8_32 C6_32 C7_32 N11_32 -2.1(16) . . . .
C5_32 C6_32 C7_32 N11_32 -179.1(15) . . . .
C7_32 C6_32 C8_32 C9_32 -0.4(15) . . . .
C5_32 C6_32 C8_32 C9_32 176.6(13) . . . .
C7_32 C6_32 C8_32 OB_32 -179.4(12) . . . .
C5_32 C6_32 C8_32 OB_32 -2.4(17) . . . .
OB_32 C8_32 C9_32 C10_32 -177.8(12) . . . .
C6_32 C8_32 C9_32 C10_32 3.3(15) . . . .
C8_32 C9_32 C10_32 N11_32 -4.4(16) . . . .
C8_32 C9_32 C10_32 C_32 176.5(11) . . . .
C9_32 C10_32 N11_32 C7_32 2.0(16) . . . .
C_32 C10_32 N11_32 C7_32 -178.8(11) . . . .
C2_32 C7_32 N11_32 C10_32 -176.5(12) . . . .
C6_32 C7_32 N11_32 C10_32 1.3(16) . . . .
N11_32 C10_32 C_32 O_32 -165.8(11) . . . .
C9_32 C10_32 C_32 O_32 13.4(16) . . . .
N11_32 C10_32 C_32 N_33 16.3(15) . . . .
C9_32 C10_32 C_32 N_33 -164.4(11) . . . .
C9_32 C8_32 OB_32 CG_32 12.2(19) . . . .
C6_32 C8_32 OB_32 CG_32 -168.9(13) . . . .
C8_32 OB_32 CG_32 CD_32 -178.8(12) . . . .
OB_32 CG_32 CD_32 CE2_32 -163.2(16) . . . .
OB_32 CG_32 CD_32 CE1_32 75(2) . . . .
O_32 C_32 N_33 C2_33 0(2) . . . .
C10_32 C_32 N_33 C2_33 177.5(11) . . . .
C_32 N_33 C2_33 C3_33 15(2) . . . .
C_32 N_33 C2_33 C7_33 -170.2(12) . . . .
N_33 C2_33 C3_33 C4_33 171.9(11) . . . .
C7_33 C2_33 C3_33 C4_33 -2.9(13) . . . .
C2_33 C3_33 C4_33 C5_33 1.1(15) . . . .
C3_33 C4_33 C5_33 C6_33 -0.2(15) . . . .
C4_33 C5_33 C6_33 C7_33 1.2(13) . . . .
C4_33 C5_33 C6_33 C8_33 -176.9(9) . . . .
C5_33 C6_33 C7_33 N11_33 178.8(9) . . . .
C8_33 C6_33 C7_33 N11_33 -3.0(12) . . . .
C5_33 C6_33 C7_33 C2_33 -3.1(12) . . . .
C8_33 C6_33 C7_33 C2_33 175.1(9) . . . .
N_33 C2_33 C7_33 C6_33 -171.5(9) . . . .
C3_33 C2_33 C7_33 C6_33 3.9(13) . . . .
N_33 C2_33 C7_33 N11_33 6.7(12) . . . .
C3_33 C2_33 C7_33 N11_33 -177.9(9) . . . .
C7_33 C6_33 C8_33 OB_33 -177.7(8) . . . .
C5_33 C6_33 C8_33 OB_33 0.4(13) . . . .
C7_33 C6_33 C8_33 C9_33 1.9(12) . . . .
C5_33 C6_33 C8_33 C9_33 -179.9(9) . . . .
OB_33 C8_33 C9_33 C10_33 179.7(10) . . . .
C6_33 C8_33 C9_33 C10_33 0.1(13) . . . .
C8_33 C9_33 C10_33 N11_33 -1.3(15) . . . .
C8_33 C9_33 C10_33 C_33 174.6(11) . . . .
C9_33 C10_33 N11_33 C7_33 0.3(15) . . . .
C_33 C10_33 N11_33 C7_33 -175.7(10) . . . .
C6_33 C7_33 N11_33 C10_33 1.9(13) . . . .
C2_33 C7_33 N11_33 C10_33 -176.2(10) . . . .
N11_33 C10_33 C_33 O_33 -163.5(13) . . . .
C9_33 C10_33 C_33 O_33 20(2) . . . .
N11_33 C10_33 C_33 N_34 13.8(19) . . . .
C9_33 C10_33 C_33 N_34 -162.3(13) . . . .
O_33 C_33 N_34 C2_34 14(3) . . . .
C10_33 C_33 N_34 C2_34 -163.6(14) . . . .
C_33 N_34 C2_34 C3_34 3(3) . . . .
C_33 N_34 C2_34 C7_34 177.3(16) . . . .
C7_34 C2_34 C3_34 C4_34 -2(2) . . . .
N_34 C2_34 C3_34 C4_34 172.2(17) . . . .
C2_34 C3_34 C4_34 C5_34 1(2) . . . .
C3_34 C4_34 C5_34 C6_34 0(2) . . . .
C4_34 C5_34 C6_34 C8_34 -171.8(18) . . . .
C4_34 C5_34 C6_34 C7_34 2(2) . . . .
C3_34 C2_34 C7_34 N11_34 -178.7(14) . . . .
N_34 C2_34 C7_34 N11_34 6.7(18) . . . .
C3_34 C2_34 C7_34 C6_34 3.1(17) . . . .
N_34 C2_34 C7_34 C6_34 -171.5(13) . . . .
C8_34 C6_34 C7_34 C2_34 170.7(15) . . . .
C5_34 C6_34 C7_34 C2_34 -3.1(17) . . . .
C8_34 C6_34 C7_34 N11_34 -7.4(18) . . . .
C5_34 C6_34 C7_34 N11_34 178.9(16) . . . .
C7_34 C6_34 C8_34 OB_34 -170.4(15) . . . .
C5_34 C6_34 C8_34 OB_34 3(2) . . . .
C7_34 C6_34 C8_34 C9_34 5.6(17) . . . .
C5_34 C6_34 C8_34 C9_34 179.3(16) . . . .
C6_34 C8_34 C9_34 C10_34 -2(2) . . . .
OB_34 C8_34 C9_34 C10_34 173.5(18) . . . .
C8_34 C9_34 C10_34 N11_34 -1(2) . . . .
C8_34 C9_34 C10_34 C_34 -177.1(17) . . . .
C9_34 C10_34 N11_34 C7_34 -0.4(18) . . . .
C_34 C10_34 N11_34 C7_34 176.3(14) . . . .
C2_34 C7_34 N11_34 C10_34 -173.5(13) . . . .
C6_34 C7_34 N11_34 C10_34 4.6(18) . . . .
N11_34 C10_34 C_34 O_34 -172.9(16) . . . .
C9_34 C10_34 C_34 O_34 3(3) . . . .
N11_34 C10_34 C_34 N_35 6(2) . . . .
C9_34 C10_34 C_34 N_35 -177.8(17) . . . .
C6_34 C8_34 OB_34 CG_34 173(3) . . . .
C9_34 C8_34 OB_34 CG_34 -2(3) . . . .
C8_34 OB_34 CG_34 CD_34 -167(3) . . . .
OB_34 CG_34 CD_34 CE2_34 36(5) . . . .
OB_34 CG_34 CD_34 CE1_34 153(4) . . . .
O_34 C_34 N_35 C2_35 6(3) . . . .
C10_34 C_34 N_35 C2_35 -173.2(17) . . . .
C_34 N_35 C2_35 C3_35 6(3) . . . .
C_34 N_35 C2_35 C7_35 -178(2) . . . .
N_35 C2_35 C3_35 C4_35 173.6(15) . . . .
C7_35 C2_35 C3_35 C4_35 -2.6(16) . . . .
C2_35 C3_35 C4_35 C5_35 -1(2) . . . .
C3_35 C4_35 C5_35 C6_35 3(2) . . . .
C4_35 C5_35 C6_35 C8_35 179.5(15) . . . .
C4_35 C5_35 C6_35 C7_35 -1.3(18) . . . .
C8_35 C6_35 C7_35 N11_35 -0.5(15) . . . .
C5_35 C6_35 C7_35 N11_35 -179.8(13) . . . .
C8_35 C6_35 C7_35 C2_35 176.9(12) . . . .
C5_35 C6_35 C7_35 C2_35 -2.3(16) . . . .
N_35 C2_35 C7_35 N11_35 5.9(17) . . . .
C3_35 C2_35 C7_35 N11_35 -178.0(11) . . . .
N_35 C2_35 C7_35 C6_35 -171.8(13) . . . .
C3_35 C2_35 C7_35 C6_35 4.3(15) . . . .
C7_35 C6_35 C8_35 OB_35 -177.3(13) . . . .
C5_35 C6_35 C8_35 OB_35 2.0(19) . . . .
C7_35 C6_35 C8_35 C9_35 1.9(16) . . . .
C5_35 C6_35 C8_35 C9_35 -178.8(13) . . . .
OB_35 C8_35 C9_35 C10_35 178.8(13) . . . .
C6_35 C8_35 C9_35 C10_35 -0.4(16) . . . .
C8_35 C9_35 C10_35 N11_35 -2.8(15) . . . .
C8_35 C9_35 C10_35 C_35 174.8(11) . . . .
C9_35 C10_35 N11_35 C7_35 4.2(15) . . . .
C_35 C10_35 N11_35 C7_35 -173.5(10) . . . .
C6_35 C7_35 N11_35 C10_35 -2.4(15) . . . .
C2_35 C7_35 N11_35 C10_35 179.8(10) . . . .
N11_35 C10_35 C_35 O_35 -165.1(13) . . . .
C9_35 C10_35 C_35 O_35 17.0(18) . . . .
N11_35 C10_35 C_35 N_36 9.3(16) . . . .
C9_35 C10_35 C_35 N_36 -168.5(11) . . . .
C6_35 C8_35 OB_35 CG_35 169.4(15) . . . .
C9_35 C8_35 OB_35 CG_35 -10(2) . . . .
C8_35 OB_35 CG_35 CD_35 -156.0(18) . . . .
OB_35 CG_35 CD_35 CE1_35 42(3) . . . .
OB_35 CG_35 CD_35 CE2_35 160(2) . . . .
O_35 C_35 N_36 C2_36 -12(2) . . . .
C10_35 C_35 N_36 C2_36 173.3(11) . . . .
C_35 N_36 C2_36 C7_36 178.1(11) . . . .
N_36 C2_36 C7_36 N11_36 26.3(15) . . . .
N_36 C2_36 C7_36 C6_36 -158.5(11) . . . .
N11_36 C7_36 C6_36 C8_36 -0.1(16) . . . .
C2_36 C7_36 C6_36 C8_36 -175.2(12) . . . .
C6_36 C7_36 N11_36 C10_36 -0.3(16) . . . .
C2_36 C7_36 N11_36 C10_36 174.9(11) . . . .
C7_36 N11_36 C10_36 C9_36 0.1(17) . . . .
C7_36 N11_36 C10_36 C_36 -176.9(15) . . . .
C9_36 C10_36 C_36 O_36 23(3) . . . .
N11_36 C10_36 C_36 O_36 -159.6(19) . . . .
C9_36 C10_36 C_36 N_37 -167.8(18) . . . .
N11_36 C10_36 C_36 N_37 9(3) . . . .
N11_36 C10_36 C9_36 C8_36 0.5(19) . . . .
C_36 C10_36 C9_36 C8_36 177.3(17) . . . .
C10_36 C9_36 C8_36 OB_36 175.1(14) . . . .
C10_36 C9_36 C8_36 C6_36 -0.8(19) . . . .
C7_36 C6_36 C8_36 OB_36 -174.9(14) . . . .
C7_36 C6_36 C8_36 C9_36 0.6(18) . . . .
O_36 C_36 N_37 C2_37 -4(4) . . . .
C10_36 C_36 N_37 C2_37 -173.2(17) . . . .
C_36 N_37 C2_37 C3_37 6(3) . . . .
C_36 N_37 C2_37 C7_37 -177(2) . . . .
N_37 C2_37 C3_37 C4_37 176.8(18) . . . .
C7_37 C2_37 C3_37 C4_37 -0.8(19) . . . .
C2_37 C3_37 C4_37 C5_37 1(2) . . . .
C3_37 C4_37 C5_37 C6_37 -3(3) . . . .
C4_37 C5_37 C6_37 C8_37 -173.1(17) . . . .
C4_37 C5_37 C6_37 C7_37 4(2) . . . .
N_37 C2_37 C7_37 N11_37 -0.4(18) . . . .
C3_37 C2_37 C7_37 N11_37 177.4(13) . . . .
N_37 C2_37 C7_37 C6_37 -175.1(14) . . . .
C3_37 C2_37 C7_37 C6_37 2.7(17) . . . .
C5_37 C6_37 C7_37 N11_37 -179.1(15) . . . .
C8_37 C6_37 C7_37 N11_37 -1.7(16) . . . .
C5_37 C6_37 C7_37 C2_37 -4.5(17) . . . .
C8_37 C6_37 C7_37 C2_37 173.0(14) . . . .
C5_37 C6_37 C8_37 OB_37 2(2) . . . .
C7_37 C6_37 C8_37 OB_37 -175.9(16) . . . .
C5_37 C6_37 C8_37 C9_37 -178.2(15) . . . .
C7_37 C6_37 C8_37 C9_37 4.4(17) . . . .
OB_37 C8_37 C9_37 C10_37 178.3(15) . . . .
C6_37 C8_37 C9_37 C10_37 -2.0(18) . . . .
C8_37 C9_37 C10_37 N11_37 -3.5(18) . . . .
C8_37 C9_37 C10_37 C_37 -179.6(14) . . . .
C9_37 C10_37 N11_37 C7_37 6.5(16) . . . .
C_37 C10_37 N11_37 C7_37 -177.3(12) . . . .
C2_37 C7_37 N11_37 C10_37 -178.7(11) . . . .
C6_37 C7_37 N11_37 C10_37 -4.0(16) . . . .
N11_37 C10_37 C_37 O_37 -165.4(13) . . . .
C9_37 C10_37 C_37 O_37 11(2) . . . .
N11_37 C10_37 C_37 N_38 19(2) . . . .
C9_37 C10_37 C_37 N_38 -164.6(13) . . . .
C6_37 C8_37 OB_37 CG_37 172(2) . . . .
C9_37 C8_37 OB_37 CG_37 -8(3) . . . .
C8_37 OB_37 CG_37 CD_37 -149(2) . . . .
OB_37 CG_37 CD_37 CE1_37 -30(4) . . . .
OB_37 CG_37 CD_37 CE2_37 -150(3) . . . .
O_37 C_37 N_38 C2_38 4(3) . . . .
C10_37 C_37 N_38 C2_38 178.9(15) . . . .
C_37 N_38 C2_38 C3_38 5(3) . . . .
C_37 N_38 C2_38 C7_38 -173.2(16) . . . .
N_38 C2_38 C3_38 C4_38 -179.4(13) . . . .
C7_38 C2_38 C3_38 C4_38 -1.2(17) . . . .
C2_38 C3_38 C4_38 C5_38 -3.3(18) . . . .
C3_38 C4_38 C5_38 C6_38 5(2) . . . .
C4_38 C5_38 C6_38 C7_38 -1.4(19) . . . .
C4_38 C5_38 C6_38 C8_38 176.3(15) . . . .
C8_38 C6_38 C7_38 N11_38 0.2(16) . . . .
C5_38 C6_38 C7_38 N11_38 178.0(13) . . . .
C8_38 C6_38 C7_38 C2_38 179.1(13) . . . .
C5_38 C6_38 C7_38 C2_38 -3.1(15) . . . .
N_38 C2_38 C7_38 N11_38 1.6(16) . . . .
C3_38 C2_38 C7_38 N11_38 -176.5(11) . . . .
N_38 C2_38 C7_38 C6_38 -177.4(12) . . . .
C3_38 C2_38 C7_38 C6_38 4.5(15) . . . .
C7_38 C6_38 C8_38 OB_38 177.8(18) . . . .
C5_38 C6_38 C8_38 OB_38 0(2) . . . .
C7_38 C6_38 C8_38 C9_38 -0.8(17) . . . .
C5_38 C6_38 C8_38 C9_38 -178.4(15) . . . .
OB_38 C8_38 C9_38 C10_38 -176(2) . . . .
C6_38 C8_38 C9_38 C10_38 2.3(19) . . . .
C8_38 C9_38 C10_38 N11_38 -3.3(19) . . . .
C8_38 C9_38 C10_38 C_38 174.1(14) . . . .
C9_38 C10_38 N11_38 C7_38 2.6(16) . . . .
C_38 C10_38 N11_38 C7_38 -174.9(11) . . . .
C6_38 C7_38 N11_38 C10_38 -1.1(15) . . . .
C2_38 C7_38 N11_38 C10_38 180.0(10) . . . .
N11_38 C10_38 C_38 O_38 -155.0(15) . . . .
C9_38 C10_38 C_38 O_38 28(2) . . . .
N11_38 C10_38 C_38 N_39 16.3(19) . . . .
C9_38 C10_38 C_38 N_39 -161.2(15) . . . .
O_38 C_38 N_39 C2_39 -8(3) . . . .
C10_38 C_38 N_39 C2_39 -179.9(15) . . . .
C_38 N_39 C2_39 C3_39 11(3) . . . .
C_38 N_39 C2_39 C7_39 -173.9(17) . . . .
N_39 C2_39 C3_39 C4_39 175.9(16) . . . .
C7_39 C2_39 C3_39 C4_39 0.9(18) . . . .
C2_39 C3_39 C4_39 C5_39 -3(2) . . . .
C3_39 C4_39 C5_39 C6_39 3(2) . . . .
C4_39 C5_39 C6_39 C7_39 0(2) . . . .
C4_39 C5_39 C6_39 C8_39 -179.1(18) . . . .
C8_39 C6_39 C7_39 N11_39 -2.9(18) . . . .
C5_39 C6_39 C7_39 N11_39 178.0(16) . . . .
C8_39 C6_39 C7_39 C2_39 176.8(16) . . . .
C5_39 C6_39 C7_39 C2_39 -2.3(17) . . . .
N_39 C2_39 C7_39 N11_39 6.1(19) . . . .
C3_39 C2_39 C7_39 N11_39 -178.5(15) . . . .
N_39 C2_39 C7_39 C6_39 -173.6(14) . . . .
C3_39 C2_39 C7_39 C6_39 1.8(18) . . . .
C7_39 C6_39 C8_39 OB_39 -177.6(18) . . . .
C5_39 C6_39 C8_39 OB_39 1(2) . . . .
C7_39 C6_39 C8_39 C9_39 5(2) . . . .
C5_39 C6_39 C8_39 C9_39 -175.8(17) . . . .
OB_39 C8_39 C9_39 C10_39 -178(2) . . . .
C6_39 C8_39 C9_39 C10_39 -1(2) . . . .
C8_39 C9_39 C10_39 N11_39 -5.0(19) . . . .
C8_39 C9_39 C10_39 C_39 176.7(17) . . . .
C6_39 C7_39 N11_39 C10_39 -3.4(19) . . . .
C2_39 C7_39 N11_39 C10_39 176.9(14) . . . .
C9_39 C10_39 N11_39 C7_39 7.5(19) . . . .
C_39 C10_39 N11_39 C7_39 -174.2(16) . . . .
N11_39 C10_39 C_39 O_39 -164.6(15) . . . .
C9_39 C10_39 C_39 O_39 14(2) . . . .
N11_39 C10_39 C_39 N_40 17(2) . . . .
C9_39 C10_39 C_39 N_40 -164.4(15) . . . .
C9_39 C8_39 OB_39 CG_39 4(3) . . . .
C6_39 C8_39 OB_39 CG_39 -173(2) . . . .
C8_39 OB_39 CG_39 CD_39 -174(2) . . . .
OB_39 CG_39 CD_39 CE1_39 167(3) . . . .
OB_39 CG_39 CD_39 CE2_39 -69(3) . . . .
O_39 C_39 N_40 C2_40 10(3) . . . .
C10_39 C_39 N_40 C2_40 -171.8(16) . . . .
C_39 N_40 C2_40 C3_40 1(3) . . . .
C_39 N_40 C2_40 C7_40 177.9(17) . . . .
N_40 C2_40 C3_40 C4_40 175.4(15) . . . .
C7_40 C2_40 C3_40 C4_40 -1.1(18) . . . .
C2_40 C3_40 C4_40 C5_40 -2(2) . . . .
C3_40 C4_40 C5_40 C6_40 2(2) . . . .
C4_40 C5_40 C6_40 C7_40 1.9(18) . . . .
C4_40 C5_40 C6_40 C8_40 176.2(13) . . . .
C5_40 C6_40 C7_40 N11_40 174.7(13) . . . .
C8_40 C6_40 C7_40 N11_40 -0.1(15) . . . .
C5_40 C6_40 C7_40 C2_40 -4.7(15) . . . .
C8_40 C6_40 C7_40 C2_40 -179.5(11) . . . .
N_40 C2_40 C7_40 N11_40 8.3(16) . . . .
C3_40 C2_40 C7_40 N11_40 -175.0(13) . . . .
N_40 C2_40 C7_40 C6_40 -172.3(12) . . . .
C3_40 C2_40 C7_40 C6_40 4.5(16) . . . .
C5_40 C6_40 C8_40 OB_40 5.6(17) . . . .
C7_40 C6_40 C8_40 OB_40 -179.9(11) . . . .
C5_40 C6_40 C8_40 C9_40 -175.1(12) . . . .
C7_40 C6_40 C8_40 C9_40 -0.6(14) . . . .
OB_40 C8_40 C9_40 C10_40 -178.1(13) . . . .
C6_40 C8_40 C9_40 C10_40 2.7(16) . . . .
C8_40 C9_40 C10_40 N11_40 -4.1(17) . . . .
C8_40 C9_40 C10_40 C_40 166.6(14) . . . .
C_40 C10_40 N11_40 C7_40 -167.4(14) . . . .
C9_40 C10_40 N11_40 C7_40 3.0(17) . . . .
C6_40 C7_40 N11_40 C10_40 -1.2(17) . . . .
C2_40 C7_40 N11_40 C10_40 178.2(12) . . . .
N11_40 C10_40 C_40 O_40 -178(2) . . . .
C9_40 C10_40 C_40 O_40 12(3) . . . .
N11_40 C10_40 C_40 OT_41 -15(2) . . . .
C9_40 C10_40 C_40 OT_41 174.3(12) . . . .
C9_40 C8_40 OB_40 CG_40 -5(2) . . . .
C6_40 C8_40 OB_40 CG_40 174.5(14) . . . .
C8_40 OB_40 CG_40 CD_40 -165.8(14) . . . .
OB_40 CG_40 CD_40 CE2_40 49(2) . . . .
OB_40 CG_40 CD_40 CE1_40 -73(2) . . . .
O_40 C_40 OT_41 CT_41 -14(2) . . . .
C10_40 C_40 OT_41 CT_41 179.6(14) . . . .
OB_51 N_52 C2_52 C3_52 -122(2) . . . .
OA_51 N_52 C2_52 C3_52 68(3) . . . .
OB_51 N_52 C2_52 C7_52 63(3) . . . .
OA_51 N_52 C2_52 C7_52 -107(2) . . . .
N_52 C2_52 C3_52 C4_52 -177(2) . . . .
C7_52 C2_52 C3_52 C4_52 -2(2) . . . .
C2_52 C3_52 C4_52 C5_52 4(3) . . . .
C3_52 C4_52 C5_52 C6_52 -2(2) . . . .
C4_52 C5_52 C6_52 C7_52 -2(2) . . . .
C4_52 C5_52 C6_52 C8_52 178.4(17) . . . .
C5_52 C6_52 C7_52 N11_52 -174.6(14) . . . .
C8_52 C6_52 C7_52 N11_52 4.7(15) . . . .
C5_52 C6_52 C7_52 C2_52 4.3(18) . . . .
C8_52 C6_52 C7_52 C2_52 -176.4(14) . . . .
N_52 C2_52 C7_52 C6_52 173.0(18) . . . .
C3_52 C2_52 C7_52 C6_52 -2.0(18) . . . .
N_52 C2_52 C7_52 N11_52 -8(2) . . . .
C3_52 C2_52 C7_52 N11_52 177.0(15) . . . .
C7_52 C6_52 C8_52 OB_52 174.8(12) . . . .
C5_52 C6_52 C8_52 OB_52 -5.9(17) . . . .
C7_52 C6_52 C8_52 C9_52 -4.7(16) . . . .
C5_52 C6_52 C8_52 C9_52 174.6(14) . . . .
OB_52 C8_52 C9_52 C10_52 -178.2(14) . . . .
C6_52 C8_52 C9_52 C10_52 1.3(16) . . . .
C8_52 C9_52 C10_52 N11_52 2.4(16) . . . .
C8_52 C9_52 C10_52 C_52 -179.3(12) . . . .
C9_52 C10_52 N11_52 C7_52 -2.4(16) . . . .
C_52 C10_52 N11_52 C7_52 179.2(11) . . . .
C6_52 C7_52 N11_52 C10_52 -1.3(16) . . . .
C2_52 C7_52 N11_52 C10_52 179.7(13) . . . .
N11_52 C10_52 C_52 O_52 159.7(12) . . . .
C9_52 C10_52 C_52 O_52 -18.7(18) . . . .
N11_52 C10_52 C_52 N_53 -29.6(17) . . . .
C9_52 C10_52 C_52 N_53 151.9(12) . . . .
C9_52 C8_52 OB_52 CG_52 -6.8(19) . . . .
C6_52 C8_52 OB_52 CG_52 173.7(12) . . . .
C8_52 OB_52 CG_52 CD_52 -178.8(12) . . . .
OB_52 CG_52 CD_52 CE2_52 -66.0(16) . . . .
OB_52 CG_52 CD_52 CE1_52 170.3(15) . . . .
O_52 C_52 N_53 C2_53 -16(2) . . . .
C10_52 C_52 N_53 C2_53 173.7(11) . . . .
C_52 N_53 C2_53 C3_53 3.3(19) . . . .
C_52 N_53 C2_53 C7_53 -175.3(12) . . . .
N_53 C2_53 C3_53 C4_53 -175.6(10) . . . .
C7_53 C2_53 C3_53 C4_53 2.9(13) . . . .
C2_53 C3_53 C4_53 C5_53 -0.9(15) . . . .
C3_53 C4_53 C5_53 C6_53 -0.2(16) . . . .
C4_53 C5_53 C6_53 C7_53 -0.8(14) . . . .
C4_53 C5_53 C6_53 C8_53 179.4(10) . . . .
C5_53 C6_53 C7_53 N11_53 -178.0(9) . . . .
C8_53 C6_53 C7_53 N11_53 1.8(12) . . . .
C5_53 C6_53 C7_53 C2_53 2.9(12) . . . .
C8_53 C6_53 C7_53 C2_53 -177.3(9) . . . .
N_53 C2_53 C7_53 N11_53 -4.5(11) . . . .
C3_53 C2_53 C7_53 N11_53 176.9(9) . . . .
N_53 C2_53 C7_53 C6_53 174.7(8) . . . .
C3_53 C2_53 C7_53 C6_53 -4.0(11) . . . .
C5_53 C6_53 C8_53 OB_53 0.8(14) . . . .
C7_53 C6_53 C8_53 OB_53 -179.1(9) . . . .
C5_53 C6_53 C8_53 C9_53 178.1(10) . . . .
C7_53 C6_53 C8_53 C9_53 -1.7(13) . . . .
OB_53 C8_53 C9_53 C10_53 176.4(10) . . . .
C6_53 C8_53 C9_53 C10_53 -0.7(14) . . . .
C8_53 C9_53 C10_53 N11_53 3.3(13) . . . .
C8_53 C9_53 C10_53 C_53 -174.7(10) . . . .
C6_53 C7_53 N11_53 C10_53 0.6(12) . . . .
C2_53 C7_53 N11_53 C10_53 179.8(8) . . . .
C9_53 C10_53 N11_53 C7_53 -3.2(13) . . . .
C_53 C10_53 N11_53 C7_53 174.9(9) . . . .
N11_53 C10_53 C_53 O_53 169.6(11) . . . .
C9_53 C10_53 C_53 O_53 -12.2(17) . . . .
N11_53 C10_53 C_53 N_54 -11.0(14) . . . .
C9_53 C10_53 C_53 N_54 167.1(10) . . . .
O_53 C_53 N_54 C2_54 -1(2) . . . .
C10_53 C_53 N_54 C2_54 179.6(13) . . . .
C_53 N_54 C2_54 C3_54 -11(2) . . . .
C_53 N_54 C2_54 C7_54 172.3(14) . . . .
N_54 C2_54 C3_54 C4_54 -176.8(15) . . . .
C7_54 C2_54 C3_54 C4_54 -0.2(18) . . . .
C2_54 C3_54 C4_54 C5_54 0(2) . . . .
C3_54 C4_54 C5_54 C6_54 2(2) . . . .
C4_54 C5_54 C6_54 C8_54 178.2(17) . . . .
C4_54 C5_54 C6_54 C7_54 -3(2) . . . .
N_54 C2_54 C7_54 N11_54 -4.8(18) . . . .
C3_54 C2_54 C7_54 N11_54 178.3(14) . . . .
N_54 C2_54 C7_54 C6_54 176.0(12) . . . .
C3_54 C2_54 C7_54 C6_54 -1.0(17) . . . .
C5_54 C6_54 C7_54 N11_54 -176.8(15) . . . .
C8_54 C6_54 C7_54 N11_54 2.3(16) . . . .
C5_54 C6_54 C7_54 C2_54 2.5(17) . . . .
C8_54 C6_54 C7_54 C2_54 -178.4(15) . . . .
C5_54 C6_54 C8_54 OB_54 0(2) . . . .
C7_54 C6_54 C8_54 OB_54 -178.8(18) . . . .
C5_54 C6_54 C8_54 C9_54 -177.9(17) . . . .
C7_54 C6_54 C8_54 C9_54 3(2) . . . .
OB_54 C8_54 C9_54 C10_54 173.7(19) . . . .
C6_54 C8_54 C9_54 C10_54 -8(2) . . . .
C8_54 C9_54 C10_54 N11_54 9(2) . . . .
C8_54 C9_54 C10_54 C_54 -169.8(16) . . . .
C9_54 C10_54 N11_54 C7_54 -4(2) . . . .
C_54 C10_54 N11_54 C7_54 174.8(14) . . . .
C2_54 C7_54 N11_54 C10_54 178.7(14) . . . .
C6_54 C7_54 N11_54 C10_54 -2.0(17) . . . .
N11_54 C10_54 C_54 O_54 161.7(15) . . . .
C9_54 C10_54 C_54 O_54 -20(2) . . . .
N11_54 C10_54 C_54 N_55 -20(2) . . . .
C9_54 C10_54 C_54 N_55 158.8(14) . . . .
C9_54 C8_54 OB_54 CG_54 12(4) . . . .
C6_54 C8_54 OB_54 CG_54 -166(3) . . . .
C8_54 OB_54 CG_54 CD_54 -171(3) . . . .
OB_54 CG_54 CD_54 CE1_54 152(3) . . . .
OB_54 CG_54 CD_54 CE2_54 38(4) . . . .
O_54 C_54 N_55 C2_55 -10(3) . . . .
C10_54 C_54 N_55 C2_55 172.1(14) . . . .
C_54 N_55 C2_55 C7_55 -174.2(16) . . . .
C_54 N_55 C2_55 C3_55 6(2) . . . .
N_55 C2_55 C3_55 C4_55 -177.1(12) . . . .
C7_55 C2_55 C3_55 C4_55 3.1(16) . . . .
C2_55 C3_55 C4_55 C5_55 1.8(18) . . . .
C3_55 C4_55 C5_55 C6_55 -4.0(19) . . . .
C4_55 C5_55 C6_55 C8_55 -176.4(12) . . . .
C4_55 C5_55 C6_55 C7_55 1.6(16) . . . .
N_55 C2_55 C7_55 N11_55 -8.4(16) . . . .
C3_55 C2_55 C7_55 N11_55 171.3(11) . . . .
N_55 C2_55 C7_55 C6_55 174.7(11) . . . .
C3_55 C2_55 C7_55 C6_55 -5.6(16) . . . .
C8_55 C6_55 C7_55 C2_55 -178.9(11) . . . .
C5_55 C6_55 C7_55 C2_55 3.0(14) . . . .
C8_55 C6_55 C7_55 N11_55 4.1(14) . . . .
C5_55 C6_55 C7_55 N11_55 -173.9(11) . . . .
C7_55 C6_55 C8_55 OB_55 -179.6(12) . . . .
C5_55 C6_55 C8_55 OB_55 -1.6(17) . . . .
C7_55 C6_55 C8_55 C9_55 0.6(14) . . . .
C5_55 C6_55 C8_55 C9_55 178.6(11) . . . .
OB_55 C8_55 C9_55 C10_55 175.7(14) . . . .
C6_55 C8_55 C9_55 C10_55 -4.6(17) . . . .
C8_55 C9_55 C10_55 N11_55 3.2(18) . . . .
C8_55 C9_55 C10_55 C_55 -173.3(13) . . . .
C9_55 C10_55 N11_55 C7_55 2.5(16) . . . .
C_55 C10_55 N11_55 C7_55 179.1(11) . . . .
C2_55 C7_55 N11_55 C10_55 177.0(11) . . . .
C6_55 C7_55 N11_55 C10_55 -6.0(15) . . . .
N11_55 C10_55 C_55 O_55 176.9(13) . . . .
C9_55 C10_55 C_55 O_55 -7(2) . . . .
N11_55 C10_55 C_55 N_56 -7.4(18) . . . .
C9_55 C10_55 C_55 N_56 168.9(12) . . . .
C9_55 C8_55 OB_55 CG_55 -9(3) . . . .
C6_55 C8_55 OB_55 CG_55 171.4(19) . . . .
C8_55 OB_55 CG_55 CD_55 120(3) . . . .
OB_55 CG_55 CD_55 CE1_55 21(5) . . . .
OB_55 CG_55 CD_55 CE2_55 154(3) . . . .
O_55 C_55 N_56 C2_56 -7(2) . . . .
C10_55 C_55 N_56 C2_56 177.3(10) . . . .
C_55 N_56 C2_56 C7_56 174.1(12) . . . .
N_56 C2_56 C7_56 N11_56 -12.8(15) . . . .
N_56 C2_56 C7_56 C6_56 164.9(11) . . . .
N11_56 C7_56 C6_56 C8_56 -0.2(19) . . . .
C2_56 C7_56 C6_56 C8_56 -177.7(12) . . . .
C6_56 C7_56 N11_56 C10_56 -1.1(18) . . . .
C2_56 C7_56 N11_56 C10_56 176.3(12) . . . .
C7_56 N11_56 C10_56 C9_56 2.1(18) . . . .
C7_56 N11_56 C10_56 C_56 -173.2(14) . . . .
N11_56 C10_56 C_56 O_56 179.9(18) . . . .
C9_56 C10_56 C_56 O_56 5(3) . . . .
N11_56 C10_56 C_56 N_57 -13(2) . . . .
C9_56 C10_56 C_56 N_57 172.0(16) . . . .
N11_56 C10_56 C9_56 C8_56 -2(2) . . . .
C_56 C10_56 C9_56 C8_56 173.2(17) . . . .
C10_56 C9_56 C8_56 OB_56 -177.0(16) . . . .
C10_56 C9_56 C8_56 C6_56 1(2) . . . .
C7_56 C6_56 C8_56 OB_56 177.9(16) . . . .
C7_56 C6_56 C8_56 C9_56 0.4(18) . . . .
O_56 C_56 N_57 C2_57 -13(3) . . . .
C10_56 C_56 N_57 C2_57 179.1(17) . . . .
C_56 N_57 C2_57 C3_57 -2(3) . . . .
C_56 N_57 C2_57 C7_57 177.8(18) . . . .
N_57 C2_57 C3_57 C4_57 -175(2) . . . .
C7_57 C2_57 C3_57 C4_57 5(2) . . . .
C2_57 C3_57 C4_57 C5_57 -3(2) . . . .
C3_57 C4_57 C5_57 C6_57 2(2) . . . .
C4_57 C5_57 C6_57 C8_57 -178.7(17) . . . .
C4_57 C5_57 C6_57 C7_57 -2(2) . . . .
C5_57 C6_57 C7_57 N11_57 -173.4(15) . . . .
C8_57 C6_57 C7_57 N11_57 3.0(16) . . . .
C5_57 C6_57 C7_57 C2_57 4.1(17) . . . .
C8_57 C6_57 C7_57 C2_57 -179.4(14) . . . .
N_57 C2_57 C7_57 N11_57 -8(2) . . . .
C3_57 C2_57 C7_57 N11_57 172.2(15) . . . .
N_57 C2_57 C7_57 C6_57 174.7(14) . . . .
C3_57 C2_57 C7_57 C6_57 -5.3(18) . . . .
C5_57 C6_57 C8_57 OB_57 -5.2(17) . . . .
C7_57 C6_57 C8_57 OB_57 178.4(12) . . . .
C5_57 C6_57 C8_57 C9_57 174.6(14) . . . .
C7_57 C6_57 C8_57 C9_57 -1.8(16) . . . .
OB_57 C8_57 C9_57 C10_57 178.1(13) . . . .
C6_57 C8_57 C9_57 C10_57 -1.7(16) . . . .
C8_57 C9_57 C10_57 N11_57 4.0(15) . . . .
C8_57 C9_57 C10_57 C_57 -172.6(12) . . . .
C6_57 C7_57 N11_57 C10_57 -0.8(18) . . . .
C2_57 C7_57 N11_57 C10_57 -178.3(13) . . . .
C9_57 C10_57 N11_57 C7_57 -2.9(17) . . . .
C_57 C10_57 N11_57 C7_57 174.1(12) . . . .
N11_57 C10_57 C_57 O_57 163.9(13) . . . .
C9_57 C10_57 C_57 O_57 -19(2) . . . .
N11_57 C10_57 C_57 N_58 -14.1(18) . . . .
C9_57 C10_57 C_57 N_58 162.6(12) . . . .
C6_57 C8_57 OB_57 CG_57 -179.2(17) . . . .
C9_57 C8_57 OB_57 CG_57 1(2) . . . .
C8_57 OB_57 CG_57 CD_57 -153(2) . . . .
OB_57 CG_57 CD_57 CE2_57 -24(5) . . . .
OB_57 CG_57 CD_57 CE1_57 -155(4) . . . .
O_57 C_57 N_58 C2_58 -6(3) . . . .
C10_57 C_57 N_58 C2_58 172.4(14) . . . .
C_57 N_58 C2_58 C3_58 0(2) . . . .
C_57 N_58 C2_58 C7_58 -179.3(14) . . . .
N_58 C2_58 C3_58 C4_58 -176.6(12) . . . .
C7_58 C2_58 C3_58 C4_58 3.0(15) . . . .
C2_58 C3_58 C4_58 C5_58 -0.3(17) . . . .
C3_58 C4_58 C5_58 C6_58 -0.3(17) . . . .
C4_58 C5_58 C6_58 C8_58 176.9(11) . . . .
C4_58 C5_58 C6_58 C7_58 -1.9(15) . . . .
C8_58 C6_58 C7_58 N11_58 4.1(15) . . . .
C5_58 C6_58 C7_58 N11_58 -177.1(12) . . . .
C8_58 C6_58 C7_58 C2_58 -174.1(11) . . . .
C5_58 C6_58 C7_58 C2_58 4.7(15) . . . .
N_58 C2_58 C7_58 N11_58 -3.8(16) . . . .
C3_58 C2_58 C7_58 N11_58 176.6(11) . . . .
N_58 C2_58 C7_58 C6_58 174.4(11) . . . .
C3_58 C2_58 C7_58 C6_58 -5.2(15) . . . .
C7_58 C6_58 C8_58 OB_58 168.9(13) . . . .
C5_58 C6_58 C8_58 OB_58 -9.9(18) . . . .
C7_58 C6_58 C8_58 C9_58 -4.9(16) . . . .
C5_58 C6_58 C8_58 C9_58 176.3(12) . . . .
OB_58 C8_58 C9_58 C10_58 -171.7(13) . . . .
C6_58 C8_58 C9_58 C10_58 2.3(17) . . . .
C8_58 C9_58 C10_58 N11_58 0.9(16) . . . .
C8_58 C9_58 C10_58 C_58 -173.3(14) . . . .
C6_58 C7_58 N11_58 C10_58 -1.0(16) . . . .
C2_58 C7_58 N11_58 C10_58 177.2(11) . . . .
C9_58 C10_58 N11_58 C7_58 -1.6(17) . . . .
C_58 C10_58 N11_58 C7_58 172.8(13) . . . .
N11_58 C10_58 C_58 O_58 164.9(16) . . . .
C9_58 C10_58 C_58 O_58 -21(2) . . . .
N11_58 C10_58 C_58 N_59 -8(2) . . . .
C9_58 C10_58 C_58 N_59 166.1(16) . . . .
O_58 C_58 N_59 C2_59 -3(3) . . . .
C10_58 C_58 N_59 C2_59 169.7(14) . . . .
C_58 N_59 C2_59 C3_59 -9(3) . . . .
C_58 N_59 C2_59 C7_59 179.8(18) . . . .
N_59 C2_59 C3_59 C4_59 -167.3(16) . . . .
C7_59 C2_59 C3_59 C4_59 3.5(18) . . . .
C2_59 C3_59 C4_59 C5_59 -4(2) . . . .
C3_59 C4_59 C5_59 C6_59 0(2) . . . .
C4_59 C5_59 C6_59 C7_59 3(2) . . . .
C4_59 C5_59 C6_59 C8_59 178.4(17) . . . .
C5_59 C6_59 C7_59 N11_59 177.1(17) . . . .
C8_59 C6_59 C7_59 N11_59 1.5(17) . . . .
C5_59 C6_59 C7_59 C2_59 -2.7(18) . . . .
C8_59 C6_59 C7_59 C2_59 -178.3(15) . . . .
N_59 C2_59 C7_59 N11_59 -7.9(17) . . . .
C3_59 C2_59 C7_59 N11_59 179.7(13) . . . .
N_59 C2_59 C7_59 C6_59 171.9(13) . . . .
C3_59 C2_59 C7_59 C6_59 -0.5(16) . . . .
C7_59 C6_59 C8_59 C9_59 -3.4(18) . . . .
C5_59 C6_59 C8_59 C9_59 -179.3(16) . . . .
C7_59 C6_59 C8_59 OB_59 -179.8(17) . . . .
C5_59 C6_59 C8_59 OB_59 4(2) . . . .
OB_59 C8_59 C9_59 C10_59 178(2) . . . .
C6_59 C8_59 C9_59 C10_59 2(2) . . . .
C8_59 C9_59 C10_59 N11_59 1.7(19) . . . .
C8_59 C9_59 C10_59 C_59 177.1(16) . . . .
C9_59 C10_59 N11_59 C7_59 -3.8(18) . . . .
C_59 C10_59 N11_59 C7_59 -179.3(15) . . . .
C6_59 C7_59 N11_59 C10_59 2.2(18) . . . .
C2_59 C7_59 N11_59 C10_59 -178.0(13) . . . .
N11_59 C10_59 C_59 O_59 163.2(16) . . . .
C9_59 C10_59 C_59 O_59 -12(2) . . . .
N11_59 C10_59 C_59 N_60 -15(2) . . . .
C9_59 C10_59 C_59 N_60 169.6(17) . . . .
C9_59 C8_59 OB_59 CG_59 -3(3) . . . .
C6_59 C8_59 OB_59 CG_59 172(2) . . . .
C8_59 OB_59 CG_59 CD_59 163(2) . . . .
OB_59 CG_59 CD_59 CE2_59 82(3) . . . .
OB_59 CG_59 CD_59 CE1_59 -31(3) . . . .
O_59 C_59 N_60 C2_60 -8(4) . . . .
C10_59 C_59 N_60 C2_60 169.7(19) . . . .
C_59 N_60 C2_60 C3_60 0(3) . . . .
C_59 N_60 C2_60 C7_60 179(2) . . . .
N_60 C2_60 C3_60 C4_60 -178.1(15) . . . .
C7_60 C2_60 C3_60 C4_60 3.3(16) . . . .
C2_60 C3_60 C4_60 C5_60 -3(2) . . . .
C3_60 C4_60 C5_60 C6_60 2(2) . . . .
C4_60 C5_60 C6_60 C7_60 -0.3(17) . . . .
C4_60 C5_60 C6_60 C8_60 177.6(13) . . . .
C5_60 C6_60 C7_60 N11_60 178.8(13) . . . .
C8_60 C6_60 C7_60 N11_60 0.9(15) . . . .
C5_60 C6_60 C7_60 C2_60 0.8(16) . . . .
C8_60 C6_60 C7_60 C2_60 -177.1(12) . . . .
N_60 C2_60 C7_60 N11_60 0.8(18) . . . .
C3_60 C2_60 C7_60 N11_60 179.5(12) . . . .
N_60 C2_60 C7_60 C6_60 178.9(13) . . . .
C3_60 C2_60 C7_60 C6_60 -2.5(16) . . . .
C5_60 C6_60 C8_60 OB_60 -3.9(19) . . . .
C7_60 C6_60 C8_60 OB_60 174.1(14) . . . .
C5_60 C6_60 C8_60 C9_60 178.7(12) . . . .
C7_60 C6_60 C8_60 C9_60 -3.3(16) . . . .
OB_60 C8_60 C9_60 C10_60 -176.7(16) . . . .
C6_60 C8_60 C9_60 C10_60 0.4(17) . . . .
C8_60 C9_60 C10_60 N11_60 5.1(17) . . . .
C8_60 C9_60 C10_60 C_60 -178.4(14) . . . .
C6_60 C7_60 N11_60 C10_60 4.4(17) . . . .
C2_60 C7_60 N11_60 C10_60 -177.5(11) . . . .
C9_60 C10_60 N11_60 C7_60 -7.6(17) . . . .
C_60 C10_60 N11_60 C7_60 175.6(13) . . . .
C9_60 C10_60 C_60 OT_61 164.8(18) . . . .
N11_60 C10_60 C_60 OT_61 -18(2) . . . .
C9_60 C10_60 C_60 O_60 -6(2) . . . .
N11_60 C10_60 C_60 O_60 170.9(16) . . . .
C9_60 C8_60 OB_60 CG_60 -1(3) . . . .
C6_60 C8_60 OB_60 CG_60 -178.2(16) . . . .
C8_60 OB_60 CG_60 CD_60 166(2) . . . .
OB_60 CG_60 CD_60 CE1_60 38(4) . . . .
OB_60 CG_60 CD_60 CE2_60 166(2) . . . .
O_60 C_60 OT_61 CT_61 -5(4) . . . .
C10_60 C_60 OT_61 CT_61 -175.3(18) . . . .
OB_71 N_72 C2_72 C7_72 -23(3) . . . .
OA_71 N_72 C2_72 C7_72 154.4(18) . . . .
OB_71 N_72 C2_72 C3_72 157(2) . . . .
OA_71 N_72 C2_72 C3_72 -26(2) . . . .
N_72 C2_72 C3_72 C4_72 -179.6(17) . . . .
C7_72 C2_72 C3_72 C4_72 0.5(19) . . . .
C2_72 C3_72 C4_72 C5_72 2(2) . . . .
C3_72 C4_72 C5_72 C6_72 -3(2) . . . .
C4_72 C5_72 C6_72 C7_72 0.2(19) . . . .
C4_72 C5_72 C6_72 C8_72 -179.1(15) . . . .
C5_72 C6_72 C7_72 N11_72 -175.0(15) . . . .
C8_72 C6_72 C7_72 N11_72 4.2(16) . . . .
C5_72 C6_72 C7_72 C2_72 2.6(18) . . . .
C8_72 C6_72 C7_72 C2_72 -178.1(13) . . . .
N_72 C2_72 C7_72 N11_72 -5(2) . . . .
C3_72 C2_72 C7_72 N11_72 174.9(13) . . . .
N_72 C2_72 C7_72 C6_72 177.3(16) . . . .
C3_72 C2_72 C7_72 C6_72 -2.8(17) . . . .
C7_72 C6_72 C8_72 OB_72 -177.5(14) . . . .
C5_72 C6_72 C8_72 OB_72 1.9(19) . . . .
C7_72 C6_72 C8_72 C9_72 0.0(16) . . . .
C5_72 C6_72 C8_72 C9_72 179.4(13) . . . .
OB_72 C8_72 C9_72 C10_72 174.1(15) . . . .
C6_72 C8_72 C9_72 C10_72 -3.3(18) . . . .
C8_72 C9_72 C10_72 N11_72 2.1(17) . . . .
C8_72 C9_72 C10_72 C_72 -175.7(13) . . . .
C9_72 C10_72 N11_72 C7_72 2.3(19) . . . .
C_72 C10_72 N11_72 C7_72 -179.7(13) . . . .
C6_72 C7_72 N11_72 C10_72 -5.6(19) . . . .
C2_72 C7_72 N11_72 C10_72 176.8(13) . . . .
N11_72 C10_72 C_72 O_72 170.0(16) . . . .
C9_72 C10_72 C_72 O_72 -12(2) . . . .
N11_72 C10_72 C_72 N_73 -20(2) . . . .
C9_72 C10_72 C_72 N_73 158.3(15) . . . .
C9_72 C8_72 OB_72 CG_72 -9(2) . . . .
C6_72 C8_72 OB_72 CG_72 168.1(14) . . . .
C8_72 OB_72 CG_72 CD_72 -169.6(17) . . . .
OB_72 CG_72 CD_72 CE1_72 -163(2) . . . .
OB_72 CG_72 CD_72 CE2_72 78(3) . . . .
O_72 C_72 N_73 C2_73 -18(3) . . . .
C10_72 C_72 N_73 C2_73 171.7(17) . . . .
C_72 N_73 C2_73 C3_73 3(3) . . . .
C_72 N_73 C2_73 C7_73 -176(2) . . . .
N_73 C2_73 C3_73 C4_73 -175.6(14) . . . .
C7_73 C2_73 C3_73 C4_73 3.4(15) . . . .
C2_73 C3_73 C4_73 C5_73 2.3(17) . . . .
C3_73 C4_73 C5_73 C6_73 -5.6(17) . . . .
C4_73 C5_73 C6_73 C8_73 -176.7(12) . . . .
C4_73 C5_73 C6_73 C7_73 3.2(16) . . . .
N_73 C2_73 C7_73 N11_73 -4.2(16) . . . .
C3_73 C2_73 C7_73 N11_73 176.8(11) . . . .
N_73 C2_73 C7_73 C6_73 173.2(12) . . . .
C3_73 C2_73 C7_73 C6_73 -5.8(15) . . . .
C8_73 C6_73 C7_73 C2_73 -177.7(12) . . . .
C5_73 C6_73 C7_73 C2_73 2.4(15) . . . .
C8_73 C6_73 C7_73 N11_73 -0.5(14) . . . .
C5_73 C6_73 C7_73 N11_73 179.7(12) . . . .
C5_73 C6_73 C8_73 OB_73 -3.4(18) . . . .
C7_73 C6_73 C8_73 OB_73 176.7(12) . . . .
C5_73 C6_73 C8_73 C9_73 -179.7(13) . . . .
C7_73 C6_73 C8_73 C9_73 0.4(15) . . . .
OB_73 C8_73 C9_73 C10_73 -176.0(14) . . . .
C6_73 C8_73 C9_73 C10_73 -0.1(18) . . . .
C8_73 C9_73 C10_73 N11_73 -0.2(17) . . . .
C8_73 C9_73 C10_73 C_73 179.6(12) . . . .
C9_73 C10_73 N11_73 C7_73 0.1(15) . . . .
C_73 C10_73 N11_73 C7_73 -179.6(11) . . . .
C2_73 C7_73 N11_73 C10_73 177.6(11) . . . .
C6_73 C7_73 N11_73 C10_73 0.2(14) . . . .
N11_73 C10_73 C_73 O_73 170.1(12) . . . .
C9_73 C10_73 C_73 O_73 -9.6(19) . . . .
N11_73 C10_73 C_73 N_74 -18.3(17) . . . .
C9_73 C10_73 C_73 N_74 161.9(13) . . . .
O_73 C_73 N_74 C2_74 -16(3) . . . .
C10_73 C_73 N_74 C2_74 172.1(15) . . . .
C_73 N_74 C2_74 C3_74 7(3) . . . .
C_73 N_74 C2_74 C7_74 -176.2(16) . . . .
N_74 C2_74 C3_74 C4_74 -179.3(15) . . . .
C7_74 C2_74 C3_74 C4_74 3.5(18) . . . .
C2_74 C3_74 C4_74 C5_74 1(2) . . . .
C3_74 C4_74 C5_74 C6_74 -4(2) . . . .
C4_74 C5_74 C6_74 C7_74 2(2) . . . .
C4_74 C5_74 C6_74 C8_74 -176.3(15) . . . .
C5_74 C6_74 C7_74 N11_74 -173.8(15) . . . .
C8_74 C6_74 C7_74 N11_74 4.6(15) . . . .
C5_74 C6_74 C7_74 C2_74 2.7(17) . . . .
C8_74 C6_74 C7_74 C2_74 -178.9(13) . . . .
N_74 C2_74 C7_74 N11_74 -6.6(18) . . . .
C3_74 C2_74 C7_74 N11_74 170.9(12) . . . .
N_74 C2_74 C7_74 C6_74 177.0(12) . . . .
C3_74 C2_74 C7_74 C6_74 -5.4(16) . . . .
C5_74 C6_74 C8_74 OB_74 -5.1(19) . . . .
C7_74 C6_74 C8_74 OB_74 176.5(13) . . . .
C5_74 C6_74 C8_74 C9_74 176.7(16) . . . .
C7_74 C6_74 C8_74 C9_74 -1.6(17) . . . .
OB_74 C8_74 C9_74 C10_74 -179.6(15) . . . .
C6_74 C8_74 C9_74 C10_74 -1.7(19) . . . .
C8_74 C9_74 C10_74 N11_74 2.0(18) . . . .
C8_74 C9_74 C10_74 C_74 -175.7(16) . . . .
C_74 C10_74 N11_74 C7_74 179.0(15) . . . .
C9_74 C10_74 N11_74 C7_74 1.3(19) . . . .
C6_74 C7_74 N11_74 C10_74 -4.7(18) . . . .
C2_74 C7_74 N11_74 C10_74 178.7(13) . . . .
N11_74 C10_74 C_74 O_74 171.4(15) . . . .
C9_74 C10_74 C_74 O_74 -11(2) . . . .
N11_74 C10_74 C_74 N_75 -12(3) . . . .
C9_74 C10_74 C_74 N_75 165.3(17) . . . .
C9_74 C8_74 OB_74 CG_74 -1(3) . . . .
C6_74 C8_74 OB_74 CG_74 -179(2) . . . .
C8_74 OB_74 CG_74 CD_74 -178(2) . . . .
OB_74 CG_74 CD_74 CE1_74 -173(3) . . . .
OB_74 CG_74 CD_74 CE2_74 -57(4) . . . .
O_74 C_74 N_75 C2_75 -6(4) . . . .
C10_74 C_74 N_75 C2_75 177.4(18) . . . .
C_74 N_75 C2_75 C3_75 -5(3) . . . .
C_74 N_75 C2_75 C7_75 178(2) . . . .
N_75 C2_75 C3_75 C4_75 -172.5(16) . . . .
C7_75 C2_75 C3_75 C4_75 4.1(17) . . . .
C2_75 C3_75 C4_75 C5_75 -2(2) . . . .
C3_75 C4_75 C5_75 C6_75 -1(2) . . . .
C4_75 C5_75 C6_75 C8_75 -179.9(15) . . . .
C4_75 C5_75 C6_75 C7_75 0.7(19) . . . .
C8_75 C6_75 C7_75 N11_75 3.2(16) . . . .
C5_75 C6_75 C7_75 N11_75 -177.4(13) . . . .
C8_75 C6_75 C7_75 C2_75 -177.7(13) . . . .
C5_75 C6_75 C7_75 C2_75 1.7(15) . . . .
N_75 C2_75 C7_75 N11_75 -8.2(16) . . . .
C3_75 C2_75 C7_75 N11_75 174.9(12) . . . .
N_75 C2_75 C7_75 C6_75 172.6(12) . . . .
C3_75 C2_75 C7_75 C6_75 -4.3(16) . . . .
C7_75 C6_75 C8_75 OB_75 -179.4(13) . . . .
C5_75 C6_75 C8_75 OB_75 1.3(19) . . . .
C7_75 C6_75 C8_75 C9_75 -1.9(16) . . . .
C5_75 C6_75 C8_75 C9_75 178.8(13) . . . .
OB_75 C8_75 C9_75 C10_75 175.0(16) . . . .
C6_75 C8_75 C9_75 C10_75 -2.0(18) . . . .
C8_75 C9_75 C10_75 N11_75 4.9(18) . . . .
C8_75 C9_75 C10_75 C_75 -170.5(14) . . . .
C6_75 C7_75 N11_75 C10_75 -0.5(15) . . . .
C2_75 C7_75 N11_75 C10_75 -179.7(11) . . . .
C9_75 C10_75 N11_75 C7_75 -3.3(15) . . . .
C_75 C10_75 N11_75 C7_75 172.5(11) . . . .
C9_75 C10_75 C_75 O_75 -16(2) . . . .
N11_75 C10_75 C_75 O_75 168.1(16) . . . .
C9_75 C10_75 C_75 N_76 169.0(13) . . . .
N11_75 C10_75 C_75 N_76 -6.7(18) . . . .
C6_75 C8_75 OB_75 CG_75 171(2) . . . .
C9_75 C8_75 OB_75 CG_75 -6(3) . . . .
C8_75 OB_75 CG_75 CD_75 -161(3) . . . .
OB_75 CG_75 CD_75 CE2_75 33(5) . . . .
OB_75 CG_75 CD_75 CE1_75 151(4) . . . .
O_75 C_75 N_76 C2_76 4(2) . . . .
C10_75 C_75 N_76 C2_76 179.0(12) . . . .
C_75 N_76 C2_76 C7_76 177.5(12) . . . .
N_76 C2_76 C7_76 N11_76 -21.2(14) . . . .
N_76 C2_76 C7_76 C6_76 160.6(10) . . . .
N11_76 C7_76 C6_76 C8_76 -0.8(15) . . . .
C2_76 C7_76 C6_76 C8_76 177.3(11) . . . .
C6_76 C7_76 N11_76 C10_76 -0.5(14) . . . .
C2_76 C7_76 N11_76 C10_76 -178.7(10) . . . .
C7_76 N11_76 C10_76 C9_76 2.4(15) . . . .
C7_76 N11_76 C10_76 C_76 -174.2(11) . . . .
N11_76 C10_76 C_76 O_76 171.3(13) . . . .
C9_76 C10_76 C_76 O_76 -5.5(19) . . . .
N11_76 C10_76 C_76 N_77 -15.0(16) . . . .
C9_76 C10_76 C_76 N_77 168.2(11) . . . .
N11_76 C10_76 C9_76 C8_76 -2.7(16) . . . .
C_76 C10_76 C9_76 C8_76 173.9(12) . . . .
C7_76 C6_76 C8_76 OB_76 -176.2(12) . . . .
C7_76 C6_76 C8_76 C9_76 0.4(16) . . . .
C10_76 C9_76 C8_76 OB_76 178.1(12) . . . .
C10_76 C9_76 C8_76 C6_76 1.2(16) . . . .
O_76 C_76 N_77 C2_77 -8(2) . . . .
C10_76 C_76 N_77 C2_77 178.2(11) . . . .
C_76 N_77 C2_77 C3_77 -2(2) . . . .
C_76 N_77 C2_77 C7_77 -177.4(12) . . . .
N_77 C2_77 C3_77 C4_77 -173.2(13) . . . .
C7_77 C2_77 C3_77 C4_77 2.6(17) . . . .
C2_77 C3_77 C4_77 C5_77 2(2) . . . .
C3_77 C4_77 C5_77 C6_77 -3(2) . . . .
C4_77 C5_77 C6_77 C8_77 178.0(14) . . . .
C4_77 C5_77 C6_77 C7_77 -0.8(18) . . . .
C8_77 C6_77 C7_77 N11_77 4.3(16) . . . .
C5_77 C6_77 C7_77 N11_77 -176.9(14) . . . .
C8_77 C6_77 C7_77 C2_77 -173.6(13) . . . .
C5_77 C6_77 C7_77 C2_77 5.2(16) . . . .
N_77 C2_77 C7_77 N11_77 -8.0(15) . . . .
C3_77 C2_77 C7_77 N11_77 175.9(12) . . . .
N_77 C2_77 C7_77 C6_77 169.9(11) . . . .
C3_77 C2_77 C7_77 C6_77 -6.1(15) . . . .
C5_77 C6_77 C8_77 OB_77 -1(2) . . . .
C7_77 C6_77 C8_77 OB_77 177.6(14) . . . .
C5_77 C6_77 C8_77 C9_77 175.5(14) . . . .
C7_77 C6_77 C8_77 C9_77 -5.7(17) . . . .
OB_77 C8_77 C9_77 C10_77 178.7(14) . . . .
C6_77 C8_77 C9_77 C10_77 2.1(17) . . . .
C8_77 C9_77 C10_77 N11_77 3.2(15) . . . .
C8_77 C9_77 C10_77 C_77 -175.6(13) . . . .
C9_77 C10_77 N11_77 C7_77 -4.7(14) . . . .
C_77 C10_77 N11_77 C7_77 174.2(11) . . . .
C6_77 C7_77 N11_77 C10_77 1.0(15) . . . .
C2_77 C7_77 N11_77 C10_77 179.0(10) . . . .
N11_77 C10_77 C_77 O_77 170.8(12) . . . .
C9_77 C10_77 C_77 O_77 -10(2) . . . .
N11_77 C10_77 C_77 N_78 -9.4(18) . . . .
C9_77 C10_77 C_77 N_78 169.4(12) . . . .
C6_77 C8_77 OB_77 CG_77 -178.3(15) . . . .
C9_77 C8_77 OB_77 CG_77 5(2) . . . .
C8_77 OB_77 CG_77 CD_77 170.2(17) . . . .
OB_77 CG_77 CD_77 CE2_77 174(2) . . . .
OB_77 CG_77 CD_77 CE1_77 -72(3) . . . .
O_77 C_77 N_78 C2_78 0(3) . . . .
C10_77 C_77 N_78 C2_78 -179.6(15) . . . .
C_77 N_78 C2_78 C3_78 -8(3) . . . .
C_77 N_78 C2_78 C7_78 171.5(15) . . . .
N_78 C2_78 C3_78 C4_78 179.9(13) . . . .
C7_78 C2_78 C3_78 C4_78 0.7(16) . . . .
C2_78 C3_78 C4_78 C5_78 -0.1(19) . . . .
C3_78 C4_78 C5_78 C6_78 -2(2) . . . .
C4_78 C5_78 C6_78 C8_78 -175.6(16) . . . .
C4_78 C5_78 C6_78 C7_78 3.6(19) . . . .
C8_78 C6_78 C7_78 N11_78 -0.2(16) . . . .
C5_78 C6_78 C7_78 N11_78 -179.4(14) . . . .
C8_78 C6_78 C7_78 C2_78 176.1(13) . . . .
C5_78 C6_78 C7_78 C2_78 -3.1(15) . . . .
N_78 C2_78 C7_78 N11_78 -1.8(16) . . . .
C3_78 C2_78 C7_78 N11_78 177.4(12) . . . .
N_78 C2_78 C7_78 C6_78 -178.2(13) . . . .
C3_78 C2_78 C7_78 C6_78 1.0(16) . . . .
C7_78 C6_78 C8_78 C9_78 6.0(16) . . . .
C5_78 C6_78 C8_78 C9_78 -174.9(15) . . . .
C7_78 C6_78 C8_78 OB_78 -168.6(13) . . . .
C5_78 C6_78 C8_78 OB_78 10.5(19) . . . .
C6_78 C8_78 C9_78 C10_78 -9.8(17) . . . .
OB_78 C8_78 C9_78 C10_78 164.5(13) . . . .
C8_78 C9_78 C10_78 N11_78 7.7(17) . . . .
C8_78 C9_78 C10_78 C_78 -170.7(13) . . . .
C9_78 C10_78 N11_78 C7_78 -1.3(15) . . . .
C_78 C10_78 N11_78 C7_78 177.2(11) . . . .
C6_78 C7_78 N11_78 C10_78 -2.3(15) . . . .
C2_78 C7_78 N11_78 C10_78 -178.8(10) . . . .
N11_78 C10_78 C_78 O_78 157.6(12) . . . .
C9_78 C10_78 C_78 O_78 -24.0(19) . . . .
N11_78 C10_78 C_78 N_79 -23.9(17) . . . .
C9_78 C10_78 C_78 N_79 154.5(13) . . . .
O_78 C_78 N_79 C2_79 -3(2) . . . .
C10_78 C_78 N_79 C2_79 178.8(12) . . . .
C_78 N_79 C2_79 C3_79 -4(2) . . . .
C_78 N_79 C2_79 C7_79 175.4(14) . . . .
N_79 C2_79 C3_79 C4_79 -179.3(12) . . . .
C7_79 C2_79 C3_79 C4_79 0.8(16) . . . .
C2_79 C3_79 C4_79 C5_79 2.8(18) . . . .
C3_79 C4_79 C5_79 C6_79 -2.5(19) . . . .
C4_79 C5_79 C6_79 C7_79 -1.5(17) . . . .
C4_79 C5_79 C6_79 C8_79 178.4(13) . . . .
C5_79 C6_79 C7_79 N11_79 -178.3(13) . . . .
C8_79 C6_79 C7_79 N11_79 1.9(15) . . . .
C5_79 C6_79 C7_79 C2_79 5.1(15) . . . .
C8_79 C6_79 C7_79 C2_79 -174.8(12) . . . .
N_79 C2_79 C7_79 N11_79 -1.4(15) . . . .
C3_79 C2_79 C7_79 N11_79 178.5(11) . . . .
N_79 C2_79 C7_79 C6_79 175.4(11) . . . .
C3_79 C2_79 C7_79 C6_79 -4.8(14) . . . .
C5_79 C6_79 C8_79 OB_79 1.4(18) . . . .
C7_79 C6_79 C8_79 OB_79 -178.8(12) . . . .
C5_79 C6_79 C8_79 C9_79 176.3(14) . . . .
C7_79 C6_79 C8_79 C9_79 -3.8(16) . . . .
OB_79 C8_79 C9_79 C10_79 175.3(14) . . . .
C6_79 C8_79 C9_79 C10_79 0.8(17) . . . .
C8_79 C9_79 C10_79 N11_79 4.7(17) . . . .
C8_79 C9_79 C10_79 C_79 -179.9(13) . . . .
C6_79 C7_79 N11_79 C10_79 3.3(15) . . . .
C2_79 C7_79 N11_79 C10_79 -180.0(10) . . . .
C9_79 C10_79 N11_79 C7_79 -6.8(16) . . . .
C_79 C10_79 N11_79 C7_79 177.6(11) . . . .
N11_79 C10_79 C_79 O_79 163.1(12) . . . .
C9_79 C10_79 C_79 O_79 -12.7(18) . . . .
N11_79 C10_79 C_79 N_80 -12.5(17) . . . .
C9_79 C10_79 C_79 N_80 171.7(12) . . . .
C9_79 C8_79 OB_79 CG_79 -1(2) . . . .
C6_79 C8_79 OB_79 CG_79 173.6(15) . . . .
C8_79 OB_79 CG_79 CD_79 179.1(15) . . . .
OB_79 CG_79 CD_79 CE1_79 -175.5(18) . . . .
OB_79 CG_79 CD_79 CE2_79 65(2) . . . .
O_79 C_79 N_80 C2_80 0(3) . . . .
C10_79 C_79 N_80 C2_80 175.7(13) . . . .
C_79 N_80 C2_80 C3_80 -7(2) . . . .
C_79 N_80 C2_80 C7_80 172.4(14) . . . .
N_80 C2_80 C3_80 C4_80 -178.5(12) . . . .
C7_80 C2_80 C3_80 C4_80 1.9(15) . . . .
C2_80 C3_80 C4_80 C5_80 -1.6(16) . . . .
C3_80 C4_80 C5_80 C6_80 1.1(16) . . . .
C4_80 C5_80 C6_80 C7_80 -1.1(15) . . . .
C4_80 C5_80 C6_80 C8_80 -174.9(11) . . . .
C5_80 C6_80 C7_80 N11_80 -171.1(11) . . . .
C8_80 C6_80 C7_80 N11_80 2.7(14) . . . .
C5_80 C6_80 C7_80 C2_80 1.5(14) . . . .
C8_80 C6_80 C7_80 C2_80 175.3(10) . . . .
N_80 C2_80 C7_80 N11_80 -8.5(14) . . . .
C3_80 C2_80 C7_80 N11_80 171.1(11) . . . .
N_80 C2_80 C7_80 C6_80 178.4(11) . . . .
C3_80 C2_80 C7_80 C6_80 -2.0(14) . . . .
C7_80 C6_80 C8_80 OB_80 177.0(11) . . . .
C5_80 C6_80 C8_80 OB_80 -9.1(15) . . . .
C7_80 C6_80 C8_80 C9_80 -1.9(14) . . . .
C5_80 C6_80 C8_80 C9_80 172.0(11) . . . .
OB_80 C8_80 C9_80 C10_80 -179.6(13) . . . .
C6_80 C8_80 C9_80 C10_80 -0.8(15) . . . .
C8_80 C9_80 C10_80 N11_80 3.2(18) . . . .
C8_80 C9_80 C10_80 C_80 -176.8(13) . . . .
C_80 C10_80 N11_80 C7_80 177.5(13) . . . .
C9_80 C10_80 N11_80 C7_80 -2.4(17) . . . .
C6_80 C7_80 N11_80 C10_80 -0.6(15) . . . .
C2_80 C7_80 N11_80 C10_80 -173.5(10) . . . .
N11_80 C10_80 C_80 O_80 -168.6(18) . . . .
C9_80 C10_80 C_80 O_80 11(3) . . . .
N11_80 C10_80 C_80 OT_81 -2(2) . . . .
C9_80 C10_80 C_80 OT_81 178.3(14) . . . .
C9_80 C8_80 OB_80 CG_80 -1.0(19) . . . .
C6_80 C8_80 OB_80 CG_80 -179.8(11) . . . .
C8_80 OB_80 CG_80 CD_80 165.7(13) . . . .
OB_80 CG_80 CD_80 CE1_80 -175.1(14) . . . .
OB_80 CG_80 CD_80 CE2_80 -51.7(18) . . . .
O_80 C_80 OT_81 CT_81 4(2) . . . .
C10_80 C_80 OT_81 CT_81 -164.8(13) . . . .
